data_7113936
loop_
_publ_author_name
'Xisen Hou'
'Chenfeng Ke'
'Chuyang Cheng'
'Nan Song'
'Anthea K. Blackburn'
'Amy A. Sarjeant'
'Youssry Y. Botros'
'Ying-Wei Yang'
'J. Fraser'

_publ_section_title
;
 Efficient syntheses of pillar[6]arene-based hetero[4]rotaxanes using a
 cooperative capture strategy
;
_journal_name_full Chem.Commun.
_journal_page_first 6196
_journal_paper_doi 10.1039/C4CC00733f
_journal_volume 50
_journal_year 2014
_chemical_formula_moiety '2(C36 H36 N24 O12), C44 H52 N10 O4, C42 H36 O12, 5(C H3 N O2), 4(F6 P)'
_chemical_formula_sum 'C163 H175 F24 N63 O50 P4'
_chemical_formula_weight 4396.53
_chemical_name_systematic
;
 ?
;
_space_group_crystal_system triclinic
_space_group_IT_number 2
_space_group_name_Hall '-P 1'
_space_group_name_H-M_alt 'P -1'
_symmetry_space_group_name_Hall '-P 1'
_symmetry_space_group_name_H-M 'P -1'
_atom_sites_solution_hydrogens geom
_atom_sites_solution_primary dual
_audit_creation_date 2013-08-05
_audit_creation_method
;
  Olex2 1.2
  (compiled Apr 23 2013 17:59:47, GUI svn.r4466)
;
_cell_angle_alpha 91.6273(18)
_cell_angle_beta 94.4694(18)
_cell_angle_gamma 90.902(2)
_cell_formula_units_Z 2
_cell_length_a 16.0511(5)
_cell_length_b 25.4637(9)
_cell_length_c 30.2922(10)
_cell_measurement_reflns_used 9997
_cell_measurement_temperature 100(2)
_cell_measurement_theta_max 54.13
_cell_measurement_theta_min 3.02
_cell_volume 12336.4(7)
_computing_cell_refinement 'SAINT V7.23A (Bruker, 2005)'
_computing_data_collection 'APEX2 V2.1-4 (Bruker, 2007)'
_computing_data_reduction 'Bruker SAINT'
_computing_molecular_graphics
;
O. V. Dolomanov, L. J. Bourhis, R. J. Gildea, J. A. K. Howard and H. Puschmann,
OLEX2: a complete structure solution, refinement and analysis program.
J. Appl. Cryst. (2009). 42, 339-341.
;
_computing_publication_material
;
O. V. Dolomanov, L. J. Bourhis, R. J. Gildea, J. A. K. Howard and H. Puschmann,
OLEX2: a complete structure solution, refinement and analysis program.
J. Appl. Cryst. (2009). 42, 339-341.
;
_computing_structure_refinement
;
SHELXL, G.M. Sheldrick, Acta Cryst.
(2008). A64, 112-122
;
_computing_structure_solution
;
SHELXD, G.M. Sheldrick, Acta Cryst.
(2008). A64, 112-122
;
_diffrn_ambient_temperature 100.0
_diffrn_detector_area_resol_mean 8
_diffrn_measured_fraction_theta_full 0.979
_diffrn_measured_fraction_theta_max 0.979
_diffrn_measurement_device_type 'Bruker Kappa APEX CCD area detector'
_diffrn_measurement_method '\w and \f scans'
_diffrn_radiation_monochromator 'MX optics'
_diffrn_radiation_type CuK\a
_diffrn_radiation_wavelength 1.54178
_diffrn_reflns_av_R_equivalents 0.0225
_diffrn_reflns_av_unetI/netI 0.0520
_diffrn_reflns_Laue_measured_fraction_full 0.979
_diffrn_reflns_Laue_measured_fraction_max 0.979
_diffrn_reflns_limit_h_max 16
_diffrn_reflns_limit_h_min -14
_diffrn_reflns_limit_k_max 26
_diffrn_reflns_limit_k_min -13
_diffrn_reflns_limit_l_max 31
_diffrn_reflns_limit_l_min -31
_diffrn_reflns_number 41702
_diffrn_reflns_point_group_measured_fraction_full 0.979
_diffrn_reflns_point_group_measured_fraction_max 0.979
_diffrn_reflns_theta_full 54.235
_diffrn_reflns_theta_max 54.23
_diffrn_reflns_theta_min 1.46
_diffrn_source microsource
_diffrn_standards_number 0
_exptl_absorpt_coefficient_mu 1.108
_exptl_absorpt_correction_T_max 0.7507
_exptl_absorpt_correction_T_min 0.6287
_exptl_absorpt_correction_type multi-scan
_exptl_absorpt_process_details
;
SADABS-2012/1 (Bruker,2012) was used for absorption correction.
wR2(int) was 0.0820 before and 0.0373 after correction.
The Ratio of minimum to maximum transmission is 0.8375.
The \l/2 correction factor is 0.0015.
;
_exptl_crystal_colour colourless
_exptl_crystal_colour_primary colourless
_exptl_crystal_density_diffrn 1.184
_exptl_crystal_description plate
_exptl_crystal_F_000 4540
_exptl_crystal_size_max 0.596
_exptl_crystal_size_mid 0.182
_exptl_crystal_size_min 0.054
_refine_diff_density_max 0.980
_refine_diff_density_min -0.598
_refine_diff_density_rms 0.102
_refine_ls_extinction_method none
_refine_ls_goodness_of_fit_ref 1.546
_refine_ls_hydrogen_treatment constr
_refine_ls_matrix_type full
_refine_ls_number_parameters 2765
_refine_ls_number_reflns 29486
_refine_ls_number_restraints 3239
_refine_ls_restrained_S_all 1.617
_refine_ls_R_factor_all 0.1575
_refine_ls_R_factor_gt 0.1284
_refine_ls_shift/su_max 0.000
_refine_ls_shift/su_mean 0.000
_refine_ls_structure_factor_coef Fsqd
_refine_ls_weighting_details
;
 w=1/[\s^2^(Fo^2^)+(0.2000P)^2^]
 where P=(Fo^2^+2Fc^2^)/3
;
_refine_ls_weighting_scheme calc
_refine_ls_wR_factor_gt 0.3725
_refine_ls_wR_factor_ref 0.3931
_reflns_Friedel_coverage 0.000
_reflns_number_gt 20325
_reflns_number_total 29486
_reflns_threshold_expression 'I > 2\s(I)'
_cod_data_source_file c4cc00733f2.cif
_cod_data_source_block n2881a
_cod_database_code 7113936
_shelx_space_group_comment
;
The symmetry employed for this shelxl refinement is uniquely defined
by the following loop, which should always be used as a source of
symmetry information in preference to the above space-group names.
They are only intended as comments.
;
_olex2_refinement_description
;
1. Fixed Uiso
 At 1.2 times of:
  All C(H) groups, All C(H,H) groups, All C(H,H,H,H) groups, All N(H,H) groups
 At 1.5 times of:
  All C(H,H,H) groups, All O(H) groups
2. Restrained distances
 F19A-F20A \\sim F19A-F22A \\sim F19A-F23A \\sim F19A-F24A \\sim F20A-F21A 
 \\sim F20A-F23A \\sim F20A-
 F24A \\sim F21A-F22A \\sim F21A-F23A \\sim F21A-F24A \\sim F22A-F23A \\sim 
 F22A-F24A
 with sigma of 0.04
 P4A-F19A \\sim P4A-F20A \\sim P4A-F21A \\sim P4A-F22A \\sim P4A-F23A \\sim 
 P4A-F24A
 with sigma of 0.02
 F19-F20 \\sim F19-F22 \\sim F19-F23 \\sim F19-F24 \\sim F20-F21 \\sim F20-F23 
 \\sim F20-F24 \\sim F21-F22
 \\sim F21-F23 \\sim F21-F24 \\sim F22-F23 \\sim F22-F24
 with sigma of 0.04
 P4-F19 \\sim P4-F20 \\sim P4-F21 \\sim P4-F22 \\sim P4-F23 \\sim P4-F24
 with sigma of 0.02
 O12S-N6S \\sim O11S-N6S \\sim O4S-N2S \\sim O3S-N2S \\sim O1S-N1S 
 \\sim O2S-N1S \\sim O8S-N4S \\sim O7S-
 N4S \\sim O6S-N3S \\sim O5S-N3S
 with sigma of 0.02
 O1S-O2S \\sim O3S-O4S \\sim O5S-O6S \\sim O7S-O8S \\sim O11S-O12S
 with sigma of 0.02
 N4S-C4S \\sim N1S-C1S \\sim N2S-C2S \\sim N6S-C6S \\sim N3S-C3S
 with sigma of 0.02
 C25-C20 \\sim C25A-C20 \\sim C25-C24 \\sim C25A-C24A \\sim C24-C23 
 \\sim C24A-C23 \\sim C23-C22A -
 C23-C22 \\sim C22A-C21A \\sim C22-C21 \\sim C21A-C20 \\sim C21-C20
 with sigma of 0.02
 N3-N2 \\sim N4-N3
 with sigma of 0.02
 N4-C12 \\sim N2-C11
 with sigma of 0.02
 N1-C9 \\sim N1A-C9 \\sim N1-C10 \\sim N1A-C10A
 with sigma of 0.02
 C11-C10A \\sim C11-C10
 with sigma of 0.02
 C12A-C11 \\sim C12-C11 \\sim N4-C12 \\sim N4-C12A \\sim N4-N3 \\sim N4-N3A 
 \\sim N3A-N2A \\sim N3-N2 \\sim N2-
 C11 \\sim N2A-C11
 with sigma of 0.02
 N4-C13A \\sim N4-C13
 with sigma of 0.02
 C14-C13A \\sim C14-C13
 with sigma of 0.02
 C12A-N2A \\sim C12-N3 \\sim C12A-N3A \\sim C12-N2
 with sigma of 0.02
3. Restrained planarity
 C21A, C20, C25A, C24A, C23, C22A
 with sigma of 0.1
4. Uiso/Uaniso restraints and constraints
Uanis(N1) = Uanis(C10) = Uanis(C12) = Uanis(N1A) = Uanis(C10A) = Uanis(N2A) = 
Uanis(N3A) = Uanis(C12A) = Uanis(C13) = Uanis(N3) = Uanis(N2) = Uanis(C13A)
5. Others
 Sof(P4A)=Sof(F19A)=Sof(F20A)=Sof(F21A)=Sof(F22A)=Sof(F23A)=Sof(F24A)=1-FVAR(1)
 Sof(P4)=Sof(F19)=Sof(F20)=Sof(F21)=Sof(F22)=Sof(F23)=Sof(F24)=FVAR(1)
 Sof(C22A)=Sof(H22A)=Sof(C21A)=Sof(H21A)=Sof(C25A)=Sof(H25A)=Sof(C24A)=
 Sof(H24A)=1-FVAR(2)
 Sof(C21)=Sof(H21)=Sof(C22)=Sof(H22)=Sof(C24)=Sof(H24)=Sof(C25)=Sof(H25)=FVAR(2)
 Sof(H9BC)=Sof(H9BD)=Sof(N1A)=Sof(H1AA)=Sof(H1AB)=Sof(C10A)=Sof(H10E)=
 Sof(H10F)=Sof(N2A)=Sof(N3A)=Sof(C12A)=Sof(H12A)=1-FVAR(3)
 Sof(N1)=Sof(H1A)=Sof(H1B)=Sof(H9AA)=Sof(H9AB)=Sof(C10)=Sof(H10C)=Sof(H10D)=
 Sof(N3)=Sof(N2)=Sof(C12)=Sof(H12)=FVAR(3)
 Sof(H14C)=Sof(H14D)=Sof(C13A)=Sof(H13C)=Sof(H13D)=1-FVAR(4)
 Sof(C13)=Sof(H13A)=Sof(H13B)=Sof(H14A)=Sof(H14B)=FVAR(4)
6.a Ternary CH refined with riding coordinates:
 C82(H82), C84(H84), C88(H88), C90(H90), C94(H94), C96(H96), C100(H100),
 C102(H102), C106(H106), C108(H108), C112(H112), C114(H114), C46(H46), 
 C48(H48),
  C52(H52), C54(H54), C58(H58), C60(H60), C64(H64), C66(H66), C70(H70),
 C72(H72), C76(H76), C78(H78)
6.b Secondary CH2 refined with riding coordinates:
 C85(H85A,H85B), C86(H86A,H86B), C91(H91A,H91B), C92(H92A,H92B), C97(H97A,
 H97B), C98(H98A,H98B), C103(H10G,H10H), C104(H10I,H10J), C109(H10K,H10L),
 C110(H11A,H11B), C115(H11C,H11D), C116(H11E,H11F), C49(H49A,H49B), C50(H50A,
 H50B), C55(H55A,H55B), C56(H56A,H56B), C61(H61A,H61B), C62(H62A,H62B),
 C67(H67A,H67B), C68(H68A,H68B), C73(H73A,H73B), C74(H74A,H74B), 
 C79(H79A,H79B),
  C80(H80A,H80B), N1(H1A,H1B), N10(H10A,H10B), C9(H9AA,H9AB), C9(H9BC,H9BD),
 C10(H10C,H10D), C13(H13A,H13B), C14(H14A,H14B), C14(H14C,H14D), 
 C31(H31A,H31B),
  C32(H32A,H32B), C35(H35A,H35B), C36(H36A,H36B), C123(H12B,H12C), C130(H13E,
 H13F), C137(H13G,H13H), C144(H14E,H14F), C151(H15A,H15B), C158(H15C,H15D),
 N1A(H1AA,H1AB), C10A(H10E,H10F), C13A(H13C,H13D)
6.c Aromatic/amide H refined with riding coordinates:
 C2(H2), C4(H4), C6(H6), C15(H15), C16(H16), C18(H18), C19(H19), C21(H21),
 C22(H22), C24(H24), C25(H25), C27(H27), C28(H28), C29(H29), C30(H30), 
 C33(H33),
  C38(H38), C40(H40), C42(H42), C118(H118), C121(H121), C126(H126), 
  C129(H129),
 C132(H132), C135(H135), C140(H140), C143(H143), C146(H146), C149(H149),
 C154(H154), C157(H157), C22A(H22A), C21A(H21A), C25A(H25A), C24A(H24A),
 C12(H12), C12A(H12A)
6.d Fitted hexagon refined as free rotating group:
 C119(C118,C117,C122,C121,C120), C127(C126,C125,C124,C129,C128), C133(C132,
 C131,C136,C135,C134), C141(C140,C139,C138,C143,C142), C148(C147,C146,C145,
 C150,
 C149), C152(C153,C154,C155,C156,C157)
6.e Tetrahedral OH refined with riding coordinates:
 O29(H29A), O30(H30A), O31(H31), O32(H32), O33(H33A), O34(H34), O35(H35),
 O36(H36), O37(H37), O38(H38A), O39(H39), O40(H40A)
6.f Idealised Me refined as rotating group:
 C7(H7A,H7B,H7C), C8(H8A,H8B,H8C), C43(H43A,H43B,H43C), C44(H44A,H44B,H44C),
 C1S(H1SA,H1SB,H1SC), C6S(H6SA,H6SB,H6SC), C2S(H2SA,H2SB,H2SC), C3S(H3SA,H3SB,
 H3SC), C4S(H4SA,H4SB,H4SC)
;
_smtbx_masks_special_details
;
The solvent masking procedure as implemented in Olex2 was used to remove the
electronic contribution of solvent molecules from the refinement.  As the exact
solvent content is not known, only the atoms used in the refinement model are
reported in the formula here.

Total solvent accessible volume / cell = 4014.2 Ang^3^ [32.5%]
Total electron count / cell = 1130.1
;
_shelx_estimated_absorpt_t_max 0.943
_shelx_estimated_absorpt_t_min 0.558
_shelxl_version_number 2012-9

loop_
_space_group_symop_operation_xyz
'x, y, z'
'-x, -y, -z'

loop_
_atom_site_label
_atom_site_type_symbol
_atom_site_fract_x
_atom_site_fract_y
_atom_site_fract_z
_atom_site_U_iso_or_equiv
_atom_site_adp_type
_atom_site_occupancy
_atom_site_site_symmetry_order
_atom_site_calc_flag
_atom_site_refinement_flags_posn
_atom_site_refinement_flags_adp
_atom_site_refinement_flags_occupancy
_atom_site_disorder_assembly
_atom_site_disorder_group
O17 O 0.4484(3) 0.2400(2) -0.21204(16) 0.0619(13) Uani 1 1 d . U . . .
O18 O 0.3968(3) 0.2465(2) -0.41578(15) 0.0527(12) Uani 1 1 d . U . . .
O19 O 0.5474(3) 0.37126(19) -0.20509(15) 0.0545(12) Uani 1 1 d . U . . .
O20 O 0.5103(3) 0.37417(18) -0.40802(14) 0.0461(11) Uani 1 1 d . U . . .
O21 O 0.7622(3) 0.3777(2) -0.21808(16) 0.0623(13) Uani 1 1 d . U . . .
O22 O 0.7181(3) 0.40327(18) -0.41984(14) 0.0468(11) Uani 1 1 d . U . . .
O23 O 0.8792(3) 0.2679(2) -0.22612(16) 0.0655(14) Uani 1 1 d . U . . .
O24 O 0.8050(3) 0.28497(18) -0.42250(14) 0.0496(11) Uani 1 1 d . U . . .
O25 O 0.7819(3) 0.1407(2) -0.22990(19) 0.0725(15) Uani 1 1 d . U . . .
O26 O 0.7136(3) 0.1527(2) -0.43095(17) 0.0612(13) Uani 1 1 d . U . . .
O27 O 0.5630(3) 0.1280(2) -0.22226(18) 0.0644(14) Uani 1 1 d . U . . .
O28 O 0.5095(3) 0.1376(2) -0.42298(19) 0.0646(14) Uani 1 1 d . U . . .
N35 N 0.3862(4) 0.1985(2) -0.2754(2) 0.0527(14) Uani 1 1 d . U . . .
N36 N 0.3859(4) 0.2846(2) -0.26961(18) 0.0497(13) Uani 1 1 d . U . . .
N37 N 0.3658(3) 0.2874(2) -0.35122(19) 0.0510(13) Uani 1 1 d . U . . .
N38 N 0.3580(3) 0.2009(2) -0.35602(19) 0.0483(13) Uani 1 1 d . U . . .
N39 N 0.4504(3) 0.3717(2) -0.26543(17) 0.0450(13) Uani 1 1 d . U . . .
N40 N 0.5623(3) 0.4241(2) -0.26543(17) 0.0467(13) Uani 1 1 d . U . . .
N41 N 0.5452(3) 0.4263(2) -0.34600(17) 0.0458(13) Uani 1 1 d . U . . .
N42 N 0.4360(3) 0.3719(2) -0.34630(17) 0.0441(12) Uani 1 1 d . U . . .
N43 N 0.7106(3) 0.4321(2) -0.27291(17) 0.0484(13) Uani 1 1 d . U . . .
N44 N 0.8314(3) 0.3934(2) -0.27969(17) 0.0471(13) Uani 1 1 d . U . . .
N45 N 0.8155(3) 0.4078(2) -0.35960(17) 0.0480(13) Uani 1 1 d . U . . .
N46 N 0.6925(4) 0.4419(2) -0.35248(18) 0.0474(13) Uani 1 1 d . U . . .
N47 N 0.9172(3) 0.3173(2) -0.28488(17) 0.0480(13) Uani 1 1 d . U . . .
N48 N 0.9146(3) 0.2304(3) -0.29177(19) 0.0526(14) Uani 1 1 d . U . . .
N49 N 0.8841(3) 0.2374(2) -0.37164(17) 0.0449(13) Uani 1 1 d . U . . .
N50 N 0.8879(3) 0.3248(2) -0.36448(17) 0.0495(13) Uani 1 1 d . U . . .
N51 N 0.8481(4) 0.1443(3) -0.2938(2) 0.0606(15) Uani 1 1 d . U . . .
N52 N 0.7324(4) 0.0952(3) -0.2928(2) 0.0607(15) Uani 1 1 d . U . . .
N53 N 0.7126(4) 0.0940(2) -0.3739(2) 0.0555(14) Uani 1 1 d . U . . .
N54 N 0.8186(4) 0.1511(2) -0.37410(19) 0.0524(14) Uani 1 1 d . U . . .
N55 N 0.5858(4) 0.0825(3) -0.2867(2) 0.0625(15) Uani 1 1 d . U . . .
N56 N 0.4621(4) 0.1170(2) -0.2797(2) 0.0573(14) Uani 1 1 d . U . . .
N57 N 0.4422(3) 0.1231(2) -0.3598(2) 0.0518(14) Uani 1 1 d . U . . .
N58 N 0.5649(4) 0.0856(2) -0.3671(2) 0.0574(15) Uani 1 1 d . U . . .
C81 C 0.4103(5) 0.2417(3) -0.2494(2) 0.0502(16) Uani 1 1 d . U . . .
C82 C 0.3298(4) 0.2716(3) -0.3088(2) 0.0477(15) Uani 1 1 d . U . . .
H82 H 0.2724 0.2855 -0.3062 0.057 Uiso 1 1 calc R U . . .
C83 C 0.3770(4) 0.2446(3) -0.3772(2) 0.0474(15) Uani 1 1 d . U . . .
C84 C 0.3299(4) 0.2119(3) -0.3126(2) 0.0487(15) Uani 1 1 d . U . . .
H84 H 0.2727 0.1967 -0.3101 0.058 Uiso 1 1 calc R U . . .
C85 C 0.3890(5) 0.3369(3) -0.2475(2) 0.0480(16) Uani 1 1 d . U . . .
H85A H 0.3331 0.3527 -0.2513 0.058 Uiso 1 1 calc R U . . .
H85B H 0.4033 0.3331 -0.2154 0.058 Uiso 1 1 calc R U . . .
C86 C 0.3667(4) 0.3405(3) -0.3656(2) 0.0435(15) Uani 1 1 d . U . . .
H86A H 0.3142 0.3573 -0.3582 0.052 Uiso 1 1 calc R U . . .
H86B H 0.3681 0.3401 -0.3982 0.052 Uiso 1 1 calc R U . . .
C87 C 0.5229(4) 0.3866(3) -0.2416(2) 0.0464(15) Uani 1 1 d . U . . .
C88 C 0.5121(4) 0.4388(3) -0.3043(2) 0.0466(15) Uani 1 1 d . U . . .
H88 H 0.4967 0.4766 -0.3023 0.056 Uiso 1 1 calc R U . . .
C89 C 0.4994(4) 0.3884(3) -0.3700(2) 0.0420(14) Uani 1 1 d . U . . .
C90 C 0.4323(5) 0.4018(3) -0.3046(2) 0.0483(15) Uani 1 1 d . U . . .
H90 H 0.3795 0.4220 -0.3035 0.058 Uiso 1 1 calc R U . . .
C91 C 0.6379(4) 0.4497(3) -0.2488(2) 0.0516(17) Uani 1 1 d . U . . .
H91A H 0.6486 0.4424 -0.2170 0.062 Uiso 1 1 calc R U . . .
H91B H 0.6320 0.4881 -0.2516 0.062 Uiso 1 1 calc R U . . .
C92 C 0.6093(4) 0.4574(3) -0.3644(2) 0.0502(16) Uani 1 1 d . U . . .
H92A H 0.5997 0.4555 -0.3971 0.060 Uiso 1 1 calc R U . . .
H92B H 0.6034 0.4945 -0.3547 0.060 Uiso 1 1 calc R U . . .
C93 C 0.7673(4) 0.3982(3) -0.2536(2) 0.0502(16) Uani 1 1 d . U . . .
C94 C 0.8238(4) 0.4311(3) -0.3164(2) 0.0503(16) Uani 1 1 d . U . . .
H94 H 0.8698 0.4582 -0.3133 0.060 Uiso 1 1 calc R U . . .
C95 C 0.7393(4) 0.4155(3) -0.3809(2) 0.0429(15) Uani 1 1 d . U . . .
C96 C 0.7386(4) 0.4557(3) -0.3107(2) 0.0518(16) Uani 1 1 d . U . . .
H96 H 0.7441 0.4947 -0.3063 0.062 Uiso 1 1 calc R U . . .
C97 C 0.9087(4) 0.3680(3) -0.2651(2) 0.0520(16) Uani 1 1 d . U . . .
H97A H 0.9564 0.3906 -0.2722 0.062 Uiso 1 1 calc R U . . .
H97B H 0.9114 0.3649 -0.2326 0.062 Uiso 1 1 calc R U . . .
C98 C 0.8818(4) 0.3777(3) -0.3794(2) 0.0508(16) Uani 1 1 d . U . . .
H98A H 0.8708 0.3768 -0.4120 0.061 Uiso 1 1 calc R U . . .
H98B H 0.9361 0.3962 -0.3721 0.061 Uiso 1 1 calc R U . . .
C99 C 0.9021(4) 0.2729(3) -0.2645(2) 0.0482(15) Uani 1 1 d . U . . .
C100 C 0.9430(4) 0.2479(3) -0.3337(2) 0.0501(16) Uani 1 1 d . U . . .
H100 H 0.9998 0.2344 -0.3388 0.060 Uiso 1 1 calc R U . . .
C101 C 0.8522(4) 0.2820(3) -0.3894(2) 0.0470(15) Uani 1 1 d . U . . .
C102 C 0.9432(4) 0.3087(3) -0.3288(2) 0.0484(15) Uani 1 1 d . U . . .
H102 H 1.0007 0.3237 -0.3311 0.058 Uiso 1 1 calc R U . . .
C103 C 0.9191(5) 0.1781(3) -0.2768(3) 0.0585(18) Uani 1 1 d . U . . .
H10G H 0.9219 0.1791 -0.2440 0.070 Uiso 1 1 calc R U . . .
H10H H 0.9714 0.1624 -0.2859 0.070 Uiso 1 1 calc R U . . .
C104 C 0.8746(5) 0.1880(3) -0.3944(2) 0.0544(17) Uani 1 1 d . U . . .
H10I H 0.9302 0.1720 -0.3954 0.065 Uiso 1 1 calc R U . . .
H10J H 0.8524 0.1936 -0.4253 0.065 Uiso 1 1 calc R U . . .
C105 C 0.7867(5) 0.1289(3) -0.2682(3) 0.0583(18) Uani 1 1 d . U . . .
C106 C 0.7653(5) 0.0817(3) -0.3357(3) 0.0615(18) Uani 1 1 d . U . . .
H106 H 0.7819 0.0441 -0.3369 0.074 Uiso 1 1 calc R U . . .
C107 C 0.7454(5) 0.1346(3) -0.3968(3) 0.0531(16) Uani 1 1 d . U . . .
C108 C 0.8423(4) 0.1186(3) -0.3373(3) 0.0563(17) Uani 1 1 d . U . . .
H108 H 0.8938 0.0984 -0.3424 0.068 Uiso 1 1 calc R U . . .
C109 C 0.6713(5) 0.0665(4) -0.2727(3) 0.071(2) Uani 1 1 d . U . . .
H10K H 0.6808 0.0714 -0.2401 0.085 Uiso 1 1 calc R U . . .
H10L H 0.6771 0.0287 -0.2800 0.085 Uiso 1 1 calc R U . . .
C110 C 0.6357(4) 0.0670(3) -0.3894(3) 0.0593(19) Uani 1 1 d . U . . .
H11A H 0.6418 0.0289 -0.3847 0.071 Uiso 1 1 calc R U . . .
H11B H 0.6250 0.0719 -0.4216 0.071 Uiso 1 1 calc R U . . .
C111 C 0.5390(5) 0.1108(3) -0.2601(3) 0.0573(17) Uani 1 1 d . U . . .
C112 C 0.4515(4) 0.0903(3) -0.3223(3) 0.0575(17) Uani 1 1 d . U . . .
H112 H 0.4054 0.0633 -0.3231 0.069 Uiso 1 1 calc R U . . .
C113 C 0.5086(4) 0.1184(3) -0.3873(3) 0.0556(17) Uani 1 1 d . U . . .
C114 C 0.5377(5) 0.0641(3) -0.3266(3) 0.0613(18) Uani 1 1 d . U . . .
H114 H 0.5327 0.0249 -0.3285 0.074 Uiso 1 1 calc R U . . .
C115 C 0.3969(5) 0.1451(3) -0.2595(3) 0.0587(18) Uani 1 1 d . U . . .
H11C H 0.4099 0.1468 -0.2270 0.070 Uiso 1 1 calc R U . . .
H11D H 0.3435 0.1252 -0.2656 0.070 Uiso 1 1 calc R U . . .
C116 C 0.3656(5) 0.1483(3) -0.3746(3) 0.0580(18) Uani 1 1 d . U . . .
H11E H 0.3178 0.1265 -0.3666 0.070 Uiso 1 1 calc R U . . .
H11F H 0.3623 0.1500 -0.4073 0.070 Uiso 1 1 calc R U . . .
O5 O 1.0777(3) 0.2602(2) 0.4191(2) 0.0777(17) Uani 1 1 d . U . . .
O6 O 1.0364(4) 0.2275(3) 0.2163(2) 0.0860(18) Uani 1 1 d . U . . .
O7 O 0.9618(4) 0.1475(3) 0.42674(18) 0.0839(18) Uani 1 1 d . U . . .
O8 O 0.9305(4) 0.1020(2) 0.22732(19) 0.0826(17) Uani 1 1 d . U . . .
O9 O 0.7464(5) 0.1363(2) 0.43444(19) 0.0858(18) Uani 1 1 d . U . . .
O10 O 0.7104(3) 0.1017(2) 0.23229(17) 0.0653(14) Uani 1 1 d . U . . .
O11 O 0.6521(6) 0.2507(4) 0.4177(2) 0.139(3) Uani 1 1 d . U . . .
O12 O 0.6040(3) 0.2172(2) 0.22188(15) 0.0584(13) Uani 1 1 d . U . . .
O13 O 0.7444(4) 0.3740(3) 0.41274(16) 0.103(2) Uani 1 1 d . U . . .
O14 O 0.7162(3) 0.3392(2) 0.21145(15) 0.0591(13) Uani 1 1 d . U . . .
O15 O 0.9637(4) 0.3725(2) 0.40745(16) 0.0717(15) Uani 1 1 d . U . . .
O16 O 0.9280(3) 0.3444(2) 0.20692(16) 0.0668(14) Uani 1 1 d . U . . .
N11 N 1.1154(4) 0.2931(3) 0.3529(2) 0.0735(17) Uani 1 1 d . U . . .
N12 N 1.1205(4) 0.2083(3) 0.3629(3) 0.0773(18) Uani 1 1 d . U . . .
N13 N 1.0967(4) 0.1937(3) 0.2810(3) 0.0830(19) Uani 1 1 d . U . . .
N14 N 1.1020(4) 0.2798(3) 0.2714(2) 0.0731(17) Uani 1 1 d . U . . .
N15 N 1.0385(4) 0.1274(3) 0.3678(2) 0.0675(16) Uani 1 1 d . U . . .
N16 N 0.9228(4) 0.0819(3) 0.3733(2) 0.0631(16) Uani 1 1 d . U . . .
N17 N 0.9090(4) 0.0642(3) 0.2931(2) 0.0659(16) Uani 1 1 d . U . . .
N18 N 1.0264(4) 0.1101(3) 0.2878(2) 0.0691(17) Uani 1 1 d . U . . .
N19 N 0.7736(4) 0.0776(2) 0.37733(19) 0.0555(14) Uani 1 1 d . U . . .
N20 N 0.6526(5) 0.1175(3) 0.3761(2) 0.080(2) Uani 1 1 d . U . . .
N21 N 0.6392(4) 0.1063(3) 0.29613(19) 0.0560(15) Uani 1 1 d . U . . .
N22 N 0.7598(4) 0.0651(2) 0.29786(19) 0.0524(14) Uani 1 1 d . U . . .
N23 N 0.5803(7) 0.1973(4) 0.3639(3) 0.109(3) Uani 1 1 d . U . . .
N24 N 0.5773(6) 0.2850(4) 0.3574(2) 0.097(2) Uani 1 1 d . U . . .
N25 N 0.5641(4) 0.2701(3) 0.2777(2) 0.0652(16) Uani 1 1 d . U . . .
N26 N 0.5579(4) 0.1844(3) 0.2859(2) 0.0726(17) Uani 1 1 d . U . . .
N27 N 0.6489(6) 0.3667(4) 0.3515(2) 0.091(2) Uani 1 1 d . U . . .
N28 N 0.7632(6) 0.4119(3) 0.3466(2) 0.0819(19) Uani 1 1 d . U . . .
N29 N 0.7567(5) 0.3991(3) 0.26621(19) 0.0659(16) Uani 1 1 d . U . . .
N30 N 0.6408(5) 0.3512(3) 0.27195(19) 0.0650(16) Uani 1 1 d . U . . .
N31 N 0.9157(5) 0.4129(3) 0.34319(19) 0.0675(16) Uani 1 1 d . U . . .
N32 N 1.0400(4) 0.3738(3) 0.3467(2) 0.0671(16) Uani 1 1 d . U . . .
N33 N 1.0241(4) 0.3619(3) 0.2664(2) 0.0684(16) Uani 1 1 d . U . . .
N34 N 0.9068(5) 0.4060(3) 0.26252(19) 0.0662(16) Uani 1 1 d . U . . .
C45 C 1.0990(5) 0.2552(4) 0.3828(3) 0.074(2) Uani 1 1 d . U . . .
C46 C 1.1508(5) 0.2153(4) 0.3192(3) 0.081(2) Uani 1 1 d . U . . .
H46 H 1.2086 0.2014 0.3185 0.097 Uiso 1 1 calc R U . . .
C47 C 1.0732(5) 0.2332(5) 0.2521(3) 0.081(2) Uani 1 1 d . U . . .
C48 C 1.1516(5) 0.2738(4) 0.3132(3) 0.077(2) Uani 1 1 d . U . . .
H48 H 1.2098 0.2878 0.3117 0.093 Uiso 1 1 calc R U . . .
C49 C 1.1130(5) 0.1597(4) 0.3843(4) 0.085(3) Uani 1 1 d . U . . .
H49A H 1.1105 0.1669 0.4165 0.102 Uiso 1 1 calc R U . . .
H49B H 1.1638 0.1391 0.3803 0.102 Uiso 1 1 calc R U . . .
C50 C 1.0916(6) 0.1391(4) 0.2681(3) 0.085(2) Uani 1 1 d . U . . .
H50A H 1.1459 0.1228 0.2765 0.102 Uiso 1 1 calc R U . . .
H50B H 1.0817 0.1359 0.2355 0.102 Uiso 1 1 calc R U . . .
C51 C 0.9752(5) 0.1221(4) 0.3929(3) 0.069(2) Uani 1 1 d . U . . .
C52 C 0.9572(5) 0.0570(3) 0.3366(3) 0.0644(18) Uani 1 1 d . U . . .
H52 H 0.9692 0.0192 0.3420 0.077 Uiso 1 1 calc R U . . .
C53 C 0.9544(5) 0.0938(3) 0.2660(3) 0.0626(19) Uani 1 1 d . U . . .
C54 C 1.0388(5) 0.0902(4) 0.3323(3) 0.080(2) Uani 1 1 d . U . . .
H54 H 1.0894 0.0678 0.3354 0.096 Uiso 1 1 calc R U . . .
C55 C 0.8546(4) 0.0606(3) 0.3956(3) 0.0583(19) Uani 1 1 d . U . . .
H55A H 0.8619 0.0714 0.4273 0.070 Uiso 1 1 calc R U . . .
H55B H 0.8561 0.0218 0.3935 0.070 Uiso 1 1 calc R U . . .
C56 C 0.8297(5) 0.0399(3) 0.2798(3) 0.0622(19) Uani 1 1 d . U . . .
H56A H 0.8308 0.0029 0.2890 0.075 Uiso 1 1 calc R U . . .
H56B H 0.8213 0.0397 0.2471 0.075 Uiso 1 1 calc R U . . .
C57 C 0.7260(6) 0.1142(3) 0.3994(3) 0.066(2) Uani 1 1 d . U . . .
C58 C 0.6419(5) 0.0823(4) 0.3376(3) 0.0672(19) Uani 1 1 d . U . . .
H58 H 0.5938 0.0572 0.3394 0.081 Uiso 1 1 calc R U . . .
C59 C 0.7054(5) 0.0924(3) 0.2715(3) 0.0533(17) Uani 1 1 d . U . . .
C60 C 0.7287(4) 0.0529(3) 0.3400(2) 0.0544(17) Uani 1 1 d . U . . .
H60 H 0.7215 0.0142 0.3436 0.065 Uiso 1 1 calc R U . . .
C61 C 0.5849(8) 0.1499(5) 0.3891(3) 0.110(3) Uani 1 1 d . U . . .
H61A H 0.5939 0.1592 0.4211 0.131 Uiso 1 1 calc R U . . .
H61B H 0.5314 0.1299 0.3842 0.131 Uiso 1 1 calc R U . . .
C62 C 0.5654(5) 0.1289(4) 0.2744(3) 0.074(2) Uani 1 1 d . U . . .
H62A H 0.5153 0.1096 0.2828 0.088 Uiso 1 1 calc R U . . .
H62B H 0.5674 0.1247 0.2419 0.088 Uiso 1 1 calc R U . . .
C63 C 0.6085(8) 0.2418(5) 0.3832(3) 0.101(3) Uani 1 1 d . U . . .
C64 C 0.5285(6) 0.2650(4) 0.3208(3) 0.087(2) Uani 1 1 d . U . . .
H64 H 0.4711 0.2797 0.3198 0.105 Uiso 1 1 calc R U . . .
C65 C 0.5772(4) 0.2218(4) 0.2582(3) 0.0599(18) Uani 1 1 d . U . . .
C66 C 0.5249(8) 0.2031(5) 0.3254(3) 0.101(3) Uani 1 1 d . U . . .
H66 H 0.4672 0.1893 0.3289 0.121 Uiso 1 1 calc R U . . .
C67 C 0.5867(7) 0.3384(5) 0.3714(3) 0.095(2) Uani 1 1 d . U . . .
H67A H 0.5326 0.3559 0.3652 0.114 Uiso 1 1 calc R U . . .
H67B H 0.5998 0.3400 0.4039 0.114 Uiso 1 1 calc R U . . .
C68 C 0.5682(6) 0.3197(4) 0.2561(2) 0.068(2) Uani 1 1 d . U . . .
H68A H 0.5172 0.3397 0.2611 0.082 Uiso 1 1 calc R U . . .
H68B H 0.5694 0.3130 0.2238 0.082 Uiso 1 1 calc R U . . .
C69 C 0.7235(7) 0.3842(4) 0.3740(3) 0.086(2) Uani 1 1 d . U . . .
C70 C 0.7180(7) 0.4207(4) 0.3053(2) 0.079(2) Uani 1 1 d . U . . .
H70 H 0.7061 0.4589 0.3020 0.095 Uiso 1 1 calc R U . . .
C71 C 0.7056(6) 0.3606(3) 0.2460(2) 0.0586(18) Uani 1 1 d . U . . .
C72 C 0.6385(7) 0.3895(4) 0.3083(2) 0.078(2) Uani 1 1 d . U . . .
H72 H 0.5880 0.4120 0.3050 0.094 Uiso 1 1 calc R U . . .
C73 C 0.8419(8) 0.4365(4) 0.3609(3) 0.093(3) Uani 1 1 d . U . . .
H73A H 0.8491 0.4361 0.3936 0.112 Uiso 1 1 calc R U . . .
H73B H 0.8399 0.4738 0.3524 0.112 Uiso 1 1 calc R U . . .
C74 C 0.8234(6) 0.4215(3) 0.2453(2) 0.070(2) Uani 1 1 d . U . . .
H74A H 0.8200 0.4602 0.2481 0.085 Uiso 1 1 calc R U . . .
H74B H 0.8162 0.4117 0.2133 0.085 Uiso 1 1 calc R U . . .
C75 C 0.9719(6) 0.3847(3) 0.3691(3) 0.0668(19) Uani 1 1 d . U . . .
C76 C 1.0355(6) 0.3979(3) 0.3032(2) 0.073(2) Uani 1 1 d . U . . .
H76 H 1.0832 0.4230 0.3003 0.088 Uiso 1 1 calc R U . . .
C77 C 0.9503(5) 0.3669(3) 0.2423(3) 0.0608(18) Uani 1 1 d . U . . .
C78 C 0.9471(6) 0.4273(4) 0.3020(2) 0.074(2) Uani 1 1 d . U . . .
H78 H 0.9548 0.4662 0.3005 0.089 Uiso 1 1 calc R U . . .
C79 C 1.1107(5) 0.3487(4) 0.3661(3) 0.075(2) Uani 1 1 d . U . . .
H79A H 1.1100 0.3517 0.3987 0.090 Uiso 1 1 calc R U . . .
H79B H 1.1615 0.3673 0.3578 0.090 Uiso 1 1 calc R U . . .
C80 C 1.0902(6) 0.3297(4) 0.2498(3) 0.079(2) Uani 1 1 d . U . . .
H80A H 1.0772 0.3226 0.2177 0.095 Uiso 1 1 calc R U . . .
H80B H 1.1435 0.3500 0.2536 0.095 Uiso 1 1 calc R U . . .
O1 O 1.0918(4) 0.2541(2) 0.5914(2) 0.0865(18) Uani 1 1 d . U . . .
O2 O 1.0610(3) 0.4339(2) 0.53967(16) 0.0628(13) Uani 1 1 d . U . . .
O3 O 0.3909(4) 0.2506(2) -0.5840(2) 0.0791(17) Uani 1 1 d . U . . .
O4 O 0.4251(3) 0.43518(18) -0.53773(14) 0.0506(11) Uani 1 1 d . U . . .
N1 N 0.9035(6) 0.2762(5) 0.4407(3) 0.0758(12) Uani 0.723(6) 1 d D U P A 1
H1A H 0.9228 0.3072 0.4250 0.091 Uiso 0.723(6) 1 calc R U P A 1
H1B H 0.9499 0.2512 0.4446 0.091 Uiso 0.723(6) 1 calc R U P A 1
N4 N 0.8372(5) 0.2455(3) 0.29757(19) 0.0727(17) Uani 1 1 d D U . . .
N5 N 0.8216(5) 0.2038(3) 0.18033(18) 0.0706(19) Uani 1 1 d . U . . .
N6 N 0.6648(4) 0.2590(3) -0.18095(18) 0.0596(16) Uani 1 1 d . U . . .
N7 N 0.6527(4) 0.2535(2) -0.30406(17) 0.0547(15) Uani 1 1 d . U . . .
N8 N 0.6779(5) 0.3028(3) -0.31270(19) 0.077(2) Uani 1 1 d . U . . .
N9 N 0.6586(4) 0.3092(2) -0.35527(18) 0.0624(18) Uani 1 1 d . U . . .
N10 N 0.6351(3) 0.3085(2) -0.44204(16) 0.0423(13) Uani 1 1 d . U . . .
H10A H 0.6063 0.3402 -0.4319 0.051 Uiso 1 1 calc R U . . .
H10B H 0.6945 0.3118 -0.4306 0.051 Uiso 1 1 calc R U . . .
C1 C 0.9498(5) 0.3135(3) 0.5141(2) 0.0635(19) Uani 1 1 d . U . . .
C2 C 0.9901(6) 0.2763(4) 0.5391(3) 0.070(2) Uani 1 1 d . U . . .
H2 H 0.9725 0.2404 0.5374 0.084 Uiso 1 1 calc R U . . .
C3 C 1.0563(6) 0.2934(3) 0.5662(3) 0.0675(19) Uani 1 1 d . U . . .
C4 C 1.0857(5) 0.3475(3) 0.5688(2) 0.0567(17) Uani 1 1 d . U . . .
H4 H 1.1325 0.3586 0.5881 0.068 Uiso 1 1 calc R U . . .
C5 C 1.0413(4) 0.3831(3) 0.5412(2) 0.0474(15) Uani 1 1 d . U . . .
C6 C 0.9736(5) 0.3656(3) 0.5147(2) 0.0533(17) Uani 1 1 d . U . . .
H6 H 0.9427 0.3895 0.4966 0.064 Uiso 1 1 calc R U . . .
C7 C 1.1580(6) 0.2706(4) 0.6188(4) 0.092(3) Uani 1 1 d . U . . .
H7A H 1.1988 0.2885 0.6017 0.137 Uiso 1 1 calc R U . . .
H7B H 1.1841 0.2402 0.6331 0.137 Uiso 1 1 calc R U . . .
H7C H 1.1392 0.2949 0.6415 0.137 Uiso 1 1 calc R U . . .
C8 C 1.1391(6) 0.4516(4) 0.5645(3) 0.080(3) Uani 1 1 d . U . . .
H8A H 1.1860 0.4324 0.5535 0.120 Uiso 1 1 calc R U . . .
H8B H 1.1358 0.4448 0.5960 0.120 Uiso 1 1 calc R U . . .
H8C H 1.1476 0.4893 0.5607 0.120 Uiso 1 1 calc R U . . .
C9 C 0.8712(7) 0.2930(5) 0.4866(2) 0.093(3) Uani 1 1 d D U . . .
H9AA H 0.8291 0.3209 0.4830 0.111 Uiso 0.723(6) 1 calc R U P A 1
H9AB H 0.8461 0.2626 0.5007 0.111 Uiso 0.723(6) 1 calc R U P A 1
H9BC H 0.8696 0.2544 0.4895 0.111 Uiso 0.277(6) 1 calc R U P A 2
H9BD H 0.8228 0.3068 0.5013 0.111 Uiso 0.277(6) 1 calc R U P A 2
C10 C 0.8291(9) 0.2509(6) 0.4164(3) 0.0758(12) Uani 0.723(6) 1 d D U P A 1
H10C H 0.7782 0.2713 0.4207 0.091 Uiso 0.723(6) 1 calc R U P A 1
H10D H 0.8206 0.2146 0.4262 0.091 Uiso 0.723(6) 1 calc R U P A 1
C11 C 0.8511(5) 0.2512(3) 0.3673(2) 0.0676(19) Uani 1 1 d D U . . .
C13 C 0.8054(7) 0.2442(4) 0.2475(3) 0.0758(12) Uani 0.892(13) 1 d D U P A 1
H13A H 0.7437 0.2410 0.2440 0.091 Uiso 0.892(13) 1 calc R U P A 1
H13B H 0.8226 0.2768 0.2333 0.091 Uiso 0.892(13) 1 calc R U P A 1
C14 C 0.8415(7) 0.2008(4) 0.2287(2) 0.080(2) Uani 1 1 d D U . . .
H14A H 0.8181 0.1680 0.2399 0.096 Uiso 0.892(13) 1 calc R U P A 1
H14B H 0.9027 0.2016 0.2359 0.096 Uiso 0.892(13) 1 calc R U P A 1
H14C H 0.7871 0.1959 0.2415 0.096 Uiso 0.108(13) 1 calc R U P A 2
H14D H 0.8716 0.1675 0.2331 0.096 Uiso 0.108(13) 1 calc R U P A 2
C15 C 0.7586(5) 0.1771(3) 0.1603(2) 0.062(2) Uani 1 1 d . U . . .
H15 H 0.7252 0.1552 0.1770 0.075 Uiso 1 1 calc R U . . .
C16 C 0.7405(6) 0.1803(4) 0.1162(2) 0.073(2) Uani 1 1 d . U . . .
H16 H 0.6944 0.1607 0.1023 0.087 Uiso 1 1 calc R U . . .
C17 C 0.7882(5) 0.2116(3) 0.0909(2) 0.0596(19) Uani 1 1 d . U . . .
C18 C 0.8547(7) 0.2367(5) 0.1138(3) 0.101(4) Uani 1 1 d . U . . .
H18 H 0.8894 0.2586 0.0980 0.122 Uiso 1 1 calc R U . . .
C19 C 0.8736(8) 0.2322(6) 0.1567(3) 0.130(5) Uani 1 1 d . U . . .
H19 H 0.9227 0.2486 0.1707 0.156 Uiso 1 1 calc R U . . .
C20 C 0.7682(5) 0.2175(3) 0.0423(2) 0.068(2) Uani 1 1 d D U . . .
C21 C 0.6888(10) 0.2095(13) 0.0243(5) 0.093(9) Uani 0.48(2) 1 d D U P B 1
H21 H 0.6461 0.1992 0.0425 0.111 Uiso 0.48(2) 1 calc R U P B 1
C22 C 0.6704(13) 0.2162(18) -0.0198(5) 0.124(13) Uani 0.48(2) 1 d D U P B 1
H22 H 0.6144 0.2116 -0.0320 0.148 Uiso 0.48(2) 1 calc R U P B 1
C23 C 0.7322(5) 0.2294(3) -0.0471(2) 0.070(2) Uani 1 1 d D U . . .
C24 C 0.8133(9) 0.2323(13) -0.0287(5) 0.094(9) Uani 0.48(2) 1 d D U P B 1
H24 H 0.8569 0.2401 -0.0471 0.112 Uiso 0.48(2) 1 calc R U P B 1
C25 C 0.8332(11) 0.2241(15) 0.0154(5) 0.115(12) Uani 0.48(2) 1 d D U P B 1
H25 H 0.8897 0.2232 0.0271 0.139 Uiso 0.48(2) 1 calc R U P B 1
C26 C 0.7087(5) 0.2375(3) -0.0940(2) 0.061(2) Uani 1 1 d . U . . .
C27 C 0.6410(6) 0.2138(4) -0.1171(2) 0.078(3) Uani 1 1 d . U . . .
H27 H 0.6091 0.1882 -0.1033 0.094 Uiso 1 1 calc R U . . .
C28 C 0.6183(6) 0.2269(4) -0.1609(2) 0.073(2) Uani 1 1 d . U . . .
H28 H 0.5687 0.2123 -0.1759 0.087 Uiso 1 1 calc R U . . .
C29 C 0.7346(5) 0.2791(4) -0.1621(3) 0.081(3) Uani 1 1 d . U . . .
H29 H 0.7687 0.3010 -0.1784 0.097 Uiso 1 1 calc R U . . .
C30 C 0.7586(6) 0.2688(5) -0.1189(3) 0.097(4) Uani 1 1 d . U . . .
H30 H 0.8099 0.2831 -0.1057 0.116 Uiso 1 1 calc R U . . .
C31 C 0.6375(5) 0.2734(3) -0.2275(2) 0.0595(19) Uani 1 1 d . U . . .
H31A H 0.5757 0.2729 -0.2319 0.071 Uiso 1 1 calc R U . . .
H31B H 0.6580 0.3093 -0.2332 0.071 Uiso 1 1 calc R U . . .
C32 C 0.6727(5) 0.2344(3) -0.2587(2) 0.0558(18) Uani 1 1 d . U . . .
H32A H 0.7340 0.2321 -0.2524 0.067 Uiso 1 1 calc R U . . .
H32B H 0.6472 0.1992 -0.2556 0.067 Uiso 1 1 calc R U . . .
C33 C 0.6190(5) 0.2290(3) -0.3408(2) 0.0529(18) Uani 1 1 d . U . . .
H33 H 0.5976 0.1940 -0.3439 0.064 Uiso 1 1 calc R U . . .
C34 C 0.6219(4) 0.2647(3) -0.3726(2) 0.0426(15) Uani 1 1 d . U . . .
C35 C 0.5971(4) 0.2611(3) -0.4222(2) 0.0464(16) Uani 1 1 d . U . . .
H35A H 0.6185 0.2284 -0.4354 0.056 Uiso 1 1 calc R U . . .
H35B H 0.5355 0.2610 -0.4279 0.056 Uiso 1 1 calc R U . . .
C36 C 0.6308(4) 0.3073(3) -0.4905(2) 0.0469(16) Uani 1 1 d . U . . .
H36A H 0.6465 0.2718 -0.5008 0.056 Uiso 1 1 calc R U . . .
H36B H 0.6730 0.3325 -0.5000 0.056 Uiso 1 1 calc R U . . .
C37 C 0.5481(4) 0.3200(3) -0.5130(2) 0.0427(14) Uani 1 1 d . U . . .
C38 C 0.5015(4) 0.2801(3) -0.5356(2) 0.0474(16) Uani 1 1 d . U . . .
H38 H 0.5188 0.2446 -0.5344 0.057 Uiso 1 1 calc R U . . .
C39 C 0.4276(5) 0.2939(3) -0.5603(2) 0.0538(17) Uani 1 1 d . U . . .
C40 C 0.4016(5) 0.3441(3) -0.5633(2) 0.0559(17) Uani 1 1 d . U . . .
H40 H 0.3533 0.3524 -0.5818 0.067 Uiso 1 1 calc R U . . .
C41 C 0.4473(4) 0.3834(3) -0.5387(2) 0.0441(15) Uani 1 1 d . U . . .
C42 C 0.5221(4) 0.3716(3) -0.5148(2) 0.0433(15) Uani 1 1 d . U . . .
H42 H 0.5551 0.3988 -0.4997 0.052 Uiso 1 1 calc R U . . .
C43 C 0.3216(5) 0.2626(4) -0.6132(3) 0.074(2) Uani 1 1 d . U . . .
H43A H 0.3408 0.2808 -0.6387 0.110 Uiso 1 1 calc R U . . .
H43B H 0.2837 0.2852 -0.5978 0.110 Uiso 1 1 calc R U . . .
H43C H 0.2920 0.2300 -0.6235 0.110 Uiso 1 1 calc R U . . .
C44 C 0.3466(5) 0.4488(3) -0.5586(2) 0.062(2) Uani 1 1 d . U . . .
H44A H 0.3405 0.4333 -0.5887 0.093 Uiso 1 1 calc R U . . .
H44B H 0.3433 0.4871 -0.5600 0.093 Uiso 1 1 calc R U . . .
H44C H 0.3018 0.4354 -0.5416 0.093 Uiso 1 1 calc R U . . .
O29 O 0.9352(9) 0.3708(6) 0.1248(3) 0.203(5) Uani 1 1 d . U . . .
H29A H 0.9281 0.3421 0.1372 0.304 Uiso 1 1 calc R U . . .
O30 O 0.6544(15) 0.4099(9) 0.0150(5) 0.288(8) Uani 1 1 d . U . . .
H30A H 0.6363 0.3805 0.0050 0.433 Uiso 1 1 calc R U . . .
O31 O 1.0274(10) 0.3055(9) 0.0720(4) 0.282(8) Uani 1 1 d . U . . .
H31 H 1.0243 0.3310 0.0900 0.423 Uiso 1 1 calc R U . . .
O32 O 0.9959(12) 0.3585(9) -0.1064(4) 0.303(8) Uani 1 1 d . U . . .
H32 H 0.9910 0.3329 -0.1246 0.454 Uiso 1 1 calc R U . . .
O33 O 0.9954(13) 0.0767(10) -0.0630(6) 0.331(10) Uani 1 1 d . U . . .
H33A H 0.9888 0.0820 -0.0360 0.496 Uiso 1 1 calc R U . . .
O34 O 0.9557(5) 0.2616(6) -0.1457(3) 0.187(4) Uani 1 1 d . U . . .
H34 H 0.9477 0.2561 -0.1732 0.280 Uiso 1 1 calc R U . . .
O35 O 0.8755(15) 0.0253(10) -0.0539(6) 0.314(10) Uani 1 1 d . U . . .
H35 H 0.8745 -0.0048 -0.0433 0.472 Uiso 1 1 calc R U . . .
O36 O 0.5753(7) 0.0869(4) -0.1378(3) 0.149(3) Uani 1 1 d . U . . .
H36 H 0.5515 0.0597 -0.1495 0.223 Uiso 1 1 calc R U . . .
O37 O 0.5653(13) 0.1006(6) 0.0913(3) 0.262(7) Uani 1 1 d . U . . .
H37 H 0.5467 0.0738 0.1030 0.392 Uiso 1 1 calc R U . . .
O38 O 0.4441(12) 0.1135(10) -0.0848(4) 0.313(9) Uani 1 1 d . U . . .
H38A H 0.4378 0.0828 -0.0957 0.470 Uiso 1 1 calc R U . . .
O39 O 0.5439(6) 0.1947(5) 0.1377(3) 0.157(3) Uani 1 1 d . U . . .
H39 H 0.5458 0.2030 0.1648 0.235 Uiso 1 1 calc R U . . .
O40 O 0.5198(11) 0.3669(7) 0.0248(4) 0.249(7) Uani 1 1 d . U . . .
H40A H 0.5144 0.3557 -0.0016 0.373 Uiso 1 1 calc R U . . .
C119 C 0.8639(8) 0.3822(5) 0.0983(4) 0.186(6) Uani 1 1 d G U . . .
C118 C 0.7853(9) 0.3734(4) 0.1133(3) 0.145(4) Uani 1 1 d G U . . .
H118 H 0.7805 0.3602 0.1420 0.174 Uiso 1 1 calc R U . . .
C117 C 0.7139(8) 0.3839(5) 0.0863(4) 0.171(5) Uani 1 1 d G U . . .
C122 C 0.7209(10) 0.4032(6) 0.0443(4) 0.207(6) Uani 1 1 d G U . . .
C121 C 0.7995(12) 0.4120(7) 0.0292(3) 0.298(14) Uani 1 1 d G U . . .
H121 H 0.8043 0.4252 0.0005 0.357 Uiso 1 1 calc R U . . .
C120 C 0.8709(9) 0.4015(7) 0.0562(4) 0.221(7) Uani 1 1 d G U . . .
C123 C 0.9641(19) 0.4089(14) 0.0392(6) 0.282(8) Uani 1 1 d . U . . .
H12B H 0.9678 0.4429 0.0243 0.339 Uiso 1 1 calc R U . . .
H12C H 1.0059 0.4098 0.0650 0.339 Uiso 1 1 calc R U . . .
C127 C 1.0457(8) 0.2954(7) -0.0469(4) 0.236(6) Uani 1 1 d G U . . .
C126 C 1.0521(9) 0.2875(7) -0.0016(4) 0.259(8) Uani 1 1 d G U . . .
H126 H 1.0782 0.2570 0.0098 0.311 Uiso 1 1 calc R U . . .
C125 C 1.0203(8) 0.3244(8) 0.0271(3) 0.222(6) Uani 1 1 d G U . . .
C124 C 0.9821(10) 0.3690(7) 0.0104(4) 0.256(7) Uani 1 1 d G U . . .
C129 C 0.9757(12) 0.3769(7) -0.0350(4) 0.335(14) Uani 1 1 d G U . . .
H129 H 0.9496 0.4074 -0.0464 0.402 Uiso 1 1 calc R U . . .
C128 C 1.0075(10) 0.3400(8) -0.0636(3) 0.250(7) Uani 1 1 d G U . . .
C130 C 1.0834(15) 0.2561(13) -0.0773(5) 0.266(7) Uani 1 1 d . U . . .
H13E H 1.1363 0.2433 -0.0627 0.319 Uiso 1 1 calc R U . . .
H13F H 1.0966 0.2735 -0.1048 0.319 Uiso 1 1 calc R U . . .
C133 C 0.9819(8) 0.1184(6) -0.0834(4) 0.231(7) Uani 1 1 d G U . . .
C132 C 1.0320(6) 0.1612(7) -0.0684(3) 0.232(6) Uani 1 1 d G U . . .
H132 H 1.0723 0.1578 -0.0440 0.279 Uiso 1 1 calc R U . . .
C131 C 1.0233(7) 0.2091(6) -0.0891(4) 0.212(5) Uani 1 1 d G U . . .
C136 C 0.9644(7) 0.2141(5) -0.1248(3) 0.180(5) Uani 1 1 d G U . . .
C135 C 0.9142(6) 0.1712(6) -0.1398(3) 0.169(4) Uani 1 1 d G U . . .
H135 H 0.8740 0.1747 -0.1642 0.203 Uiso 1 1 calc R U . . .
C134 C 0.9230(7) 0.1234(5) -0.1191(4) 0.179(5) Uani 1 1 d G U . . .
C137 C 0.8666(14) 0.0793(11) -0.1322(6) 0.218(6) Uani 1 1 d . U . . .
H13G H 0.8494 0.0839 -0.1640 0.262 Uiso 1 1 calc R U . . .
H13H H 0.9017 0.0477 -0.1309 0.262 Uiso 1 1 calc R U . . .
C141 C 0.6437(9) 0.0450(5) -0.0783(4) 0.185(5) Uani 1 1 d G U . . .
C140 C 0.7174(11) 0.0264(5) -0.0576(3) 0.264(11) Uani 1 1 d G U . . .
H140 H 0.7159 0.0066 -0.0316 0.317 Uiso 1 1 calc R U . . .
C139 C 0.7933(9) 0.0369(6) -0.0751(4) 0.215(7) Uani 1 1 d G U . . .
C138 C 0.7955(7) 0.0659(6) -0.1132(4) 0.200(7) Uani 1 1 d G U . . .
C143 C 0.7218(8) 0.0845(4) -0.1338(3) 0.135(4) Uani 1 1 d G U . . .
H143 H 0.7233 0.1043 -0.1598 0.161 Uiso 1 1 calc R U . . .
C142 C 0.6459(7) 0.0741(4) -0.1163(3) 0.158(5) Uani 1 1 d G U . . .
C144 C 0.5627(17) 0.0288(11) -0.0561(6) 0.244(7) Uani 1 1 d . U . . .
H14E H 0.5196 0.0172 -0.0797 0.292 Uiso 1 1 calc R U . . .
H14F H 0.5754 -0.0018 -0.0374 0.292 Uiso 1 1 calc R U . . .
C148 C 0.4684(9) 0.1455(6) 0.0324(3) 0.197(5) Uani 1 1 d G U . . .
C147 C 0.5219(9) 0.1063(6) 0.0474(2) 0.225(7) Uani 1 1 d G U . . .
C146 C 0.5505(10) 0.0696(6) 0.0175(4) 0.233(7) Uani 1 1 d G U . . .
H146 H 0.5871 0.0428 0.0278 0.280 Uiso 1 1 calc R U . . .
C145 C 0.5257(9) 0.0722(6) -0.0274(3) 0.223(7) Uani 1 1 d G U . . .
C150 C 0.4722(9) 0.1114(7) -0.0424(2) 0.225(7) Uani 1 1 d G U . . .
C149 C 0.4436(9) 0.1480(6) -0.0125(4) 0.240(7) Uani 1 1 d G U . . .
H149 H 0.4070 0.1748 -0.0228 0.288 Uiso 1 1 calc R U . . .
C151 C 0.4311(14) 0.1868(12) 0.0652(5) 0.234(6) Uani 1 1 d . U . . .
H15A H 0.3754 0.1971 0.0524 0.281 Uiso 1 1 calc R U . . .
H15B H 0.4233 0.1696 0.0935 0.281 Uiso 1 1 calc R U . . .
C152 C 0.4844(6) 0.2360(5) 0.0749(3) 0.178(5) Uani 1 1 d G U . . .
C153 C 0.5396(6) 0.2409(4) 0.1125(3) 0.147(4) Uani 1 1 d G U . . .
C154 C 0.5867(5) 0.2868(5) 0.1209(2) 0.127(3) Uani 1 1 d G U . . .
H154 H 0.6245 0.2902 0.1467 0.152 Uiso 1 1 calc R U . . .
C155 C 0.5787(7) 0.3279(4) 0.0917(3) 0.154(4) Uani 1 1 d G U . . .
C156 C 0.5235(8) 0.3230(5) 0.0540(3) 0.206(7) Uani 1 1 d G U . . .
C157 C 0.4763(6) 0.2770(6) 0.0456(3) 0.193(5) Uani 1 1 d G U . . .
H157 H 0.4386 0.2737 0.0199 0.231 Uiso 1 1 calc R U . . .
C158 C 0.6308(14) 0.3776(9) 0.1044(5) 0.188(5) Uani 1 1 d . U . . .
H15C H 0.5968 0.4081 0.0952 0.225 Uiso 1 1 calc R U . . .
H15D H 0.6397 0.3796 0.1371 0.225 Uiso 1 1 calc R U . . .
O1S O 1.0461(3) 0.5018(2) 0.37862(15) 0.0560(12) Uani 1 1 d D U . . .
O2S O 1.1700(3) 0.47105(19) 0.38520(16) 0.0578(13) Uani 1 1 d D U . . .
N1S N 1.1058(4) 0.4837(2) 0.40070(17) 0.0458(13) Uani 1 1 d D U . . .
C1S C 1.0973(5) 0.4764(3) 0.4485(2) 0.0576(19) Uani 1 1 d D U . . .
H1SA H 1.0506 0.4972 0.4580 0.086 Uiso 1 1 calc R U . . .
H1SB H 1.1491 0.4881 0.4656 0.086 Uiso 1 1 calc R U . . .
H1SC H 1.0867 0.4392 0.4537 0.086 Uiso 1 1 calc R U . . .
P2 P 0.87623(13) -0.10709(9) 0.33958(9) 0.0692(6) Uani 1 1 d . U . . .
F7 F 0.8704(7) -0.0581(3) 0.3663(3) 0.169(3) Uani 1 1 d . U . . .
F8 F 0.7901(4) -0.0916(4) 0.3145(3) 0.159(3) Uani 1 1 d . U . . .
F9 F 0.8740(6) -0.1579(3) 0.3098(3) 0.160(3) Uani 1 1 d . U . . .
F10 F 0.9574(3) -0.1304(3) 0.3606(3) 0.138(3) Uani 1 1 d . U . . .
F11 F 0.9272(3) -0.0768(2) 0.3054(2) 0.0946(16) Uani 1 1 d . U . . .
F12 F 0.8263(3) -0.1391(2) 0.37379(17) 0.0813(14) Uani 1 1 d . U . . .
P1 P 0.34062(12) 0.39151(7) 0.28050(7) 0.0579(5) Uani 1 1 d . U . . .
F1 F 0.3909(4) 0.4375(2) 0.2995(3) 0.139(3) Uani 1 1 d . U . . .
F2 F 0.2811(3) 0.4284(2) 0.25170(19) 0.0929(16) Uani 1 1 d . U . . .
F3 F 0.2881(4) 0.3425(3) 0.2567(3) 0.138(2) Uani 1 1 d . U . . .
F4 F 0.3979(4) 0.3543(2) 0.30872(19) 0.1068(18) Uani 1 1 d . U . . .
F5 F 0.3969(4) 0.3851(3) 0.2416(2) 0.130(2) Uani 1 1 d . U . . .
F6 F 0.2756(4) 0.3923(3) 0.3153(3) 0.145(2) Uani 1 1 d . U . . .
P3 P 0.84785(11) 0.58659(7) 0.28270(7) 0.0507(5) Uani 1 1 d . U . . .
F13 F 0.8988(3) 0.6329(2) 0.2637(2) 0.0985(17) Uani 1 1 d . U . . .
F14 F 0.7804(3) 0.5874(3) 0.24218(19) 0.1101(19) Uani 1 1 d . U . . .
F15 F 0.7994(3) 0.5407(2) 0.3029(2) 0.1037(17) Uani 1 1 d . U . . .
F16 F 0.9177(3) 0.5864(2) 0.32266(17) 0.0925(16) Uani 1 1 d . U . . .
F17 F 0.9020(3) 0.5462(2) 0.2563(2) 0.0964(16) Uani 1 1 d . U . . .
F18 F 0.7950(3) 0.6263(2) 0.30915(19) 0.0897(15) Uani 1 1 d . U . . .
P4 P 1.3307(4) 0.0872(2) 0.3200(4) 0.139(4) Uani 0.489(9) 1 d D U P C 1
F19 F 1.3492(13) 0.1272(7) 0.3596(7) 0.193(7) Uani 0.489(9) 1 d D U P C 1
F20 F 1.2438(9) 0.1161(7) 0.3201(8) 0.201(7) Uani 0.489(9) 1 d D U P C 1
F21 F 1.2823(12) 0.0491(7) 0.2835(7) 0.231(8) Uani 0.489(9) 1 d D U P C 1
F22 F 1.4040(9) 0.0535(5) 0.3269(7) 0.178(7) Uani 0.489(9) 1 d D U P C 1
F23 F 1.3614(8) 0.1274(5) 0.2875(6) 0.168(6) Uani 0.489(9) 1 d D U P C 1
F24 F 1.2848(14) 0.0511(8) 0.3544(8) 0.212(8) Uani 0.489(9) 1 d D U P C 1
O11S O 0.6502(7) -0.0229(4) 0.2460(4) 0.161(4) Uani 1 1 d D U . . .
O12S O 0.5280(9) 0.0054(5) 0.2455(5) 0.193(5) Uani 1 1 d D U . . .
N6S N 0.5906(9) -0.0040(4) 0.2273(4) 0.142(4) Uani 1 1 d D U . . .
C6S C 0.5898(11) 0.0103(7) 0.1802(5) 0.167(6) Uani 1 1 d D U . . .
H6SA H 0.6373 0.0339 0.1763 0.251 Uiso 1 1 calc R U . . .
H6SB H 0.5376 0.0281 0.1715 0.251 Uiso 1 1 calc R U . . .
H6SC H 0.5940 -0.0216 0.1617 0.251 Uiso 1 1 calc R U . . .
O3S O 0.5625(4) 0.4715(3) 0.37831(19) 0.0837(18) Uani 1 1 d D U . . .
O4S O 0.6703(4) 0.5206(2) 0.37953(17) 0.0750(16) Uani 1 1 d D U . . .
N2S N 0.6124(4) 0.5016(2) 0.39785(18) 0.0521(14) Uani 1 1 d D U . . .
C2S C 0.6033(5) 0.5158(3) 0.4451(2) 0.0545(18) Uani 1 1 d D U . . .
H2SA H 0.5527 0.4988 0.4546 0.082 Uiso 1 1 calc R U . . .
H2SB H 0.5989 0.5541 0.4486 0.082 Uiso 1 1 calc R U . . .
H2SC H 0.6522 0.5040 0.4633 0.082 Uiso 1 1 calc R U . . .
O5S O 1.2019(3) 0.3566(2) 0.47177(17) 0.0729(15) Uani 1 1 d D U . . .
O6S O 1.2790(3) 0.3577(3) 0.53214(19) 0.0857(18) Uani 1 1 d D U . . .
N3S N 1.2411(4) 0.3343(3) 0.5015(2) 0.0619(16) Uani 1 1 d D U . . .
C3S C 1.2392(6) 0.2758(4) 0.5005(3) 0.076(2) Uani 1 1 d D U . . .
H3SA H 1.2070 0.2627 0.4735 0.114 Uiso 1 1 calc R U . . .
H3SB H 1.2130 0.2633 0.5265 0.114 Uiso 1 1 calc R U . . .
H3SC H 1.2964 0.2629 0.5008 0.114 Uiso 1 1 calc R U . . .
O7S O 1.3505(7) 0.2314(4) 0.2703(3) 0.145(3) Uani 1 1 d D U . . .
O8S O 1.2499(6) 0.2180(7) 0.2215(4) 0.211(7) Uani 1 1 d D U . . .
N4S N 1.3221(6) 0.2316(4) 0.2322(3) 0.105(3) Uani 1 1 d D U . . .
C4S C 1.3825(9) 0.2455(7) 0.2002(5) 0.147(5) Uani 1 1 d D U . . .
H4SA H 1.3562 0.2687 0.1782 0.221 Uiso 1 1 calc R U . . .
H4SB H 1.4006 0.2135 0.1853 0.221 Uiso 1 1 calc R U . . .
H4SC H 1.4311 0.2636 0.2158 0.221 Uiso 1 1 calc R U . . .
P4A P 1.3464(3) 0.0894(2) 0.3628(2) 0.081(2) Uani 0.511(9) 1 d D U P C 2
F19A F 1.3983(10) 0.1394(5) 0.3789(6) 0.157(5) Uani 0.511(9) 1 d D U P C 2
F20A F 1.2835(9) 0.1223(6) 0.3354(5) 0.126(5) Uani 0.511(9) 1 d D U P C 2
F21A F 1.3013(9) 0.0382(5) 0.3416(5) 0.122(5) Uani 0.511(9) 1 d D U P C 2
F22A F 1.4074(8) 0.0574(5) 0.3929(5) 0.145(5) Uani 0.511(9) 1 d D U P C 2
F23A F 1.4063(10) 0.0844(7) 0.3259(5) 0.152(5) Uani 0.511(9) 1 d D U P C 2
F24A F 1.2926(9) 0.0971(8) 0.4011(5) 0.188(6) Uani 0.511(9) 1 d D U P C 2
C22A C 0.7104(14) 0.1841(6) -0.0274(4) 0.073(6) Uani 0.52(2) 1 d D U P B 2
H22A H 0.6823 0.1566 -0.0447 0.087 Uiso 0.52(2) 1 calc R U P B 2
C21A C 0.7287(12) 0.1779(6) 0.0172(4) 0.063(5) Uani 0.52(2) 1 d D U P B 2
H21A H 0.7139 0.1460 0.0304 0.076 Uiso 0.52(2) 1 calc R U P B 2
C25A C 0.7894(12) 0.2631(6) 0.0224(4) 0.078(7) Uani 0.52(2) 1 d D U P B 2
H25A H 0.8171 0.2909 0.0396 0.093 Uiso 0.52(2) 1 calc R U P B 2
C24A C 0.7708(16) 0.2687(7) -0.0220(4) 0.090(8) Uani 0.52(2) 1 d D U P B 2
H24A H 0.7853 0.3005 -0.0353 0.108 Uiso 0.52(2) 1 calc R U P B 2
N3 N 0.9083(6) 0.2606(4) 0.3076(3) 0.0758(12) Uani 0.723(6) 1 d D U P A 2
N2 N 0.9170(6) 0.2618(4) 0.3504(3) 0.0758(12) Uani 0.723(6) 1 d D U P A 2
C12 C 0.7912(7) 0.2447(5) 0.3315(3) 0.0758(12) Uani 0.723(6) 1 d D U P A 2
H12 H 0.7322 0.2408 0.3317 0.091 Uiso 0.723(6) 1 calc R U P A 2
N1A N 0.8551(18) 0.3032(10) 0.4380(5) 0.0758(12) Uani 0.277(6) 1 d D U P A 2
H1AA H 0.7949 0.3079 0.4296 0.091 Uiso 0.277(6) 1 calc R U P A 2
H1AB H 0.8869 0.3344 0.4293 0.091 Uiso 0.277(6) 1 calc R U P A 2
C10A C 0.887(2) 0.2535(12) 0.4181(6) 0.0758(12) Uani 0.277(6) 1 d D U P A 2
H10E H 0.8665 0.2227 0.4336 0.091 Uiso 0.277(6) 1 calc R U P A 2
H10F H 0.9485 0.2538 0.4204 0.091 Uiso 0.277(6) 1 calc R U P A 2
N2A N 0.8374(16) 0.2989(6) 0.3528(5) 0.0758(12) Uani 0.277(6) 1 d D U P A 3
N3A N 0.8255(15) 0.2937(6) 0.3099(5) 0.0758(12) Uani 0.277(6) 1 d D U P A 3
C12A C 0.8893(15) 0.2293(9) 0.3331(4) 0.0758(12) Uani 0.277(6) 1 d D U P A 3
H12A H 0.9380 0.2086 0.3333 0.091 Uiso 0.277(6) 1 calc R U P A 3
C13A C 0.885(3) 0.237(3) 0.2556(15) 0.0758(12) Uani 0.108(13) 1 d D U P A 2
H13C H 0.8891 0.2709 0.2401 0.091 Uiso 0.108(13) 1 calc R U P A 2
H13D H 0.9419 0.2250 0.2638 0.091 Uiso 0.108(13) 1 calc R U P A 2

loop_
_atom_site_aniso_label
_atom_site_aniso_U_11
_atom_site_aniso_U_22
_atom_site_aniso_U_33
_atom_site_aniso_U_23
_atom_site_aniso_U_13
_atom_site_aniso_U_12
O17 0.084(3) 0.058(3) 0.045(3) 0.003(2) 0.013(2) -0.005(3)
O18 0.039(3) 0.068(3) 0.051(3) -0.004(2) 0.004(2) 0.007(2)
O19 0.068(3) 0.060(3) 0.036(2) -0.001(2) 0.011(2) 0.000(2)
O20 0.049(3) 0.055(3) 0.035(2) 0.002(2) 0.0075(19) -0.002(2)
O21 0.056(3) 0.087(4) 0.044(3) -0.003(2) 0.010(2) -0.004(3)
O22 0.057(3) 0.054(3) 0.031(2) 0.001(2) 0.0153(19) -0.001(2)
O23 0.061(3) 0.090(4) 0.045(3) 0.005(2) 0.004(2) 0.002(3)
O24 0.062(3) 0.050(3) 0.037(2) -0.006(2) 0.001(2) -0.001(2)
O25 0.063(3) 0.094(4) 0.062(3) 0.028(3) 0.006(3) 0.005(3)
O26 0.067(3) 0.051(3) 0.064(3) -0.007(2) -0.003(2) -0.005(2)
O27 0.065(3) 0.061(3) 0.068(3) 0.014(3) 0.006(2) -0.008(3)
O28 0.046(3) 0.071(4) 0.078(3) 0.002(3) 0.010(2) 0.007(3)
N35 0.050(3) 0.048(3) 0.061(3) 0.002(2) 0.013(2) -0.007(2)
N36 0.058(3) 0.043(3) 0.048(3) -0.002(2) 0.007(2) -0.003(2)
N37 0.047(3) 0.057(3) 0.050(3) 0.003(2) 0.011(2) 0.001(2)
N38 0.040(3) 0.049(3) 0.055(3) -0.003(2) 0.003(2) 0.002(2)
N39 0.053(3) 0.043(3) 0.040(3) -0.002(2) 0.014(2) 0.000(2)
N40 0.057(3) 0.046(3) 0.038(3) -0.002(2) 0.015(2) 0.001(2)
N41 0.054(3) 0.042(3) 0.043(3) -0.003(2) 0.016(2) -0.002(2)
N42 0.049(3) 0.047(3) 0.037(3) 0.002(2) 0.007(2) 0.006(2)
N43 0.051(3) 0.058(3) 0.037(3) -0.017(2) 0.015(2) -0.008(2)
N44 0.039(3) 0.063(3) 0.039(3) -0.009(2) 0.008(2) -0.016(2)
N45 0.049(3) 0.056(3) 0.039(3) -0.010(2) 0.015(2) -0.006(2)
N46 0.055(3) 0.046(3) 0.043(3) -0.007(2) 0.016(2) -0.009(2)
N47 0.041(3) 0.066(3) 0.037(3) -0.005(2) 0.006(2) -0.007(2)
N48 0.039(3) 0.070(3) 0.050(3) 0.004(2) 0.004(2) -0.004(3)
N49 0.050(3) 0.049(3) 0.035(3) -0.008(2) 0.004(2) -0.002(2)
N50 0.052(3) 0.058(3) 0.038(3) -0.010(2) 0.008(2) -0.005(2)
N51 0.049(3) 0.068(4) 0.066(3) 0.013(3) 0.007(3) -0.002(3)
N52 0.046(3) 0.063(4) 0.074(4) 0.019(3) 0.008(3) 0.006(3)
N53 0.048(3) 0.047(3) 0.072(4) -0.001(3) 0.005(2) 0.006(2)
N54 0.052(3) 0.047(3) 0.058(3) 0.000(2) 0.006(2) -0.001(2)
N55 0.047(3) 0.055(4) 0.087(4) 0.008(3) 0.015(3) -0.006(3)
N56 0.051(3) 0.047(3) 0.075(4) 0.004(3) 0.012(2) -0.008(2)
N57 0.035(3) 0.050(3) 0.071(3) -0.005(3) 0.008(2) 0.000(2)
N58 0.044(3) 0.047(3) 0.083(4) 0.000(3) 0.019(3) 0.003(2)
C81 0.060(4) 0.042(3) 0.050(3) 0.005(3) 0.013(3) -0.002(3)
C82 0.041(3) 0.053(3) 0.051(3) 0.003(3) 0.014(3) 0.000(3)
C83 0.034(3) 0.056(3) 0.052(3) -0.004(3) 0.004(3) 0.007(3)
C84 0.038(3) 0.053(3) 0.056(3) -0.002(3) 0.009(3) -0.005(3)
C85 0.061(4) 0.043(3) 0.042(4) 0.005(3) 0.015(3) -0.002(3)
C86 0.039(3) 0.054(3) 0.038(3) 0.003(3) 0.006(3) 0.002(3)
C87 0.063(4) 0.043(4) 0.034(3) -0.009(3) 0.016(3) -0.001(3)
C88 0.059(4) 0.043(4) 0.038(3) -0.002(2) 0.012(2) 0.004(3)
C89 0.049(3) 0.040(3) 0.038(3) 0.003(3) 0.007(2) 0.008(3)
C90 0.058(4) 0.045(4) 0.044(3) -0.002(3) 0.017(3) 0.003(3)
C91 0.061(3) 0.059(4) 0.037(4) -0.011(3) 0.018(3) 0.000(3)
C92 0.056(3) 0.051(4) 0.045(4) -0.001(3) 0.015(3) -0.004(3)
C93 0.046(3) 0.070(4) 0.035(3) -0.011(3) 0.012(3) -0.012(3)
C94 0.054(3) 0.057(4) 0.040(3) -0.010(3) 0.014(2) -0.012(3)
C95 0.053(3) 0.041(4) 0.036(3) 0.002(3) 0.016(2) -0.002(3)
C96 0.058(4) 0.059(4) 0.039(3) -0.010(3) 0.019(3) -0.007(3)
C97 0.047(3) 0.066(4) 0.043(4) -0.011(3) 0.011(3) -0.013(3)
C98 0.049(4) 0.064(4) 0.041(4) -0.007(3) 0.016(3) -0.006(3)
C99 0.031(3) 0.070(4) 0.042(3) 0.000(3) -0.003(3) 0.000(3)
C100 0.051(4) 0.054(4) 0.045(3) -0.001(3) 0.007(3) -0.003(3)
C101 0.050(4) 0.057(3) 0.034(3) -0.002(3) 0.009(3) -0.004(3)
C102 0.048(4) 0.058(4) 0.039(3) -0.004(2) 0.007(3) -0.008(3)
C103 0.045(4) 0.069(4) 0.061(4) 0.005(3) -0.001(3) 0.007(3)
C104 0.060(4) 0.056(4) 0.047(4) -0.008(3) 0.011(3) -0.007(3)
C105 0.049(4) 0.068(4) 0.060(4) 0.025(3) 0.003(3) 0.009(3)
C106 0.056(4) 0.049(4) 0.081(4) 0.012(3) 0.007(3) 0.011(3)
C107 0.052(4) 0.045(4) 0.062(4) -0.008(3) 0.009(3) 0.008(3)
C108 0.045(3) 0.056(4) 0.070(4) 0.008(3) 0.009(3) 0.010(3)
C109 0.052(4) 0.070(5) 0.094(5) 0.033(4) 0.015(3) 0.008(3)
C110 0.051(3) 0.045(4) 0.083(5) -0.013(3) 0.011(3) 0.007(3)
C111 0.053(4) 0.048(4) 0.073(4) 0.013(3) 0.013(3) -0.002(3)
C112 0.043(3) 0.050(4) 0.081(4) 0.001(3) 0.011(3) -0.004(3)
C113 0.040(3) 0.053(4) 0.073(4) -0.006(3) 0.007(3) 0.000(3)
C114 0.056(4) 0.043(4) 0.086(4) 0.002(3) 0.013(3) 0.001(3)
C115 0.065(4) 0.046(4) 0.067(5) 0.006(3) 0.015(3) -0.005(3)
C116 0.048(4) 0.058(4) 0.067(4) -0.012(3) 0.004(3) 0.001(3)
O5 0.070(3) 0.097(4) 0.065(3) 0.032(3) -0.008(3) -0.027(3)
O6 0.063(4) 0.117(5) 0.078(4) 0.000(3) 0.011(3) -0.007(3)
O7 0.099(4) 0.102(4) 0.050(3) 0.004(3) 0.010(3) -0.035(3)
O8 0.111(4) 0.081(4) 0.056(3) -0.019(3) 0.023(3) -0.023(3)
O9 0.133(5) 0.071(4) 0.054(3) 0.007(3) 0.008(3) 0.032(4)
O10 0.085(4) 0.062(3) 0.050(3) -0.001(2) 0.012(2) -0.002(3)
O11 0.203(7) 0.175(7) 0.046(3) 0.004(4) 0.026(4) 0.146(6)
O12 0.056(3) 0.082(4) 0.038(3) 0.001(2) 0.007(2) 0.003(3)
O13 0.127(5) 0.160(6) 0.025(3) 0.007(3) 0.017(3) 0.083(5)
O14 0.086(4) 0.057(3) 0.036(3) -0.001(2) 0.019(2) 0.003(3)
O15 0.098(4) 0.070(4) 0.042(3) 0.003(2) -0.018(3) -0.020(3)
O16 0.077(3) 0.078(4) 0.043(3) -0.008(2) -0.006(2) -0.015(3)
N11 0.063(4) 0.093(4) 0.065(4) 0.023(3) 0.000(3) -0.019(3)
N12 0.042(3) 0.099(4) 0.091(4) 0.034(3) 0.001(3) -0.012(3)
N13 0.054(4) 0.099(4) 0.096(4) 0.011(3) 0.010(3) -0.019(3)
N14 0.041(3) 0.104(4) 0.074(4) 0.016(3) 0.004(3) -0.015(3)
N15 0.054(3) 0.084(4) 0.065(4) 0.020(3) 0.003(3) -0.005(3)
N16 0.056(3) 0.068(4) 0.067(4) 0.012(3) 0.008(3) 0.000(3)
N17 0.063(3) 0.062(4) 0.075(4) 0.000(3) 0.018(3) 0.002(3)
N18 0.059(3) 0.075(4) 0.076(4) -0.014(3) 0.031(3) -0.003(3)
N19 0.055(3) 0.057(4) 0.055(3) 0.003(3) 0.004(2) 0.008(3)
N20 0.085(4) 0.104(5) 0.056(4) 0.009(3) 0.017(3) 0.051(4)
N21 0.054(3) 0.063(4) 0.051(3) 0.010(3) 0.005(2) -0.003(3)
N22 0.057(3) 0.047(3) 0.054(3) 0.001(2) 0.008(2) -0.004(2)
N23 0.152(6) 0.131(5) 0.055(4) 0.034(3) 0.047(4) 0.097(5)
N24 0.140(6) 0.118(4) 0.041(3) 0.021(3) 0.029(3) 0.090(4)
N25 0.064(4) 0.093(4) 0.043(3) 0.015(3) 0.019(3) 0.025(3)
N26 0.063(4) 0.104(4) 0.057(3) 0.025(3) 0.024(3) 0.024(3)
N27 0.119(5) 0.129(5) 0.029(3) 0.013(3) 0.018(3) 0.075(4)
N28 0.126(5) 0.094(5) 0.026(3) -0.003(3) 0.001(3) 0.052(4)
N29 0.106(4) 0.058(4) 0.033(3) -0.004(3) 0.003(3) 0.023(3)
N30 0.094(4) 0.073(4) 0.033(3) 0.010(3) 0.022(3) 0.036(3)
N31 0.106(4) 0.058(4) 0.035(3) 0.005(3) -0.018(3) -0.011(3)
N32 0.081(4) 0.074(4) 0.042(3) 0.018(3) -0.018(3) -0.033(3)
N33 0.081(4) 0.073(4) 0.048(3) 0.014(3) -0.013(3) -0.023(3)
N34 0.100(4) 0.062(4) 0.033(3) -0.004(3) -0.014(3) -0.009(3)
C45 0.054(5) 0.093(5) 0.074(4) 0.030(4) -0.008(3) -0.016(4)
C46 0.046(4) 0.104(5) 0.092(4) 0.020(3) 0.007(3) -0.024(4)
C47 0.049(4) 0.113(5) 0.081(5) 0.008(4) 0.010(4) -0.015(4)
C48 0.059(4) 0.104(5) 0.068(4) 0.026(3) 0.000(3) -0.026(4)
C49 0.059(4) 0.090(5) 0.106(6) 0.036(4) -0.010(4) -0.012(4)
C50 0.064(5) 0.105(5) 0.090(6) 0.007(4) 0.030(4) -0.014(4)
C51 0.060(4) 0.084(5) 0.063(4) 0.007(3) 0.006(3) -0.014(4)
C52 0.052(4) 0.067(4) 0.075(4) 0.003(3) 0.007(3) 0.008(3)
C53 0.068(4) 0.058(5) 0.064(4) -0.015(3) 0.026(3) -0.002(3)
C54 0.060(4) 0.093(5) 0.091(4) 0.011(4) 0.021(3) -0.004(4)
C55 0.048(3) 0.058(5) 0.068(4) 0.010(3) -0.001(3) -0.005(3)
C56 0.064(4) 0.054(4) 0.070(5) -0.006(4) 0.021(3) -0.001(3)
C57 0.087(4) 0.067(5) 0.046(4) 0.009(3) 0.011(3) 0.029(4)
C58 0.056(4) 0.086(5) 0.062(4) 0.022(3) 0.014(3) 0.009(3)
C59 0.061(4) 0.046(4) 0.052(3) -0.005(3) 0.006(3) -0.004(3)
C60 0.048(3) 0.059(4) 0.056(3) 0.002(3) 0.004(3) -0.001(3)
C61 0.131(7) 0.135(6) 0.076(6) 0.050(5) 0.053(5) 0.086(6)
C62 0.053(4) 0.099(5) 0.070(5) 0.030(4) -0.001(3) 0.009(4)
C63 0.138(6) 0.138(5) 0.037(4) 0.030(4) 0.044(4) 0.109(5)
C64 0.100(6) 0.123(5) 0.049(4) 0.035(3) 0.043(3) 0.060(4)
C65 0.043(4) 0.094(4) 0.045(4) 0.011(3) 0.010(3) 0.014(3)
C66 0.124(6) 0.124(5) 0.064(4) 0.042(4) 0.047(4) 0.065(4)
C67 0.118(6) 0.129(5) 0.045(5) 0.017(4) 0.026(4) 0.080(4)
C68 0.080(5) 0.091(5) 0.040(4) 0.019(3) 0.024(3) 0.036(3)
C69 0.125(5) 0.105(6) 0.031(4) -0.002(3) 0.023(3) 0.071(4)
C70 0.129(5) 0.075(5) 0.034(3) -0.002(3) -0.001(3) 0.050(4)
C71 0.099(5) 0.054(4) 0.025(3) 0.003(3) 0.013(3) 0.024(3)
C72 0.113(5) 0.091(5) 0.032(3) 0.002(3) 0.011(3) 0.055(4)
C73 0.145(5) 0.087(6) 0.047(5) 0.009(4) -0.006(4) 0.034(4)
C74 0.110(5) 0.063(5) 0.037(4) -0.002(3) -0.006(3) 0.011(4)
C75 0.091(4) 0.059(5) 0.045(4) 0.004(3) -0.024(3) -0.031(3)
C76 0.102(5) 0.070(5) 0.046(3) 0.014(3) -0.014(3) -0.030(4)
C77 0.076(4) 0.059(4) 0.045(4) 0.003(3) -0.006(3) -0.018(3)
C78 0.115(5) 0.064(5) 0.040(3) 0.001(3) -0.018(3) -0.020(4)
C79 0.075(5) 0.091(5) 0.057(5) 0.022(4) -0.008(4) -0.033(4)
C80 0.074(5) 0.101(5) 0.061(5) 0.025(4) -0.001(4) -0.026(4)
O1 0.091(4) 0.070(4) 0.097(4) 0.016(3) -0.001(3) -0.011(3)
O2 0.083(3) 0.054(3) 0.052(3) -0.004(2) 0.014(2) -0.006(2)
O3 0.085(4) 0.057(3) 0.089(4) -0.009(3) -0.028(3) 0.000(3)
O4 0.067(3) 0.049(3) 0.036(2) -0.001(2) 0.009(2) 0.011(2)
N1 0.090(3) 0.096(3) 0.0409(17) -0.0043(16) 0.0119(16) -0.013(2)
N4 0.098(4) 0.081(4) 0.039(3) -0.005(2) 0.015(2) -0.023(3)
N5 0.102(5) 0.078(4) 0.030(3) 0.006(3) -0.001(3) -0.028(4)
N6 0.065(4) 0.086(4) 0.028(3) 0.007(3) 0.004(2) 0.000(3)
N7 0.074(4) 0.063(3) 0.028(3) 0.009(2) 0.006(2) -0.013(3)
N8 0.127(6) 0.067(4) 0.034(3) 0.008(3) -0.007(3) -0.036(4)
N9 0.107(5) 0.051(3) 0.027(3) 0.002(2) -0.002(3) -0.020(3)
N10 0.045(3) 0.044(3) 0.037(3) 0.000(2) -0.001(2) -0.001(2)
C1 0.088(5) 0.078(4) 0.027(3) -0.003(3) 0.023(3) -0.012(3)
C2 0.096(5) 0.071(5) 0.044(4) -0.001(3) 0.020(3) -0.009(4)
C3 0.084(5) 0.064(4) 0.059(4) 0.007(3) 0.028(3) 0.013(3)
C4 0.053(4) 0.079(4) 0.041(4) 0.002(3) 0.019(3) 0.011(3)
C5 0.055(4) 0.058(4) 0.031(3) -0.008(3) 0.016(3) 0.005(3)
C6 0.061(4) 0.063(4) 0.037(4) -0.002(3) 0.009(3) 0.000(3)
C7 0.068(5) 0.075(6) 0.130(7) -0.016(5) 0.007(5) -0.015(5)
C8 0.103(6) 0.074(6) 0.061(5) -0.001(4) 0.002(4) -0.028(5)
C9 0.116(6) 0.125(7) 0.036(3) -0.006(4) 0.009(3) -0.040(5)
C10 0.090(3) 0.096(3) 0.0409(17) -0.0043(16) 0.0119(16) -0.013(2)
C11 0.097(4) 0.070(4) 0.037(3) -0.001(3) 0.015(3) -0.005(3)
C13 0.090(3) 0.096(3) 0.0409(17) -0.0043(16) 0.0119(16) -0.013(2)
C14 0.115(6) 0.090(5) 0.032(3) -0.002(3) 0.002(3) -0.019(4)
C15 0.086(5) 0.067(5) 0.032(3) 0.001(3) -0.005(3) -0.023(4)
C16 0.095(5) 0.086(6) 0.034(3) 0.005(3) -0.005(3) -0.029(5)
C17 0.081(5) 0.069(5) 0.029(3) 0.005(3) 0.001(3) -0.006(4)
C18 0.113(6) 0.151(9) 0.037(4) 0.022(4) -0.011(4) -0.067(7)
C19 0.140(8) 0.186(12) 0.057(4) 0.029(5) -0.015(4) -0.083(9)
C20 0.084(5) 0.090(5) 0.030(3) 0.002(3) 0.004(3) -0.015(4)
C21 0.082(7) 0.16(3) 0.038(6) 0.014(8) 0.006(5) -0.028(9)
C22 0.083(8) 0.24(4) 0.043(6) 0.030(10) 0.003(5) -0.040(11)
C23 0.078(5) 0.096(6) 0.034(3) 0.000(3) 0.004(3) -0.015(4)
C24 0.078(7) 0.17(3) 0.035(6) 0.011(8) 0.009(5) -0.021(8)
C25 0.092(8) 0.22(3) 0.038(6) 0.023(9) 0.009(5) -0.030(9)
C26 0.073(4) 0.079(5) 0.031(3) -0.003(3) 0.009(3) -0.012(4)
C27 0.089(5) 0.106(7) 0.037(4) 0.016(4) -0.006(3) -0.035(5)
C28 0.090(5) 0.089(6) 0.036(4) 0.004(3) -0.005(3) -0.027(4)
C29 0.068(4) 0.135(8) 0.040(4) 0.021(4) 0.008(3) -0.028(5)
C30 0.085(5) 0.162(9) 0.041(4) 0.024(5) -0.005(4) -0.041(6)
C31 0.073(5) 0.072(5) 0.034(3) 0.007(3) 0.004(3) 0.000(4)
C32 0.067(5) 0.067(4) 0.033(3) 0.009(3) 0.003(3) -0.008(4)
C33 0.067(4) 0.056(4) 0.036(3) 0.008(3) 0.004(3) -0.006(3)
C34 0.053(4) 0.041(3) 0.035(3) 0.006(2) 0.005(3) -0.001(3)
C35 0.057(4) 0.048(4) 0.034(3) -0.001(3) 0.002(3) -0.005(3)
C36 0.053(4) 0.051(4) 0.038(3) 0.004(3) 0.012(3) 0.005(3)
C37 0.053(3) 0.046(3) 0.030(3) 0.001(3) 0.015(3) 0.001(3)
C38 0.059(4) 0.048(4) 0.037(3) 0.001(3) 0.011(3) 0.004(3)
C39 0.059(4) 0.049(4) 0.053(4) -0.003(3) 0.007(3) -0.004(3)
C40 0.066(4) 0.055(4) 0.047(4) 0.000(3) 0.007(3) 0.004(3)
C41 0.057(4) 0.042(3) 0.036(3) 0.006(3) 0.012(3) 0.002(3)
C42 0.053(3) 0.047(3) 0.031(3) 0.001(3) 0.011(3) -0.001(3)
C43 0.052(4) 0.092(6) 0.074(5) -0.014(4) -0.008(4) 0.005(4)
C44 0.073(4) 0.071(5) 0.045(4) 0.020(4) 0.009(3) 0.012(4)
O29 0.245(10) 0.278(14) 0.084(6) 0.020(7) 0.020(6) -0.101(9)
O30 0.386(15) 0.31(2) 0.160(11) 0.061(12) -0.031(10) 0.007(14)
O31 0.263(14) 0.49(2) 0.086(6) 0.009(8) 0.018(7) -0.145(14)
O32 0.367(19) 0.46(2) 0.074(6) 0.001(8) -0.013(8) -0.165(15)
O33 0.291(19) 0.464(17) 0.226(15) 0.140(12) -0.114(15) 0.065(13)
O34 0.089(6) 0.385(13) 0.085(6) 0.015(7) 0.002(5) -0.010(7)
O35 0.364(15) 0.39(3) 0.185(13) 0.107(16) -0.047(11) 0.048(14)
O36 0.236(9) 0.125(7) 0.084(5) -0.010(5) 0.031(5) -0.081(6)
O37 0.428(19) 0.251(14) 0.094(6) 0.014(7) -0.022(8) -0.152(13)
O38 0.315(17) 0.55(3) 0.074(6) -0.045(9) 0.025(7) -0.044(17)
O39 0.123(6) 0.268(10) 0.077(5) -0.045(5) 0.021(4) -0.024(7)
O40 0.273(15) 0.329(14) 0.133(8) 0.043(8) -0.072(9) 0.054(11)
C119 0.270(10) 0.203(15) 0.082(7) -0.010(8) 0.006(6) -0.084(9)
C118 0.257(10) 0.100(9) 0.074(7) 0.001(6) 0.005(6) -0.040(8)
C117 0.269(10) 0.126(11) 0.114(8) -0.003(7) -0.012(7) -0.013(8)
C122 0.348(13) 0.158(14) 0.112(9) 0.017(9) 0.000(8) -0.011(11)
C121 0.358(13) 0.39(4) 0.140(12) 0.056(17) 0.003(8) -0.049(12)
C120 0.326(12) 0.235(18) 0.103(8) 0.027(9) 0.024(7) -0.086(10)
C123 0.326(14) 0.429(19) 0.089(9) -0.002(10) 0.031(9) -0.128(11)
C127 0.147(11) 0.475(15) 0.078(7) -0.001(8) 0.000(7) -0.126(10)
C126 0.218(15) 0.476(18) 0.078(7) -0.001(8) 0.004(8) -0.111(13)
C125 0.154(11) 0.438(17) 0.068(7) -0.005(7) 0.008(6) -0.162(10)
C124 0.244(15) 0.447(17) 0.069(7) -0.008(8) -0.002(8) -0.127(11)
C129 0.40(3) 0.52(2) 0.080(8) 0.008(9) 0.023(10) -0.03(2)
C128 0.205(15) 0.463(16) 0.076(7) 0.002(8) 0.000(8) -0.127(11)
C130 0.219(14) 0.508(15) 0.065(8) 0.017(9) -0.013(8) -0.059(11)
C133 0.151(11) 0.429(15) 0.114(10) 0.072(9) -0.012(9) 0.074(9)
C132 0.128(11) 0.459(14) 0.112(11) 0.051(9) 0.000(9) 0.049(9)
C131 0.099(8) 0.448(14) 0.089(8) 0.030(8) 0.009(6) 0.020(9)
C136 0.101(8) 0.380(13) 0.064(7) 0.015(7) 0.029(6) 0.037(7)
C135 0.092(8) 0.346(12) 0.074(7) 0.039(7) 0.013(6) 0.065(7)
C134 0.116(8) 0.344(13) 0.085(8) 0.051(7) 0.022(6) 0.082(7)
C137 0.209(10) 0.344(15) 0.102(9) 0.094(9) -0.028(7) 0.049(9)
C141 0.308(11) 0.163(12) 0.081(7) -0.002(7) 0.019(7) -0.058(9)
C140 0.339(12) 0.32(3) 0.135(13) 0.046(15) 0.003(9) -0.015(11)
C139 0.322(12) 0.229(17) 0.092(9) 0.028(10) -0.011(8) 0.007(11)
C138 0.249(10) 0.252(16) 0.101(9) 0.029(10) 0.009(7) 0.028(9)
C143 0.238(9) 0.106(9) 0.058(6) -0.021(5) 0.014(6) -0.009(7)
C142 0.252(10) 0.143(11) 0.077(7) -0.018(7) 0.022(6) -0.041(8)
C144 0.327(14) 0.308(16) 0.095(9) -0.001(9) 0.033(9) -0.094(11)
C148 0.218(12) 0.308(13) 0.063(6) -0.017(6) 0.040(6) -0.132(9)
C147 0.281(15) 0.323(15) 0.067(7) -0.022(7) 0.024(7) -0.105(11)
C146 0.302(17) 0.314(16) 0.081(7) -0.027(8) 0.024(8) -0.110(12)
C145 0.257(14) 0.332(16) 0.076(7) -0.033(7) 0.020(7) -0.124(10)
C150 0.261(15) 0.352(16) 0.059(6) -0.031(7) 0.034(7) -0.107(11)
C149 0.270(16) 0.376(17) 0.072(6) -0.035(8) 0.034(8) -0.093(13)
C151 0.225(13) 0.380(13) 0.091(9) -0.052(8) 0.003(8) -0.080(10)
C152 0.118(9) 0.323(11) 0.087(7) -0.040(7) -0.002(6) 0.003(8)
C153 0.096(8) 0.262(10) 0.078(7) -0.035(6) 0.001(6) 0.007(7)
C154 0.082(7) 0.235(9) 0.064(6) -0.022(5) 0.003(5) 0.043(6)
C155 0.151(9) 0.242(10) 0.069(6) -0.003(6) 0.004(6) 0.051(7)
C156 0.187(13) 0.313(13) 0.111(9) 0.011(8) -0.037(9) 0.047(9)
C157 0.132(10) 0.330(12) 0.115(9) -0.025(8) 0.004(8) 0.049(8)
C158 0.243(11) 0.229(12) 0.086(8) 0.037(8) -0.033(7) 0.026(8)
O1S 0.057(3) 0.062(3) 0.047(3) 0.007(2) -0.004(2) 0.000(2)
O2S 0.063(3) 0.054(3) 0.058(3) 0.010(2) 0.013(2) 0.005(2)
N1S 0.047(3) 0.040(3) 0.049(3) 0.000(2) -0.001(2) -0.004(3)
C1S 0.067(5) 0.065(5) 0.040(3) -0.007(3) 0.001(3) 0.005(4)
P2 0.0451(11) 0.0511(13) 0.1133(18) 0.0069(12) 0.0145(11) 0.0072(9)
F7 0.246(8) 0.091(4) 0.180(6) -0.003(4) 0.093(6) -0.008(5)
F8 0.084(4) 0.210(7) 0.190(6) 0.099(5) 0.026(4) 0.007(4)
F9 0.188(7) 0.117(5) 0.182(6) -0.001(4) 0.072(5) -0.045(4)
F10 0.057(3) 0.138(5) 0.225(7) 0.068(5) 0.019(3) 0.023(3)
F11 0.069(3) 0.066(3) 0.153(4) 0.014(3) 0.032(3) -0.005(2)
F12 0.054(2) 0.081(3) 0.111(4) 0.019(3) 0.013(2) 0.001(2)
P1 0.0557(11) 0.0374(11) 0.0823(14) -0.0003(9) 0.0156(10) 0.0080(9)
F1 0.128(5) 0.077(4) 0.198(6) 0.004(4) -0.066(4) 0.002(3)
F2 0.081(3) 0.073(3) 0.120(4) -0.008(3) -0.022(3) 0.018(3)
F3 0.095(4) 0.085(4) 0.233(7) -0.010(4) 0.005(4) 0.009(3)
F4 0.105(4) 0.114(4) 0.108(4) 0.030(3) 0.026(3) 0.056(3)
F5 0.089(4) 0.192(7) 0.109(4) 0.011(4) 0.009(3) 0.041(4)
F6 0.106(4) 0.169(6) 0.168(5) 0.021(4) 0.050(4) 0.026(4)
P3 0.0370(10) 0.0480(11) 0.0669(12) -0.0029(9) 0.0040(8) 0.0013(8)
F13 0.072(3) 0.082(3) 0.144(4) 0.036(3) 0.011(3) 0.003(3)
F14 0.075(3) 0.157(5) 0.094(4) -0.024(3) -0.012(3) 0.016(3)
F15 0.070(3) 0.088(3) 0.155(5) 0.016(3) 0.022(3) -0.008(3)
F16 0.061(3) 0.125(4) 0.089(3) 0.013(3) -0.007(2) -0.004(3)
F17 0.077(3) 0.080(3) 0.135(4) -0.013(3) 0.027(3) 0.017(3)
F18 0.071(3) 0.084(3) 0.115(4) -0.028(3) 0.017(3) 0.014(3)
P4 0.075(4) 0.039(3) 0.298(12) -0.008(4) -0.013(5) 0.015(3)
F19 0.163(13) 0.082(9) 0.326(14) -0.002(8) -0.032(10) 0.004(8)
F20 0.109(8) 0.138(11) 0.350(18) 0.005(10) -0.007(9) 0.009(7)
F21 0.186(13) 0.140(11) 0.359(16) -0.021(10) -0.012(10) -0.039(9)
F22 0.112(8) 0.063(8) 0.358(19) 0.009(9) 0.001(9) 0.027(7)
F23 0.101(8) 0.079(7) 0.319(14) 0.014(8) -0.028(8) 0.017(6)
F24 0.143(13) 0.124(11) 0.365(17) 0.015(10) 0.009(10) -0.012(9)
O11S 0.204(9) 0.104(7) 0.168(8) 0.054(6) -0.029(7) -0.049(6)
O12S 0.250(11) 0.096(7) 0.236(11) 0.053(7) 0.025(9) -0.023(8)
N6S 0.186(10) 0.063(6) 0.169(9) 0.036(6) -0.031(7) -0.052(7)
C6S 0.177(12) 0.154(13) 0.161(9) 0.029(8) -0.041(8) -0.069(10)
O3S 0.081(4) 0.103(5) 0.064(3) -0.035(3) 0.000(3) -0.011(3)
O4S 0.082(4) 0.088(4) 0.056(3) -0.003(3) 0.018(3) -0.004(3)
N2S 0.062(4) 0.046(4) 0.047(3) -0.006(3) 0.002(3) 0.015(3)
C2S 0.068(5) 0.054(4) 0.041(3) 0.001(3) 0.003(3) 0.003(4)
O5S 0.064(3) 0.091(4) 0.062(3) 0.016(3) -0.008(3) -0.012(3)
O6S 0.060(3) 0.126(5) 0.067(3) -0.023(3) -0.010(3) 0.015(3)
N3S 0.039(3) 0.102(4) 0.045(3) -0.002(3) 0.004(3) 0.008(3)
C3S 0.072(5) 0.098(5) 0.059(5) 0.006(4) 0.000(4) 0.012(4)
O7S 0.195(9) 0.110(6) 0.128(6) -0.005(5) 0.001(6) 0.001(6)
O8S 0.096(5) 0.38(2) 0.160(8) -0.030(9) 0.028(5) -0.037(8)
N4S 0.098(6) 0.105(7) 0.113(6) -0.022(5) 0.020(5) 0.029(5)
C4S 0.121(9) 0.162(13) 0.164(10) -0.003(9) 0.042(8) 0.020(8)
P4A 0.050(3) 0.044(3) 0.145(5) 0.011(3) -0.011(3) 0.007(2)
F19A 0.148(10) 0.114(8) 0.205(11) 0.003(7) -0.004(8) -0.024(7)
F20A 0.116(9) 0.105(8) 0.157(9) 0.001(6) -0.003(7) 0.053(7)
F21A 0.099(8) 0.083(7) 0.182(11) 0.016(6) -0.007(7) 0.009(5)
F22A 0.109(7) 0.097(8) 0.223(11) 0.033(7) -0.032(7) -0.008(6)
F23A 0.124(9) 0.118(11) 0.216(10) 0.009(8) 0.031(7) 0.009(7)
F24A 0.133(9) 0.234(14) 0.198(9) 0.005(8) 0.014(7) 0.018(8)
C22A 0.102(14) 0.091(8) 0.024(5) -0.003(5) -0.002(6) -0.016(8)
C21A 0.083(12) 0.085(8) 0.022(5) 0.001(4) 0.004(5) -0.017(8)
C25A 0.103(15) 0.091(8) 0.035(6) 0.005(5) -0.011(6) -0.035(9)
C24A 0.134(19) 0.095(9) 0.038(6) 0.007(5) -0.009(7) -0.040(11)
N3 0.090(3) 0.096(3) 0.0409(17) -0.0043(16) 0.0119(16) -0.013(2)
N2 0.090(3) 0.096(3) 0.0409(17) -0.0043(16) 0.0119(16) -0.013(2)
C12 0.090(3) 0.096(3) 0.0409(17) -0.0043(16) 0.0119(16) -0.013(2)
N1A 0.090(3) 0.096(3) 0.0409(17) -0.0043(16) 0.0119(16) -0.013(2)
C10A 0.090(3) 0.096(3) 0.0409(17) -0.0043(16) 0.0119(16) -0.013(2)
N2A 0.090(3) 0.096(3) 0.0409(17) -0.0043(16) 0.0119(16) -0.013(2)
N3A 0.090(3) 0.096(3) 0.0409(17) -0.0043(16) 0.0119(16) -0.013(2)
C12A 0.090(3) 0.096(3) 0.0409(17) -0.0043(16) 0.0119(16) -0.013(2)
C13A 0.090(3) 0.096(3) 0.0409(17) -0.0043(16) 0.0119(16) -0.013(2)

loop_
_atom_type_symbol
_atom_type_description
_atom_type_scat_dispersion_real
_atom_type_scat_dispersion_imag
_atom_type_scat_source
C C 0.0181 0.0091 'International Tables Vol C Tables 4.2.6.8 and 6.1.1.4'
H H 0.0000 0.0000 'International Tables Vol C Tables 4.2.6.8 and 6.1.1.4'
F F 0.0727 0.0534 'International Tables Vol C Tables 4.2.6.8 and 6.1.1.4'
N N 0.0311 0.0180 'International Tables Vol C Tables 4.2.6.8 and 6.1.1.4'
O O 0.0492 0.0322 'International Tables Vol C Tables 4.2.6.8 and 6.1.1.4'
P P 0.2955 0.4335 'International Tables Vol C Tables 4.2.6.8 and 6.1.1.4'

loop_
_geom_angle_atom_site_label_1
_geom_angle_atom_site_label_2
_geom_angle_atom_site_label_3
_geom_angle
C81 N35 C84 111.7(6)
C81 N35 C115 121.9(6)
C84 N35 C115 124.1(6)
C81 N36 C82 110.8(6)
C81 N36 C85 123.1(6)
C82 N36 C85 122.6(6)
C83 N37 C82 110.3(6)
C83 N37 C86 125.0(6)
C86 N37 C82 122.9(6)
C83 N38 C84 112.8(6)
C83 N38 C116 123.6(6)
C84 N38 C116 123.6(6)
C87 N39 C85 121.9(5)
C87 N39 C90 113.8(5)
C90 N39 C85 123.0(6)
C87 N40 C88 112.5(6)
C87 N40 C91 122.1(6)
C91 N40 C88 124.8(5)
C88 N41 C92 123.5(6)
C89 N41 C88 112.8(5)
C89 N41 C92 122.7(5)
C86 N42 C90 122.3(5)
C89 N42 C86 122.6(5)
C89 N42 C90 112.6(6)
C93 N43 C91 120.3(6)
C93 N43 C96 113.1(6)
C96 N43 C91 125.1(6)
C93 N44 C94 110.9(6)
C93 N44 C97 122.4(6)
C97 N44 C94 123.8(5)
C94 N45 C98 124.0(6)
C95 N45 C94 112.8(6)
C95 N45 C98 123.2(5)
C92 N46 C96 124.4(6)
C95 N46 C92 122.7(6)
C95 N46 C96 112.8(6)
C97 N47 C102 123.4(6)
C99 N47 C97 123.4(6)
C99 N47 C102 113.2(6)
C99 N48 C100 110.0(6)
C99 N48 C103 123.3(6)
C103 N48 C100 125.0(6)
C101 N49 C100 112.7(6)
C101 N49 C104 121.9(6)
C104 N49 C100 123.9(6)
C101 N50 C98 122.3(6)
C101 N50 C102 112.1(6)
C102 N50 C98 124.4(6)
C105 N51 C103 122.8(7)
C105 N51 C108 113.3(7)
C108 N51 C103 123.5(6)
C105 N52 C106 110.5(6)
C105 N52 C109 120.8(7)
C109 N52 C106 125.7(7)
C106 N53 C110 126.1(6)
C107 N53 C106 111.9(6)
C107 N53 C110 121.9(6)
C107 N54 C104 119.9(6)
C107 N54 C108 112.6(6)
C108 N54 C104 125.2(6)
C111 N55 C109 122.5(7)
C111 N55 C114 111.6(6)
C114 N55 C109 125.4(7)
C111 N56 C112 111.9(7)
C111 N56 C115 124.0(7)
C112 N56 C115 124.1(6)
C112 N57 C116 124.3(6)
C113 N57 C112 112.7(6)
C113 N57 C116 121.4(6)
C110 N58 C114 124.4(6)
C113 N58 C110 121.1(7)
C113 N58 C114 113.4(6)
O17 C81 N35 124.4(6)
O17 C81 N36 125.9(7)
N36 C81 N35 109.7(6)
N36 C82 N37 112.5(5)
N36 C82 H82 112.2
N36 C82 C84 104.6(5)
N37 C82 H82 112.2
N37 C82 C84 102.5(5)
C84 C82 H82 112.2
O18 C83 N37 124.0(7)
O18 C83 N38 125.9(7)
N38 C83 N37 110.0(6)
N35 C84 N38 116.4(6)
N35 C84 C82 102.3(5)
N35 C84 H84 111.1
N38 C84 C82 104.2(5)
N38 C84 H84 111.1
C82 C84 H84 111.1
N36 C85 H85A 109.3
N36 C85 H85B 109.3
N39 C85 N36 111.8(5)
N39 C85 H85A 109.3
N39 C85 H85B 109.3
H85A C85 H85B 107.9
N37 C86 N42 114.3(5)
N37 C86 H86A 108.7
N37 C86 H86B 108.7
N42 C86 H86A 108.7
N42 C86 H86B 108.7
H86A C86 H86B 107.6
O19 C87 N39 126.3(6)
O19 C87 N40 126.0(6)
N39 C87 N40 107.7(6)
N40 C88 N41 116.0(6)
N40 C88 H88 111.1
N40 C88 C90 103.6(5)
N41 C88 H88 111.1
N41 C88 C90 103.4(5)
C90 C88 H88 111.1
O20 C89 N41 125.2(6)
O20 C89 N42 125.6(6)
N42 C89 N41 109.0(6)
N39 C90 N42 114.4(6)
N39 C90 C88 102.1(5)
N39 C90 H90 112.5
N42 C90 C88 102.0(5)
N42 C90 H90 112.5
C88 C90 H90 112.5
N40 C91 N43 112.1(5)
N40 C91 H91A 109.2
N40 C91 H91B 109.2
N43 C91 H91A 109.2
N43 C91 H91B 109.2
H91A C91 H91B 107.9
N41 C92 H92A 108.5
N41 C92 H92B 108.5
N46 C92 N41 115.0(6)
N46 C92 H92A 108.5
N46 C92 H92B 108.5
H92A C92 H92B 107.5
O21 C93 N43 125.6(6)
O21 C93 N44 125.8(7)
N44 C93 N43 108.5(6)
N44 C94 H94 111.4
N44 C94 C96 102.7(5)
N45 C94 N44 115.1(6)
N45 C94 H94 111.4
N45 C94 C96 104.3(6)
C96 C94 H94 111.4
O22 C95 N45 126.0(6)
O22 C95 N46 126.2(6)
N46 C95 N45 107.7(6)
N43 C96 N46 116.2(6)
N43 C96 C94 104.3(6)
N43 C96 H96 111.1
N46 C96 C94 102.3(5)
N46 C96 H96 111.1
C94 C96 H96 111.1
N44 C97 H97A 108.8
N44 C97 H97B 108.8
N47 C97 N44 113.6(5)
N47 C97 H97A 108.8
N47 C97 H97B 108.8
H97A C97 H97B 107.7
N45 C98 H98A 108.9
N45 C98 H98B 108.9
N50 C98 N45 113.4(5)
N50 C98 H98A 108.9
N50 C98 H98B 108.9
H98A C98 H98B 107.7
O23 C99 N47 127.7(7)
O23 C99 N48 122.0(7)
N47 C99 N48 110.3(6)
N48 C100 H100 111.7
N48 C100 C102 103.8(6)
N49 C100 N48 114.3(6)
N49 C100 H100 111.7
N49 C100 C102 102.9(5)
C102 C100 H100 111.7
O24 C101 N49 126.6(7)
O24 C101 N50 125.3(7)
N49 C101 N50 107.9(6)
N47 C102 C100 102.7(5)
N47 C102 H102 110.7
N50 C102 N47 117.0(6)
N50 C102 C100 104.4(5)
N50 C102 H102 110.7
C100 C102 H102 110.7
N48 C103 N51 113.9(6)
N48 C103 H10G 108.8
N48 C103 H10H 108.8
N51 C103 H10G 108.8
N51 C103 H10H 108.8
H10G C103 H10H 107.7
N49 C104 N54 113.8(6)
N49 C104 H10I 108.8
N49 C104 H10J 108.8
N54 C104 H10I 108.8
N54 C104 H10J 108.8
H10I C104 H10J 107.7
O25 C105 N51 126.2(8)
O25 C105 N52 124.9(7)
N51 C105 N52 108.8(7)
N52 C106 H106 110.7
N52 C106 C108 104.2(6)
N53 C106 N52 115.6(6)
N53 C106 H106 110.7
N53 C106 C108 104.5(6)
C108 C106 H106 110.7
O26 C107 N53 125.7(7)
O26 C107 N54 126.5(7)
N54 C107 N53 107.8(6)
N51 C108 C106 102.6(6)
N51 C108 H108 111.5
N54 C108 N51 116.2(6)
N54 C108 C106 102.7(6)
N54 C108 H108 111.5
C106 C108 H108 111.5
N52 C109 N55 112.8(6)
N52 C109 H10K 109.0
N52 C109 H10L 109.0
N55 C109 H10K 109.0
N55 C109 H10L 109.0
H10K C109 H10L 107.8
N53 C110 N58 112.4(6)
N53 C110 H11A 109.1
N53 C110 H11B 109.1
N58 C110 H11A 109.1
N58 C110 H11B 109.1
H11A C110 H11B 107.8
O27 C111 N55 125.0(7)
O27 C111 N56 124.5(8)
N56 C111 N55 110.5(8)
N56 C112 H112 111.1
N56 C112 C114 103.1(6)
N57 C112 N56 116.0(6)
N57 C112 H112 111.1
N57 C112 C114 103.7(6)
C114 C112 H112 111.1
O28 C113 N57 124.2(7)
O28 C113 N58 128.6(7)
N58 C113 N57 107.0(7)
N55 C114 N58 114.5(6)
N55 C114 C112 102.7(6)
N55 C114 H114 112.0
N58 C114 C112 103.1(6)
N58 C114 H114 112.0
C112 C114 H114 112.0
N35 C115 H11C 108.9
N35 C115 H11D 108.9
N56 C115 N35 113.5(6)
N56 C115 H11C 108.9
N56 C115 H11D 108.9
H11C C115 H11D 107.7
N38 C116 H11E 108.8
N38 C116 H11F 108.8
N57 C116 N38 113.7(6)
N57 C116 H11E 108.8
N57 C116 H11F 108.8
H11E C116 H11F 107.7
C45 N11 C48 115.0(8)
C45 N11 C79 119.4(8)
C48 N11 C79 124.6(6)
C45 N12 C46 112.7(8)
C45 N12 C49 121.6(8)
C49 N12 C46 125.7(9)
C47 N13 C46 110.6(8)
C47 N13 C50 122.7(8)
C50 N13 C46 123.9(8)
C47 N14 C48 113.4(8)
C47 N14 C80 122.4(8)
C80 N14 C48 123.9(8)
C51 N15 C49 119.8(8)
C51 N15 C54 114.6(7)
C54 N15 C49 123.4(8)
C51 N16 C52 112.3(6)
C51 N16 C55 121.5(7)
C52 N16 C55 124.2(7)
C53 N17 C52 110.6(7)
C53 N17 C56 124.3(7)
C56 N17 C52 124.9(6)
C50 N18 C54 121.6(7)
C53 N18 C50 124.4(8)
C53 N18 C54 113.6(7)
C57 N19 C55 122.5(7)
C57 N19 C60 112.9(6)
C60 N19 C55 123.7(6)
C57 N20 C58 114.7(7)
C57 N20 C61 124.0(9)
C61 N20 C58 121.1(8)
C58 N21 C62 124.5(6)
C59 N21 C58 112.9(6)
C59 N21 C62 119.8(6)
C56 N22 C60 124.3(6)
C59 N22 C56 120.3(6)
C59 N22 C60 113.4(6)
C63 N23 C61 118.8(9)
C63 N23 C66 114.7(9)
C66 N23 C61 123.4(12)
C64 N24 C63 108.6(10)
C64 N24 C67 126.9(7)
C67 N24 C63 123.9(9)
C65 N25 C64 111.6(7)
C65 N25 C68 125.1(6)
C68 N25 C64 122.2(7)
C65 N26 C62 121.5(7)
C65 N26 C66 114.7(8)
C66 N26 C62 123.6(7)
C67 N27 C72 124.9(9)
C69 N27 C67 123.7(7)
C69 N27 C72 110.5(9)
C69 N28 C70 115.0(10)
C69 N28 C73 120.2(8)
C70 N28 C73 124.2(9)
C71 N29 C70 109.3(7)
C71 N29 C74 122.1(6)
C74 N29 C70 126.9(8)
C68 N30 C72 122.0(7)
C71 N30 C68 122.2(6)
C71 N30 C72 112.5(8)
C75 N31 C73 122.0(7)
C75 N31 C78 112.8(8)
C78 N31 C73 123.5(7)
C75 N32 C76 111.9(7)
C75 N32 C79 122.9(6)
C79 N32 C76 124.6(8)
C76 N33 C80 124.4(7)
C77 N33 C76 113.6(8)
C77 N33 C80 120.8(7)
C77 N34 C74 122.2(6)
C77 N34 C78 114.7(7)
C78 N34 C74 123.1(7)
O5 C45 N11 129.4(10)
O5 C45 N12 125.3(8)
N11 C45 N12 105.1(9)
N12 C46 N13 116.5(6)
N12 C46 H46 110.2
N12 C46 C48 104.9(8)
N13 C46 H46 110.2
N13 C46 C48 104.6(7)
C48 C46 H46 110.2
O6 C47 N13 126.4(10)
O6 C47 N14 126.1(10)
N14 C47 N13 107.4(8)
N11 C48 N14 116.6(7)
N11 C48 C46 102.1(7)
N11 C48 H48 111.3
N14 C48 C46 103.6(7)
N14 C48 H48 111.3
C46 C48 H48 111.3
N12 C49 N15 114.1(7)
N12 C49 H49A 108.7
N12 C49 H49B 108.7
N15 C49 H49A 108.7
N15 C49 H49B 108.7
H49A C49 H49B 107.6
N13 C50 N18 114.1(8)
N13 C50 H50A 108.7
N13 C50 H50B 108.7
N18 C50 H50A 108.7
N18 C50 H50B 108.7
H50A C50 H50B 107.6
O7 C51 N15 128.0(8)
O7 C51 N16 124.8(7)
N15 C51 N16 107.1(8)
N16 C52 N17 114.7(6)
N16 C52 H52 112.0
N16 C52 C54 102.6(7)
N17 C52 H52 112.0
N17 C52 C54 102.9(6)
C54 C52 H52 112.0
O8 C53 N17 122.8(8)
O8 C53 N18 127.3(8)
N18 C53 N17 109.9(8)
N15 C54 N18 116.9(8)
N15 C54 C52 103.1(7)
N15 C54 H54 111.1
N18 C54 C52 102.8(7)
N18 C54 H54 111.1
C52 C54 H54 111.1
N16 C55 N19 113.1(6)
N16 C55 H55A 109.0
N16 C55 H55B 109.0
N19 C55 H55A 109.0
N19 C55 H55B 109.0
H55A C55 H55B 107.8
N17 C56 N22 114.4(6)
N17 C56 H56A 108.7
N17 C56 H56B 108.7
N22 C56 H56A 108.7
N22 C56 H56B 108.7
H56A C56 H56B 107.6
O9 C57 N19 126.0(8)
O9 C57 N20 126.5(8)
N20 C57 N19 107.4(7)
N20 C58 H58 111.7
N20 C58 C60 101.7(6)
N21 C58 N20 115.8(7)
N21 C58 H58 111.7
N21 C58 C60 103.4(6)
C60 C58 H58 111.7
O10 C59 N21 125.0(7)
O10 C59 N22 127.2(7)
N22 C59 N21 107.8(6)
N19 C60 N22 114.6(6)
N19 C60 C58 103.1(6)
N19 C60 H60 112.1
N22 C60 C58 101.9(6)
N22 C60 H60 112.1
C58 C60 H60 112.1
N20 C61 N23 110.6(7)
N20 C61 H61A 109.5
N20 C61 H61B 109.5
N23 C61 H61A 109.5
N23 C61 H61B 109.5
H61A C61 H61B 108.1
N21 C62 N26 112.3(7)
N21 C62 H62A 109.1
N21 C62 H62B 109.1
N26 C62 H62A 109.1
N26 C62 H62B 109.1
H62A C62 H62B 107.9
O11 C63 N23 131.2(10)
O11 C63 N24 119.6(13)
N23 C63 N24 109.2(10)
N24 C64 N25 115.9(9)
N24 C64 H64 110.7
N24 C64 C66 106.6(7)
N25 C64 H64 110.7
N25 C64 C66 101.9(7)
C66 C64 H64 110.7
O12 C65 N25 122.3(7)
O12 C65 N26 129.0(9)
N26 C65 N25 108.7(7)
N23 C66 C64 100.6(10)
N23 C66 H66 113.0
N26 C66 N23 113.3(8)
N26 C66 C64 103.0(7)
N26 C66 H66 113.0
C64 C66 H66 113.0
N24 C67 H67A 108.5
N24 C67 H67B 108.5
N27 C67 N24 114.9(8)
N27 C67 H67A 108.5
N27 C67 H67B 108.5
H67A C67 H67B 107.5
N25 C68 N30 112.8(6)
N25 C68 H68A 109.0
N25 C68 H68B 109.0
N30 C68 H68A 109.0
N30 C68 H68B 109.0
H68A C68 H68B 107.8
O13 C69 N27 123.6(10)
O13 C69 N28 129.0(12)
N28 C69 N27 107.3(8)
N28 C70 N29 114.8(7)
N28 C70 H70 110.8
N28 C70 C72 103.1(7)
N29 C70 H70 110.8
N29 C70 C72 106.0(7)
C72 C70 H70 110.8
O14 C71 N29 125.0(8)
O14 C71 N30 126.2(8)
N29 C71 N30 108.8(6)
N27 C72 N30 113.5(7)
N27 C72 C70 103.7(8)
N27 C72 H72 112.1
N30 C72 C70 102.7(7)
N30 C72 H72 112.1
C70 C72 H72 112.1
N28 C73 N31 116.0(8)
N28 C73 H73A 108.3
N28 C73 H73B 108.3
N31 C73 H73A 108.3
N31 C73 H73B 108.3
H73A C73 H73B 107.4
N29 C74 N34 115.3(6)
N29 C74 H74A 108.5
N29 C74 H74B 108.5
N34 C74 H74A 108.5
N34 C74 H74B 108.5
H74A C74 H74B 107.5
O15 C75 N31 125.4(9)
O15 C75 N32 124.4(8)
N32 C75 N31 110.1(7)
N32 C76 H76 112.0
N32 C76 C78 102.4(7)
N33 C76 N32 115.0(7)
N33 C76 H76 112.0
N33 C76 C78 102.7(6)
C78 C76 H76 112.0
O16 C77 N33 126.9(9)
O16 C77 N34 125.4(7)
N33 C77 N34 107.5(7)
N31 C78 C76 102.6(6)
N31 C78 H78 111.3
N34 C78 N31 118.2(7)
N34 C78 C76 101.2(7)
N34 C78 H78 111.3
C76 C78 H78 111.3
N11 C79 H79A 108.8
N11 C79 H79B 108.8
N32 C79 N11 113.7(6)
N32 C79 H79A 108.8
N32 C79 H79B 108.8
H79A C79 H79B 107.7
N14 C80 N33 114.8(7)
N14 C80 H80A 108.6
N14 C80 H80B 108.6
N33 C80 H80A 108.6
N33 C80 H80B 108.6
H80A C80 H80B 107.6
C7 O1 C3 113.6(8)
C5 O2 C8 116.5(6)
C39 O3 C43 114.5(6)
C41 O4 C44 118.4(6)
H1A N1 H1B 109.0
C9 N1 H1A 111.1
C9 N1 H1B 111.1
C10 N1 H1A 111.1
C10 N1 H1B 111.1
C10 N1 C9 103.5(8)
N3 N4 C12 112.9(8)
N3 N4 C13A 74.0(16)
C12 N4 C13A 170.5(18)
N3A N4 C12A 100.3(11)
C15 N5 C14 121.1(7)
C15 N5 C19 120.5(7)
C19 N5 C14 118.3(7)
C28 N6 C29 122.2(6)
C28 N6 C31 118.6(6)
C29 N6 C31 119.2(6)
N8 N7 C32 117.7(6)
C33 N7 N8 110.7(5)
C33 N7 C32 131.3(6)
N9 N8 N7 106.4(5)
N8 N9 C34 108.5(5)
H10A N10 H10B 107.6
C35 N10 H10A 108.6
C35 N10 H10B 108.6
C36 N10 H10A 108.6
C36 N10 H10B 108.6
C36 N10 C35 114.7(5)
C2 C1 C6 124.1(8)
C2 C1 C9 114.2(8)
C6 C1 C9 121.5(8)
C1 C2 H2 121.9
C3 C2 C1 116.2(8)
C3 C2 H2 121.9
O1 C3 C4 124.0(8)
C2 C3 O1 112.8(8)
C2 C3 C4 123.2(8)
C3 C4 H4 121.6
C5 C4 C3 116.8(7)
C5 C4 H4 121.6
O2 C5 C4 123.9(6)
O2 C5 C6 116.7(7)
C6 C5 C4 119.5(7)
C1 C6 H6 119.9
C5 C6 C1 120.2(7)
C5 C6 H6 119.9
O1 C7 H7A 109.5
O1 C7 H7B 109.5
O1 C7 H7C 109.5
H7A C7 H7B 109.5
H7A C7 H7C 109.5
H7B C7 H7C 109.5
O2 C8 H8A 109.5
O2 C8 H8B 109.5
O2 C8 H8C 109.5
H8A C8 H8B 109.5
H8A C8 H8C 109.5
H8B C8 H8C 109.5
N1 C9 H9AA 110.9
N1 C9 H9AB 110.9
C1 C9 N1 104.1(7)
C1 C9 H9AA 110.9
C1 C9 H9AB 110.9
C1 C9 H9BC 106.7
C1 C9 H9BD 106.7
H9AA C9 H9AB 109.0
H9BC C9 H9BD 106.6
N1A C9 C1 122.6(13)
N1A C9 H9BC 106.7
N1A C9 H9BD 106.7
N1 C10 H10C 111.1
N1 C10 H10D 111.1
N1 C10 C11 103.3(8)
H10C C10 H10D 109.1
C11 C10 H10C 111.1
C11 C10 H10D 111.1
N2 C11 C12 104.8(7)
N2 C11 C10A 98.3(15)
C12 C11 C10A 156.9(15)
N2A C11 C12A 100.9(11)
N4 C13 H13A 110.5
N4 C13 H13B 110.5
H13A C13 H13B 108.7
C14 C13 N4 105.9(8)
C14 C13 H13A 110.5
C14 C13 H13B 110.5
N5 C14 H14A 110.5
N5 C14 H14B 110.5
N5 C14 H14C 105.7
N5 C14 H14D 105.7
C13 C14 N5 106.1(8)
C13 C14 H14A 110.5
C13 C14 H14B 110.5
H14A C14 H14B 108.7
H14C C14 H14D 106.1
C13A C14 N5 127(3)
C13A C14 H14C 105.7
C13A C14 H14D 105.7
N5 C15 H15 119.6
N5 C15 C16 120.7(7)
C16 C15 H15 119.6
C15 C16 H16 119.5
C15 C16 C17 121.1(7)
C17 C16 H16 119.5
C16 C17 C20 122.4(7)
C18 C17 C16 114.7(7)
C18 C17 C20 122.9(7)
C17 C18 H18 118.0
C19 C18 C17 124.0(9)
C19 C18 H18 118.0
N5 C19 H19 120.7
C18 C19 N5 118.7(9)
C18 C19 H19 120.7
C21 C20 C17 120.1(9)
C21 C20 C25 120.5(11)
C25 C20 C17 118.9(9)
C21A C20 C17 120.7(8)
C21A C20 C25A 119.2(9)
C25A C20 C17 120.1(8)
C20 C21 H21 120.1
C20 C21 C22 119.9(15)
C22 C21 H21 120.1
C21 C22 H22 119.5
C21 C22 C23 121.0(15)
C23 C22 H22 119.5
C22 C23 C26 118.7(9)
C24 C23 C22 117.7(11)
C24 C23 C26 123.5(9)
C22A C23 C26 121.0(8)
C24A C23 C26 119.7(9)
C24A C23 C22A 119.1(10)
C23 C24 H24 119.0
C25 C24 C23 122.0(14)
C25 C24 H24 119.0
C20 C25 H25 121.0
C24 C25 C20 117.9(15)
C24 C25 H25 121.0
C27 C26 C23 124.0(7)
C27 C26 C30 115.4(7)
C30 C26 C23 120.5(7)
C26 C27 H27 119.7
C26 C27 C28 120.7(7)
C28 C27 H27 119.7
N6 C28 C27 119.9(7)
N6 C28 H28 120.0
C27 C28 H28 120.0
N6 C29 H29 119.8
N6 C29 C30 120.3(7)
C30 C29 H29 119.8
C26 C30 H30 119.6
C29 C30 C26 120.8(8)
C29 C30 H30 119.6
N6 C31 H31A 110.0
N6 C31 H31B 110.0
H31A C31 H31B 108.4
C32 C31 N6 108.4(6)
C32 C31 H31A 110.0
C32 C31 H31B 110.0
N7 C32 C31 106.6(6)
N7 C32 H32A 110.4
N7 C32 H32B 110.4
C31 C32 H32A 110.4
C31 C32 H32B 110.4
H32A C32 H32B 108.6
N7 C33 H33 127.6
N7 C33 C34 104.9(7)
C34 C33 H33 127.6
N9 C34 C33 109.5(6)
N9 C34 C35 118.7(5)
C33 C34 C35 131.6(6)
N10 C35 C34 106.7(5)
N10 C35 H35A 110.4
N10 C35 H35B 110.4
C34 C35 H35A 110.4
C34 C35 H35B 110.4
H35A C35 H35B 108.6
N10 C36 H36A 108.4
N10 C36 H36B 108.4
N10 C36 C37 115.5(5)
H36A C36 H36B 107.5
C37 C36 H36A 108.4
C37 C36 H36B 108.4
C38 C37 C36 118.7(6)
C38 C37 C42 120.7(6)
C42 C37 C36 120.4(6)
C37 C38 H38 121.1
C37 C38 C39 117.7(6)
C39 C38 H38 121.1
O3 C39 C38 111.4(6)
C40 C39 O3 125.5(7)
C40 C39 C38 122.8(7)
C39 C40 H40 120.7
C39 C40 C41 118.5(7)
C41 C40 H40 120.7
O4 C41 C40 123.6(6)
O4 C41 C42 116.1(6)
C42 C41 C40 120.2(6)
C37 C42 C41 119.9(6)
C37 C42 H42 120.1
C41 C42 H42 120.1
O3 C43 H43A 109.5
O3 C43 H43B 109.5
O3 C43 H43C 109.5
H43A C43 H43B 109.5
H43A C43 H43C 109.5
H43B C43 H43C 109.5
O4 C44 H44A 109.5
O4 C44 H44B 109.5
O4 C44 H44C 109.5
H44A C44 H44B 109.5
H44A C44 H44C 109.5
H44B C44 H44C 109.5
C119 O29 H29A 109.5
C122 O30 H30A 109.5
C125 O31 H31 109.5
C128 O32 H32 109.5
C133 O33 H33A 109.5
C136 O34 H34 109.5
C139 O35 H35 109.5
C142 O36 H36 109.5
C147 O37 H37 109.5
C150 O38 H38A 109.5
C153 O39 H39 109.5
C156 O40 H40A 109.5
O29 C119 C118 120.1(10)
O29 C119 C120 119.9(10)
C118 C119 C120 120.0
C119 C118 H118 120.0
C119 C118 C117 120.0
C117 C118 H118 120.0
C118 C117 C158 118.8(11)
C122 C117 C118 120.0
C122 C117 C158 121.1(11)
O30 C122 C117 122.9(14)
O30 C122 C121 116.8(14)
C117 C122 C121 120.0
C122 C121 H121 120.0
C122 C121 C120 120.0
C120 C121 H121 120.0
C119 C120 C123 118.3(13)
C121 C120 C119 120.0
C121 C120 C123 121.7(13)
C120 C123 H12B 109.3
C120 C123 H12C 109.3
H12B C123 H12C 108.0
C124 C123 C120 111(2)
C124 C123 H12B 109.3
C124 C123 H12C 109.3
C126 C127 C128 120.0
C126 C127 C130 119.3(13)
C128 C127 C130 120.7(13)
C127 C126 H126 120.0
C125 C126 C127 120.0
C125 C126 H126 120.0
C126 C125 O31 110.0(14)
C126 C125 C124 120.0
C124 C125 O31 129.8(14)
C123 C124 C125 119.0(16)
C123 C124 C129 120.1(16)
C125 C124 C129 120.0
C124 C129 H129 120.0
C128 C129 C124 120.0
C128 C129 H129 120.0
O32 C128 C127 131.9(15)
O32 C128 C129 108.0(15)
C129 C128 C127 120.0
C127 C130 H13E 109.4
C127 C130 H13F 109.4
C127 C130 C131 111.3(16)
H13E C130 H13F 108.0
C131 C130 H13E 109.4
C131 C130 H13F 109.4
O33 C133 C132 115.2(14)
O33 C133 C134 124.8(14)
C132 C133 C134 120.0
C133 C132 H132 120.0
C131 C132 C133 120.0
C131 C132 H132 120.0
C132 C131 C130 122.3(13)
C132 C131 C136 120.0
C136 C131 C130 117.4(13)
O34 C136 C131 120.3(10)
O34 C136 C135 119.7(10)
C135 C136 C131 120.0
C136 C135 H135 120.0
C136 C135 C134 120.0
C134 C135 H135 120.0
C133 C134 C137 119.2(11)
C135 C134 C133 120.0
C135 C134 C137 120.6(11)
C134 C137 H13G 105.7
C134 C137 H13H 105.7
H13G C137 H13H 106.1
C138 C137 C134 127(2)
C138 C137 H13G 105.7
C138 C137 H13H 105.7
C140 C141 C142 120.0
C140 C141 C144 114.7(13)
C142 C141 C144 125.3(13)
C141 C140 H140 120.0
C141 C140 C139 120.0
C139 C140 H140 120.0
C140 C139 O35 125.3(13)
C140 C139 C138 120.0
C138 C139 O35 114.3(13)
C137 C138 C139 124.5(12)
C137 C138 C143 115.5(12)
C143 C138 C139 120.0
C138 C143 H143 120.0
C138 C143 C142 120.0
C142 C143 H143 120.0
O36 C142 C141 119.1(10)
O36 C142 C143 120.5(10)
C143 C142 C141 120.0
C141 C144 H14E 108.5
C141 C144 H14F 108.5
H14E C144 H14F 107.5
C145 C144 C141 115.2(18)
C145 C144 H14E 108.5
C145 C144 H14F 108.5
C147 C148 C149 120.0
C147 C148 C151 122.0(12)
C149 C148 C151 118.0(12)
C148 C147 O37 129.2(12)
C146 C147 O37 110.2(12)
C146 C147 C148 120.0
C147 C146 H146 120.0
C147 C146 C145 120.0
C145 C146 H146 120.0
C146 C145 C144 113.7(13)
C150 C145 C144 126.3(13)
C150 C145 C146 120.0
O38 C150 C145 121.6(15)
O38 C150 C149 118.4(14)
C145 C150 C149 120.0
C148 C149 H149 120.0
C150 C149 C148 120.0
C150 C149 H149 120.0
C148 C151 H15A 108.6
C148 C151 H15B 108.6
H15A C151 H15B 107.6
C152 C151 C148 114.7(15)
C152 C151 H15A 108.6
C152 C151 H15B 108.6
C153 C152 C151 121.3(12)
C153 C152 C157 120.0
C157 C152 C151 118.7(12)
C152 C153 O39 113.2(8)
C154 C153 O39 126.7(8)
C154 C153 C152 120.0
C153 C154 H154 120.0
C153 C154 C155 120.0
C155 C154 H154 120.0
C154 C155 C158 116.4(9)
C156 C155 C154 120.0
C156 C155 C158 123.5(9)
C155 C156 O40 116.8(11)
C157 C156 O40 123.2(11)
C157 C156 C155 120.0
C152 C157 H157 120.0
C156 C157 C152 120.0
C156 C157 H157 120.0
C117 C158 C155 118.8(16)
C117 C158 H15C 107.6
C117 C158 H15D 107.6
C155 C158 H15C 107.6
C155 C158 H15D 107.6
H15C C158 H15D 107.1
O1S N1S C1S 117.8(6)
O2S N1S O1S 123.3(5)
O2S N1S C1S 118.9(5)
N1S C1S H1SA 109.5
N1S C1S H1SB 109.5
N1S C1S H1SC 109.5
H1SA C1S H1SB 109.5
H1SA C1S H1SC 109.5
H1SB C1S H1SC 109.5
F7 P2 F8 86.6(6)
F7 P2 F9 174.8(6)
F7 P2 F10 101.7(6)
F7 P2 F11 90.1(4)
F7 P2 F12 91.3(4)
F8 P2 F12 89.5(3)
F9 P2 F8 88.2(6)
F9 P2 F11 91.0(4)
F9 P2 F12 87.7(4)
F10 P2 F8 171.4(5)
F10 P2 F9 83.4(5)
F10 P2 F11 90.7(3)
F10 P2 F12 88.2(3)
F11 P2 F8 91.4(3)
F11 P2 F12 178.4(3)
F1 P1 F2 91.4(3)
F1 P1 F3 176.2(5)
F1 P1 F4 89.7(4)
F1 P1 F5 92.0(5)
F1 P1 F6 96.2(5)
F2 P1 F3 87.0(3)
F4 P1 F2 178.9(4)
F4 P1 F3 91.9(4)
F5 P1 F2 90.1(3)
F5 P1 F3 84.6(4)
F5 P1 F4 90.2(3)
F6 P1 F2 87.9(4)
F6 P1 F3 87.2(5)
F6 P1 F4 91.7(4)
F6 P1 F5 171.6(5)
F13 P3 F14 91.5(3)
F13 P3 F16 87.1(3)
F13 P3 F17 88.7(3)
F13 P3 F18 91.3(3)
F14 P3 F16 178.4(3)
F14 P3 F17 90.4(3)
F15 P3 F13 178.2(3)
F15 P3 F14 90.3(4)
F15 P3 F16 91.1(3)
F15 P3 F17 91.4(3)
F15 P3 F18 88.6(3)
F16 P3 F17 88.8(3)
F18 P3 F14 90.1(3)
F18 P3 F16 90.7(3)
F18 P3 F17 179.5(3)
F19 P4 F20 79.4(9)
F19 P4 F21 162.0(11)
F19 P4 F24 86.6(11)
F20 P4 F21 84.2(10)
F20 P4 F24 80.3(10)
F21 P4 F24 83.5(10)
F22 P4 F19 99.6(10)
F22 P4 F20 168.0(12)
F22 P4 F21 95.0(10)
F22 P4 F23 101.7(9)
F22 P4 F24 87.7(10)
F23 P4 F19 90.8(9)
F23 P4 F20 90.2(9)
F23 P4 F21 96.5(10)
F23 P4 F24 170.5(10)
O11S N6S O12S 122.4(14)
O11S N6S C6S 121.5(15)
O12S N6S C6S 116.1(15)
N6S C6S H6SA 109.5
N6S C6S H6SB 109.5
N6S C6S H6SC 109.5
H6SA C6S H6SB 109.5
H6SA C6S H6SC 109.5
H6SB C6S H6SC 109.5
O3S N2S O4S 121.3(6)
O3S N2S C2S 119.6(6)
O4S N2S C2S 119.1(6)
N2S C2S H2SA 109.5
N2S C2S H2SB 109.5
N2S C2S H2SC 109.5
H2SA C2S H2SB 109.5
H2SA C2S H2SC 109.5
H2SB C2S H2SC 109.5
O5S N3S C3S 118.2(6)
O6S N3S O5S 122.6(7)
O6S N3S C3S 119.1(7)
N3S C3S H3SA 109.5
N3S C3S H3SB 109.5
N3S C3S H3SC 109.5
H3SA C3S H3SB 109.5
H3SA C3S H3SC 109.5
H3SB C3S H3SC 109.5
O7S N4S O8S 121.5(11)
O7S N4S C4S 114.8(11)
O8S N4S C4S 123.5(11)
N4S C4S H4SA 109.5
N4S C4S H4SB 109.5
N4S C4S H4SC 109.5
H4SA C4S H4SB 109.5
H4SA C4S H4SC 109.5
H4SB C4S H4SC 109.5
F19A P4A F21A 172.7(9)
F20A P4A F19A 91.4(8)
F20A P4A F21A 88.8(8)
F20A P4A F22A 176.7(9)
F20A P4A F23A 93.9(9)
F22A P4A F19A 87.8(7)
F22A P4A F21A 92.5(7)
F23A P4A F19A 86.3(8)
F23A P4A F21A 86.5(8)
F23A P4A F22A 89.2(8)
F24A P4A F19A 89.5(9)
F24A P4A F20A 87.6(8)
F24A P4A F21A 97.8(9)
F24A P4A F22A 89.2(9)
F24A P4A F23A 175.5(10)
C23 C22A H22A 119.6
C23 C22A C21A 120.8(13)
C21A C22A H22A 119.6
C20 C21A C22A 119.8(12)
C20 C21A H21A 120.1
C22A C21A H21A 120.1
C20 C25A H25A 119.9
C24A C25A C20 120.3(13)
C24A C25A H25A 119.9
C23 C24A C25A 120.8(13)
C23 C24A H24A 119.6
C25A C24A H24A 119.6
N4 N3 N2 105.9(7)
C11 N2 N3 112.8(8)
N4 C12 C11 102.1(8)
N4 C12 H12 128.9
C11 C12 H12 128.9
C9 N1A H1AA 111.6
C9 N1A H1AB 111.6
H1AA N1A H1AB 109.4
C10A N1A C9 100.6(15)
C10A N1A H1AA 111.6
C10A N1A H1AB 111.6
C11 C10A H10E 110.4
C11 C10A H10F 110.4
N1A C10A C11 106.5(16)
N1A C10A H10E 110.4
N1A C10A H10F 110.4
H10E C10A H10F 108.6
N3A N2A C11 105.9(11)
N4 N3A N2A 110.0(11)
N4 C12A H12A 129.8
C11 C12A N4 100.4(11)
C11 C12A H12A 129.8
N4 C13A H13C 110.1
N4 C13A H13D 110.1
C14 C13A N4 108.0(17)
C14 C13A H13C 110.1
C14 C13A H13D 110.1
H13C C13A H13D 108.4

loop_
_geom_bond_atom_site_label_1
_geom_bond_atom_site_label_2
_geom_bond_distance
O17 C81 1.246(8)
O18 C83 1.236(8)
O19 C87 1.221(8)
O20 C89 1.223(7)
O21 C93 1.218(8)
O22 C95 1.231(8)
O23 C99 1.257(8)
O24 C101 1.214(8)
O25 C105 1.198(9)
O26 C107 1.223(8)
O27 C111 1.247(9)
O28 C113 1.200(9)
N35 C81 1.367(9)
N35 C84 1.442(9)
N35 C115 1.463(9)
N36 C81 1.317(9)
N36 C82 1.460(9)
N36 C85 1.471(9)
N37 C82 1.513(9)
N37 C83 1.348(9)
N37 C86 1.432(9)
N38 C83 1.345(9)
N38 C84 1.444(9)
N38 C116 1.448(10)
N39 C85 1.462(8)
N39 C87 1.363(9)
N39 C90 1.444(9)
N40 C87 1.386(9)
N40 C88 1.436(8)
N40 C91 1.418(9)
N41 C88 1.437(8)
N41 C89 1.363(9)
N41 C92 1.444(8)
N42 C86 1.435(8)
N42 C89 1.359(8)
N42 C90 1.462(9)
N43 C91 1.491(9)
N43 C93 1.372(9)
N43 C96 1.411(9)
N44 C93 1.350(9)
N44 C94 1.488(9)
N44 C97 1.452(9)
N45 C94 1.418(9)
N45 C95 1.358(9)
N45 C98 1.475(9)
N46 C92 1.421(9)
N46 C95 1.357(9)
N46 C96 1.446(9)
N47 C97 1.421(9)
N47 C99 1.331(9)
N47 C102 1.436(9)
N48 C99 1.370(10)
N48 C100 1.461(9)
N48 C103 1.419(10)
N49 C100 1.447(9)
N49 C101 1.362(9)
N49 C104 1.415(9)
N50 C98 1.437(9)
N50 C101 1.395(9)
N50 C102 1.419(9)
N51 C103 1.469(10)
N51 C105 1.361(10)
N51 C108 1.451(10)
N52 C105 1.376(10)
N52 C106 1.472(10)
N52 C109 1.401(9)
N53 C106 1.424(10)
N53 C107 1.382(10)
N53 C110 1.444(9)
N54 C104 1.470(9)
N54 C107 1.368(9)
N54 C108 1.438(9)
N55 C109 1.472(10)
N55 C111 1.344(10)
N55 C114 1.446(10)
N56 C111 1.340(10)
N56 C112 1.438(10)
N56 C115 1.443(10)
N57 C112 1.431(10)
N57 C113 1.406(10)
N57 C116 1.442(9)
N58 C110 1.446(9)
N58 C113 1.363(10)
N58 C114 1.452(10)
C82 H82 1.0000
C82 C84 1.521(10)
C84 H84 1.0000
C85 H85A 0.9900
C85 H85B 0.9900
C86 H86A 0.9900
C86 H86B 0.9900
C88 H88 1.0000
C88 C90 1.578(10)
C90 H90 1.0000
C91 H91A 0.9900
C91 H91B 0.9900
C92 H92A 0.9900
C92 H92B 0.9900
C94 H94 1.0000
C94 C96 1.533(10)
C96 H96 1.0000
C97 H97A 0.9900
C97 H97B 0.9900
C98 H98A 0.9900
C98 H98B 0.9900
C100 H100 1.0000
C100 C102 1.553(10)
C102 H102 1.0000
C103 H10G 0.9900
C103 H10H 0.9900
C104 H10I 0.9900
C104 H10J 0.9900
C106 H106 1.0000
C106 C108 1.545(11)
C108 H108 1.0000
C109 H10K 0.9900
C109 H10L 0.9900
C110 H11A 0.9900
C110 H11B 0.9900
C112 H112 1.0000
C112 C114 1.559(11)
C114 H114 1.0000
C115 H11C 0.9900
C115 H11D 0.9900
C116 H11E 0.9900
C116 H11F 0.9900
O5 C45 1.181(11)
O6 C47 1.197(11)
O7 C51 1.231(10)
O8 C53 1.229(10)
O9 C57 1.207(10)
O10 C59 1.226(8)
O11 C63 1.226(14)
O12 C65 1.214(8)
O13 C69 1.233(10)
O14 C71 1.192(8)
O15 C75 1.226(9)
O16 C77 1.225(9)
N11 C45 1.378(11)
N11 C48 1.453(12)
N11 C79 1.466(12)
N12 C45 1.382(13)
N12 C46 1.459(11)
N12 C49 1.422(11)
N13 C46 1.480(12)
N13 C47 1.391(13)
N13 C50 1.433(13)
N14 C47 1.366(13)
N14 C48 1.455(10)
N14 C80 1.451(12)
N15 C49 1.486(11)
N15 C51 1.325(11)
N15 C54 1.413(12)
N16 C51 1.402(11)
N16 C52 1.417(10)
N16 C55 1.437(9)
N17 C52 1.493(10)
N17 C53 1.372(10)
N17 C56 1.430(10)
N18 C50 1.446(11)
N18 C53 1.339(11)
N18 C54 1.453(12)
N19 C55 1.449(9)
N19 C57 1.402(10)
N19 C60 1.418(9)
N20 C57 1.332(11)
N20 C58 1.449(12)
N20 C61 1.447(11)
N21 C58 1.410(10)
N21 C59 1.391(9)
N21 C62 1.446(9)
N22 C56 1.438(9)
N22 C59 1.350(9)
N22 C60 1.447(9)
N23 C61 1.448(13)
N23 C63 1.316(16)
N23 C66 1.424(14)
N24 C63 1.440(11)
N24 C64 1.387(14)
N24 C67 1.415(14)
N25 C64 1.472(10)
N25 C65 1.377(11)
N25 C68 1.441(11)
N26 C62 1.454(12)
N26 C65 1.338(10)
N26 C66 1.419(11)
N27 C67 1.407(14)
N27 C69 1.390(14)
N27 C72 1.447(10)
N28 C69 1.299(13)
N28 C70 1.423(10)
N28 C73 1.431(14)
N29 C70 1.477(10)
N29 C71 1.367(11)
N29 C74 1.406(11)
N30 C68 1.447(11)
N30 C71 1.374(10)
N30 C72 1.452(11)
N31 C73 1.467(13)
N31 C75 1.375(10)
N31 C78 1.436(11)
N32 C75 1.360(11)
N32 C76 1.468(10)
N32 C79 1.406(11)
N33 C76 1.422(11)
N33 C77 1.353(10)
N33 C80 1.462(12)
N34 C74 1.463(11)
N34 C77 1.381(11)
N34 C78 1.405(10)
C46 H46 1.0000
C46 C48 1.507(14)
C48 H48 1.0000
C49 H49A 0.9900
C49 H49B 0.9900
C50 H50A 0.9900
C50 H50B 0.9900
C52 H52 1.0000
C52 C54 1.564(12)
C54 H54 1.0000
C55 H55A 0.9900
C55 H55B 0.9900
C56 H56A 0.9900
C56 H56B 0.9900
C58 H58 1.0000
C58 C60 1.588(11)
C60 H60 1.0000
C61 H61A 0.9900
C61 H61B 0.9900
C62 H62A 0.9900
C62 H62B 0.9900
C64 H64 1.0000
C64 C66 1.584(15)
C66 H66 1.0000
C67 H67A 0.9900
C67 H67B 0.9900
C68 H68A 0.9900
C68 H68B 0.9900
C70 H70 1.0000
C70 C72 1.502(14)
C72 H72 1.0000
C73 H73A 0.9900
C73 H73B 0.9900
C74 H74A 0.9900
C74 H74B 0.9900
C76 H76 1.0000
C76 C78 1.614(14)
C78 H78 1.0000
C79 H79A 0.9900
C79 H79B 0.9900
C80 H80A 0.9900
C80 H80B 0.9900
O1 C3 1.379(10)
O1 C7 1.350(11)
O2 C5 1.331(9)
O2 C8 1.468(10)
O3 C39 1.394(9)
O3 C43 1.409(9)
O4 C41 1.371(8)
O4 C44 1.417(9)
N1 H1A 0.9900
N1 H1B 0.9900
N1 C9 1.570(11)
N1 C10 1.481(13)
N4 C13 1.561(11)
N4 N3 1.211(9)
N4 C12 1.312(10)
N4 N3A 1.292(13)
N4 C12A 1.386(14)
N4 C13A 1.54(2)
N5 C14 1.480(9)
N5 C15 1.310(9)
N5 C19 1.355(12)
N6 C28 1.295(10)
N6 C29 1.307(10)
N6 C31 1.502(9)
N7 N8 1.351(9)
N7 C32 1.483(9)
N7 C33 1.335(9)
N8 N9 1.318(8)
N9 C34 1.342(9)
N10 H10A 0.9900
N10 H10B 0.9900
N10 C35 1.505(8)
N10 C36 1.464(8)
C1 C2 1.368(12)
C1 C6 1.374(11)
C1 C9 1.532(12)
C2 H2 0.9500
C2 C3 1.351(12)
C3 C4 1.446(12)
C4 H4 0.9500
C4 C5 1.412(10)
C5 C6 1.361(10)
C6 H6 0.9500
C7 H7A 0.9800
C7 H7B 0.9800
C7 H7C 0.9800
C8 H8A 0.9800
C8 H8B 0.9800
C8 H8C 0.9800
C9 H9AA 0.9900
C9 H9AB 0.9900
C9 H9BC 0.9900
C9 H9BD 0.9900
C9 N1A 1.507(16)
C10 H10C 0.9900
C10 H10D 0.9900
C10 C11 1.556(12)
C11 N2 1.241(9)
C11 C12 1.396(11)
C11 C10A 1.598(19)
C11 N2A 1.318(13)
C11 C12A 1.356(14)
C13 H13A 0.9900
C13 H13B 0.9900
C13 C14 1.386(13)
C14 H14A 0.9900
C14 H14B 0.9900
C14 H14C 0.9900
C14 H14D 0.9900
C14 C13A 1.36(2)
C15 H15 0.9500
C15 C16 1.349(10)
C16 H16 0.9500
C16 C17 1.385(11)
C17 C18 1.366(11)
C17 C20 1.493(10)
C18 H18 0.9500
C18 C19 1.318(12)
C19 H19 0.9500
C20 C21 1.356(13)
C20 C25 1.383(13)
C20 C21A 1.364(12)
C20 C25A 1.374(12)
C21 H21 0.9500
C21 C22 1.363(13)
C22 H22 0.9500
C22 C23 1.383(13)
C23 C24 1.376(13)
C23 C26 1.464(10)
C23 C22A 1.367(12)
C23 C24A 1.350(12)
C24 H24 0.9500
C24 C25 1.371(13)
C25 H25 0.9500
C26 C27 1.367(11)
C26 C30 1.398(11)
C27 H27 0.9500
C27 C28 1.399(11)
C28 H28 0.9500
C29 H29 0.9500
C29 C30 1.368(11)
C30 H30 0.9500
C31 H31A 0.9900
C31 H31B 0.9900
C31 C32 1.499(11)
C32 H32A 0.9900
C32 H32B 0.9900
C33 H33 0.9500
C33 C34 1.345(9)
C34 C35 1.526(9)
C35 H35A 0.9900
C35 H35B 0.9900
C36 H36A 0.9900
C36 H36B 0.9900
C36 C37 1.489(9)
C37 C38 1.384(10)
C37 C42 1.386(10)
C38 H38 0.9500
C38 C39 1.408(10)
C39 C40 1.356(11)
C40 H40 0.9500
C40 C41 1.395(10)
C41 C42 1.395(9)
C42 H42 0.9500
C43 H43A 0.9800
C43 H43B 0.9800
C43 H43C 0.9800
C44 H44A 0.9800
C44 H44B 0.9800
C44 H44C 0.9800
O29 H29A 0.8400
O29 C119 1.386(16)
O30 H30A 0.8400
O30 C122 1.35(2)
O31 H31 0.8400
O31 C125 1.454(16)
O32 H32 0.8400
O32 C128 1.389(16)
O33 H33A 0.8400
O33 C133 1.26(2)
O34 H34 0.8400
O34 C136 1.386(17)
O35 H35 0.8400
O35 C139 1.46(2)
O36 H36 0.8400
O36 C142 1.313(14)
O37 H37 0.8400
O37 C147 1.464(15)
O38 H38A 0.8400
O38 C150 1.332(15)
O39 H39 0.8400
O39 C153 1.419(15)
O40 H40A 0.8400
O40 C156 1.445(18)
C119 C118 1.3900
C119 C120 1.3900
C118 H118 0.9500
C118 C117 1.3900
C117 C122 1.3900
C117 C158 1.49(2)
C122 C121 1.3900
C121 H121 0.9500
C121 C120 1.3900
C120 C123 1.63(3)
C123 H12B 0.9900
C123 H12C 0.9900
C123 C124 1.37(3)
C127 C126 1.3900
C127 C128 1.3900
C127 C130 1.51(3)
C126 H126 0.9500
C126 C125 1.3900
C125 C124 1.3900
C124 C129 1.3900
C129 H129 0.9500
C129 C128 1.3900
C130 H13E 0.9900
C130 H13F 0.9900
C130 C131 1.54(3)
C133 C132 1.3900
C133 C134 1.3900
C132 H132 0.9500
C132 C131 1.3900
C131 C136 1.3900
C136 C135 1.3900
C135 H135 0.9500
C135 C134 1.3900
C134 C137 1.46(3)
C137 H13G 0.9900
C137 H13H 0.9900
C137 C138 1.36(2)
C141 C140 1.3900
C141 C142 1.3900
C141 C144 1.57(3)
C140 H140 0.9500
C140 C139 1.3900
C139 C138 1.3900
C138 C143 1.3900
C143 H143 0.9500
C143 C142 1.3900
C144 H14E 0.9900
C144 H14F 0.9900
C144 C145 1.54(3)
C148 C147 1.3900
C148 C149 1.3900
C148 C151 1.58(3)
C147 C146 1.3900
C146 H146 0.9500
C146 C145 1.3900
C145 C150 1.3900
C150 C149 1.3900
C149 H149 0.9500
C151 H15A 0.9900
C151 H15B 0.9900
C151 C152 1.51(3)
C152 C153 1.3900
C152 C157 1.3900
C153 C154 1.3900
C154 H154 0.9500
C154 C155 1.3900
C155 C156 1.3900
C155 C158 1.53(2)
C156 C157 1.3900
C157 H157 0.9500
C158 H15C 0.9900
C158 H15D 0.9900
O1S N1S 1.227(6)
O2S N1S 1.210(6)
N1S C1S 1.483(8)
C1S H1SA 0.9800
C1S H1SB 0.9800
C1S H1SC 0.9800
P2 F7 1.476(8)
P2 F8 1.586(7)
P2 F9 1.554(9)
P2 F10 1.540(6)
P2 F11 1.580(6)
P2 F12 1.594(5)
P1 F1 1.488(7)
P1 F2 1.581(5)
P1 F3 1.615(7)
P1 F4 1.557(5)
P1 F5 1.546(7)
P1 F6 1.540(7)
P3 F13 1.572(5)
P3 F14 1.573(6)
P3 F15 1.559(6)
P3 F16 1.585(5)
P3 F17 1.595(5)
P3 F18 1.572(5)
P4 F19 1.557(15)
P4 F20 1.587(14)
P4 F21 1.598(15)
P4 F22 1.474(13)
P4 F23 1.542(14)
P4 F24 1.619(15)
O11S N6S 1.190(11)
O12S N6S 1.208(11)
N6S C6S 1.481(13)
C6S H6SA 0.9800
C6S H6SB 0.9800
C6S H6SC 0.9800
O3S N2S 1.208(7)
O4S N2S 1.221(7)
N2S C2S 1.486(8)
C2S H2SA 0.9800
C2S H2SB 0.9800
C2S H2SC 0.9800
O5S N3S 1.217(7)
O6S N3S 1.207(7)
N3S C3S 1.489(10)
C3S H3SA 0.9800
C3S H3SB 0.9800
C3S H3SC 0.9800
O7S N4S 1.207(9)
O8S N4S 1.222(10)
N4S C4S 1.470(12)
C4S H4SA 0.9800
C4S H4SB 0.9800
C4S H4SC 0.9800
P4A F19A 1.556(12)
P4A F20A 1.533(11)
P4A F21A 1.577(12)
P4A F22A 1.542(11)
P4A F23A 1.534(13)
P4A F24A 1.508(13)
C22A H22A 0.9500
C22A C21A 1.372(12)
C21A H21A 0.9500
C25A H25A 0.9500
C25A C24A 1.366(12)
C24A H24A 0.9500
N3 N2 1.293(10)
C12 H12 0.9500
N1A H1AA 0.9900
N1A H1AB 0.9900
N1A C10A 1.498(18)
C10A H10E 0.9900
C10A H10F 0.9900
N2A N3A 1.302(14)
C12A H12A 0.9500
C13A H13C 0.9900
C13A H13D 0.9900

loop_
_geom_torsion_atom_site_label_1
_geom_torsion_atom_site_label_2
_geom_torsion_atom_site_label_3
_geom_torsion_atom_site_label_4
_geom_torsion
N36 C82 C84 N35 -0.2(6)
N36 C82 C84 N38 -121.8(5)
N37 C82 C84 N35 117.4(5)
N37 C82 C84 N38 -4.3(6)
N40 C88 C90 N39 -0.1(6)
N40 C88 C90 N42 -118.6(5)
N41 C88 C90 N39 121.4(5)
N41 C88 C90 N42 2.9(6)
N44 C94 C96 N43 1.9(7)
N44 C94 C96 N46 -119.7(6)
N45 C94 C96 N43 122.3(6)
N45 C94 C96 N46 0.8(7)
N48 C100 C102 N47 1.3(6)
N48 C100 C102 N50 -121.2(5)
N49 C100 C102 N47 120.8(5)
N49 C100 C102 N50 -1.8(6)
N52 C106 C108 N51 5.3(7)
N52 C106 C108 N54 -115.6(6)
N53 C106 C108 N51 127.0(6)
N53 C106 C108 N54 6.1(8)
N56 C112 C114 N55 -3.0(7)
N56 C112 C114 N58 -122.3(6)
N57 C112 C114 N55 118.3(6)
N57 C112 C114 N58 -0.9(7)
C81 N35 C84 N38 118.7(6)
C81 N35 C84 C82 5.8(7)
C81 N35 C115 N56 -107.9(8)
C81 N36 C82 N37 -116.1(6)
C81 N36 C82 C84 -5.7(7)
C81 N36 C85 N39 112.5(7)
C82 N36 C81 O17 -169.2(7)
C82 N36 C81 N35 9.6(8)
C82 N36 C85 N39 -90.6(7)
C82 N37 C83 O18 171.7(6)
C82 N37 C83 N38 -4.2(7)
C82 N37 C86 N42 83.9(7)
C83 N37 C82 N36 117.0(6)
C83 N37 C82 C84 5.3(7)
C83 N37 C86 N42 -112.9(7)
C83 N38 C84 N35 -109.5(6)
C83 N38 C84 C82 2.2(7)
C83 N38 C116 N57 97.4(8)
C84 N35 C81 O17 168.9(6)
C84 N35 C81 N36 -9.9(8)
C84 N35 C115 N56 90.7(8)
C84 N38 C83 O18 -174.6(6)
C84 N38 C83 N37 1.2(7)
C84 N38 C116 N57 -82.1(8)
C85 N36 C81 O17 -9.9(11)
C85 N36 C81 N35 168.9(6)
C85 N36 C82 N37 84.5(7)
C85 N36 C82 C84 -165.1(6)
C85 N39 C87 O19 4.4(11)
C85 N39 C87 N40 -173.0(5)
C85 N39 C90 N42 -80.0(8)
C85 N39 C90 C88 170.7(6)
C86 N37 C82 N36 -77.6(8)
C86 N37 C82 C84 170.7(6)
C86 N37 C83 O18 6.6(10)
C86 N37 C83 N38 -169.2(6)
C86 N42 C89 O20 -8.7(10)
C86 N42 C89 N41 166.7(5)
C86 N42 C90 N39 83.7(8)
C86 N42 C90 C88 -166.9(5)
C87 N39 C85 N36 -109.5(7)
C87 N39 C90 N42 112.9(6)
C87 N39 C90 C88 3.6(7)
C87 N40 C88 N41 -116.0(6)
C87 N40 C88 C90 -3.3(7)
C87 N40 C91 N43 108.7(7)
C88 N40 C87 O19 -171.8(6)
C88 N40 C87 N39 5.6(7)
C88 N40 C91 N43 -81.0(8)
C88 N41 C89 O20 173.4(6)
C88 N41 C89 N42 -2.1(7)
C88 N41 C92 N46 90.7(8)
C89 N41 C88 N40 112.1(6)
C89 N41 C88 C90 -0.7(7)
C89 N41 C92 N46 -102.1(7)
C89 N42 C86 N37 110.0(7)
C89 N42 C90 N39 -113.8(6)
C89 N42 C90 C88 -4.4(7)
C90 N39 C85 N36 84.4(7)
C90 N39 C87 O19 171.6(6)
C90 N39 C87 N40 -5.8(8)
C90 N42 C86 N37 -89.2(7)
C90 N42 C89 O20 -171.2(6)
C90 N42 C89 N41 4.2(7)
C91 N40 C87 O19 -0.5(10)
C91 N40 C87 N39 177.0(6)
C91 N40 C88 N41 73.0(8)
C91 N40 C88 C90 -174.4(6)
C91 N43 C93 O21 4.3(10)
C91 N43 C93 N44 -172.9(5)
C91 N43 C96 N46 -79.8(8)
C91 N43 C96 C94 168.4(6)
C92 N41 C88 N40 -79.6(8)
C92 N41 C88 C90 167.7(6)
C92 N41 C89 O20 5.0(10)
C92 N41 C89 N42 -170.5(6)
C92 N46 C95 O22 2.4(10)
C92 N46 C95 N45 178.8(6)
C92 N46 C96 N43 69.1(9)
C92 N46 C96 C94 -177.9(6)
C93 N43 C91 N40 -104.3(7)
C93 N43 C96 N46 114.2(7)
C93 N43 C96 C94 2.4(7)
C93 N44 C94 N45 -118.3(6)
C93 N44 C94 C96 -5.6(7)
C93 N44 C97 N47 105.9(7)
C94 N44 C93 O21 -169.8(7)
C94 N44 C93 N43 7.3(7)
C94 N44 C97 N47 -95.1(7)
C94 N45 C95 O22 173.7(6)
C94 N45 C95 N46 -2.7(7)
C94 N45 C98 N50 79.3(8)
C95 N45 C94 N44 112.8(6)
C95 N45 C94 C96 1.1(7)
C95 N45 C98 N50 -99.9(7)
C95 N46 C92 N41 105.0(7)
C95 N46 C96 N43 -115.4(7)
C95 N46 C96 C94 -2.5(7)
C96 N43 C91 N40 90.6(8)
C96 N43 C93 O21 171.0(7)
C96 N43 C93 N44 -6.2(8)
C96 N46 C92 N41 -80.0(8)
C96 N46 C95 O22 -173.1(6)
C96 N46 C95 N45 3.3(7)
C97 N44 C93 O21 -8.4(11)
C97 N44 C93 N43 168.7(5)
C97 N44 C94 N45 80.6(8)
C97 N44 C94 C96 -166.7(6)
C97 N47 C99 O23 -0.4(10)
C97 N47 C99 N48 179.3(6)
C97 N47 C102 N50 -66.9(8)
C97 N47 C102 C100 179.5(6)
C98 N45 C94 N44 -66.4(8)
C98 N45 C94 C96 -178.1(6)
C98 N45 C95 O22 -7.1(10)
C98 N45 C95 N46 176.5(5)
C98 N50 C101 O24 -9.4(10)
C98 N50 C101 N49 166.6(6)
C98 N50 C102 N47 81.7(8)
C98 N50 C102 C100 -165.7(6)
C99 N47 C97 N44 -100.5(7)
C99 N47 C102 N50 113.2(7)
C99 N47 C102 C100 -0.4(7)
C99 N48 C100 N49 -113.2(6)
C99 N48 C100 C102 -1.9(7)
C99 N48 C103 N51 111.6(7)
C100 N48 C99 O23 -178.5(6)
C100 N48 C99 N47 1.8(7)
C100 N48 C103 N51 -84.8(8)
C100 N49 C101 O24 176.0(6)
C100 N49 C101 N50 0.1(7)
C100 N49 C104 N54 84.3(8)
C101 N49 C100 N48 112.9(7)
C101 N49 C100 C102 1.1(7)
C101 N49 C104 N54 -110.8(7)
C101 N50 C98 N45 99.0(7)
C101 N50 C102 N47 -110.7(7)
C101 N50 C102 C100 2.0(7)
C102 N47 C97 N44 79.7(8)
C102 N47 C99 O23 179.5(6)
C102 N47 C99 N48 -0.8(7)
C102 N50 C98 N45 -94.5(7)
C102 N50 C101 O24 -177.3(6)
C102 N50 C101 N49 -1.4(7)
C103 N48 C99 O23 -12.8(10)
C103 N48 C99 N47 167.6(6)
C103 N48 C100 N49 81.3(8)
C103 N48 C100 C102 -167.4(6)
C103 N51 C105 O25 0.6(12)
C103 N51 C105 N52 -176.4(6)
C103 N51 C108 N54 -77.6(8)
C103 N51 C108 C106 171.3(6)
C104 N49 C100 N48 -80.9(8)
C104 N49 C100 C102 167.3(6)
C104 N49 C101 O24 9.5(10)
C104 N49 C101 N50 -166.4(6)
C104 N54 C107 O26 -11.0(11)
C104 N54 C107 N53 169.9(6)
C104 N54 C108 N51 78.5(9)
C104 N54 C108 C106 -170.4(6)
C105 N51 C103 N48 -106.6(8)
C105 N51 C108 N54 110.1(7)
C105 N51 C108 C106 -1.0(8)
C105 N52 C106 N53 -122.1(7)
C105 N52 C106 C108 -8.1(7)
C105 N52 C109 N55 113.5(8)
C106 N52 C105 O25 -169.3(7)
C106 N52 C105 N51 7.8(8)
C106 N52 C109 N55 -88.0(9)
C106 N53 C107 O26 179.3(7)
C106 N53 C107 N54 -1.6(8)
C106 N53 C110 N58 83.4(9)
C107 N53 C106 N52 110.8(7)
C107 N53 C106 C108 -3.0(8)
C107 N53 C110 N58 -99.5(8)
C107 N54 C104 N49 115.6(7)
C107 N54 C108 N51 -118.6(7)
C107 N54 C108 C106 -7.6(8)
C108 N51 C103 N48 81.8(9)
C108 N51 C105 O25 173.0(7)
C108 N51 C105 N52 -4.1(8)
C108 N54 C104 N49 -82.7(9)
C108 N54 C107 O26 -174.9(7)
C108 N54 C107 N53 6.0(8)
C109 N52 C105 O25 -7.8(11)
C109 N52 C105 N51 169.3(6)
C109 N52 C106 N53 77.5(9)
C109 N52 C106 C108 -168.6(6)
C109 N55 C111 O27 2.9(11)
C109 N55 C111 N56 -175.9(6)
C109 N55 C114 N58 -73.3(9)
C109 N55 C114 C112 175.8(6)
C110 N53 C106 N52 -71.9(9)
C110 N53 C106 C108 174.3(6)
C110 N53 C107 O26 1.9(11)
C110 N53 C107 N54 -179.0(6)
C110 N58 C113 O28 -3.1(12)
C110 N58 C113 N57 171.9(6)
C110 N58 C114 N55 79.7(9)
C110 N58 C114 C112 -169.6(6)
C111 N55 C109 N52 -106.4(9)
C111 N55 C114 N58 115.4(7)
C111 N55 C114 C112 4.5(8)
C111 N56 C112 N57 -111.8(7)
C111 N56 C112 C114 0.8(8)
C111 N56 C115 N35 100.5(8)
C112 N56 C111 O27 -176.7(7)
C112 N56 C111 N55 2.0(8)
C112 N56 C115 N35 -82.4(8)
C112 N57 C113 O28 171.2(7)
C112 N57 C113 N58 -4.0(8)
C112 N57 C116 N38 92.2(8)
C113 N57 C112 N56 115.3(7)
C113 N57 C112 C114 3.0(8)
C113 N57 C116 N38 -103.7(8)
C113 N58 C110 N53 103.2(8)
C113 N58 C114 N55 -112.3(7)
C113 N58 C114 C112 -1.5(8)
C114 N55 C109 N52 83.1(10)
C114 N55 C111 O27 174.5(7)
C114 N55 C111 N56 -4.3(8)
C114 N58 C110 N53 -89.6(8)
C114 N58 C113 O28 -171.6(8)
C114 N58 C113 N57 3.4(8)
C115 N35 C81 O17 5.4(11)
C115 N35 C81 N36 -173.4(6)
C115 N35 C84 N38 -78.3(8)
C115 N35 C84 C82 168.9(6)
C115 N56 C111 O27 0.7(11)
C115 N56 C111 N55 179.4(6)
C115 N56 C112 N57 70.8(8)
C115 N56 C112 C114 -176.6(6)
C116 N38 C83 O18 5.9(10)
C116 N38 C83 N37 -178.4(6)
C116 N38 C84 N35 70.0(8)
C116 N38 C84 C82 -178.2(6)
C116 N57 C112 N56 -79.3(8)
C116 N57 C112 C114 168.4(6)
C116 N57 C113 O28 5.3(11)
C116 N57 C113 N58 -169.9(6)
N12 C46 C48 N11 -4.2(8)
N12 C46 C48 N14 -125.8(7)
N13 C46 C48 N11 118.8(7)
N13 C46 C48 N14 -2.7(8)
N16 C52 C54 N15 1.5(8)
N16 C52 C54 N18 -120.5(7)
N17 C52 C54 N15 120.9(7)
N17 C52 C54 N18 -1.1(9)
N20 C58 C60 N19 -2.5(7)
N20 C58 C60 N22 -121.6(6)
N21 C58 C60 N19 117.9(7)
N21 C58 C60 N22 -1.2(8)
N24 C64 C66 N23 -4.6(9)
N24 C64 C66 N26 -121.7(8)
N25 C64 C66 N23 117.3(8)
N25 C64 C66 N26 0.2(10)
N28 C70 C72 N27 0.0(8)
N28 C70 C72 N30 -118.3(6)
N29 C70 C72 N27 121.0(6)
N29 C70 C72 N30 2.7(8)
N32 C76 C78 N31 -2.6(7)
N32 C76 C78 N34 -125.1(7)
N33 C76 C78 N31 116.8(6)
N33 C76 C78 N34 -5.6(7)
C45 N11 C48 N14 116.5(8)
C45 N11 C48 C46 4.4(9)
C45 N11 C79 N32 -106.7(8)
C45 N12 C46 N13 -111.9(9)
C45 N12 C46 C48 3.1(9)
C45 N12 C49 N15 102.2(10)
C46 N12 C45 O5 -175.3(7)
C46 N12 C45 N11 -0.5(9)
C46 N12 C49 N15 -78.1(10)
C46 N13 C47 O6 172.5(9)
C46 N13 C47 N14 -5.7(9)
C46 N13 C50 N18 91.6(10)
C47 N13 C46 N12 120.5(9)
C47 N13 C46 C48 5.3(9)
C47 N13 C50 N18 -109.1(9)
C47 N14 C48 N11 -111.9(8)
C47 N14 C48 C46 -0.6(9)
C47 N14 C80 N33 102.9(9)
C48 N11 C45 O5 171.8(8)
C48 N11 C45 N12 -2.6(9)
C48 N11 C79 N32 85.6(9)
C48 N14 C47 O6 -174.3(8)
C48 N14 C47 N13 3.9(9)
C48 N14 C80 N33 -83.0(9)
C49 N12 C45 O5 4.5(13)
C49 N12 C45 N11 179.2(6)
C49 N12 C46 N13 68.4(11)
C49 N12 C46 C48 -176.6(7)
C49 N15 C51 O7 13.3(14)
C49 N15 C51 N16 -168.3(7)
C49 N15 C54 N18 -83.2(10)
C49 N15 C54 C52 164.8(7)
C50 N13 C46 N12 -78.0(11)
C50 N13 C46 C48 166.7(7)
C50 N13 C47 O6 10.7(14)
C50 N13 C47 N14 -167.5(7)
C50 N18 C53 O8 -2.9(14)
C50 N18 C53 N17 175.6(8)
C50 N18 C54 N15 74.0(11)
C50 N18 C54 C52 -173.8(8)
C51 N15 C49 N12 -108.4(10)
C51 N15 C54 N18 114.0(8)
C51 N15 C54 C52 2.0(10)
C51 N16 C52 N17 -115.2(7)
C51 N16 C52 C54 -4.4(8)
C51 N16 C55 N19 106.2(8)
C52 N16 C51 O7 -175.6(8)
C52 N16 C51 N15 5.9(9)
C52 N16 C55 N19 -91.0(9)
C52 N17 C53 O8 174.8(8)
C52 N17 C53 N18 -3.8(9)
C52 N17 C56 N22 79.5(9)
C53 N17 C52 N16 113.5(7)
C53 N17 C52 C54 2.9(9)
C53 N17 C56 N22 -106.3(8)
C53 N18 C50 N13 105.8(10)
C53 N18 C54 N15 -113.2(8)
C53 N18 C54 C52 -1.1(10)
C54 N15 C49 N12 89.7(11)
C54 N15 C51 O7 176.7(9)
C54 N15 C51 N16 -4.8(10)
C54 N18 C50 N13 -82.3(11)
C54 N18 C53 O8 -175.4(8)
C54 N18 C53 N17 3.1(10)
C55 N16 C51 O7 -10.9(13)
C55 N16 C51 N15 170.6(7)
C55 N16 C52 N17 80.6(9)
C55 N16 C52 C54 -168.7(7)
C55 N19 C57 O9 2.0(13)
C55 N19 C57 N20 -174.3(6)
C55 N19 C60 N22 -76.2(9)
C55 N19 C60 C58 173.9(6)
C56 N17 C52 N16 -71.7(10)
C56 N17 C52 C54 177.8(7)
C56 N17 C53 O8 -0.1(12)
C56 N17 C53 N18 -178.7(7)
C56 N22 C59 O10 -4.7(11)
C56 N22 C59 N21 172.4(6)
C56 N22 C60 N19 81.4(9)
C56 N22 C60 C58 -168.0(6)
C57 N19 C55 N16 -107.0(8)
C57 N19 C60 N22 114.2(7)
C57 N19 C60 C58 4.3(8)
C57 N20 C58 N21 -111.3(8)
C57 N20 C58 C60 0.0(9)
C57 N20 C61 N23 102.4(12)
C58 N20 C57 O9 -173.6(8)
C58 N20 C57 N19 2.6(10)
C58 N20 C61 N23 -82.9(13)
C58 N21 C59 O10 168.6(7)
C58 N21 C59 N22 -8.6(8)
C58 N21 C62 N26 91.0(9)
C59 N21 C58 N20 116.1(7)
C59 N21 C58 C60 5.9(9)
C59 N21 C62 N26 -109.3(8)
C59 N22 C56 N17 108.9(8)
C59 N22 C60 N19 -114.6(7)
C59 N22 C60 C58 -4.0(8)
C60 N19 C55 N16 84.3(9)
C60 N19 C57 O9 171.7(8)
C60 N19 C57 N20 -4.5(9)
C60 N22 C56 N17 -88.2(8)
C60 N22 C59 O10 -169.4(7)
C60 N22 C59 N21 7.7(8)
C61 N20 C57 O9 1.4(15)
C61 N20 C57 N19 177.6(8)
C61 N20 C58 N21 73.6(10)
C61 N20 C58 C60 -175.2(7)
C61 N23 C63 O11 13.9(17)
C61 N23 C63 N24 -164.1(8)
C61 N23 C66 N26 -86.1(11)
C61 N23 C66 C64 164.7(8)
C62 N21 C58 N20 -83.0(10)
C62 N21 C58 C60 166.8(7)
C62 N21 C59 O10 6.7(11)
C62 N21 C59 N22 -170.5(7)
C62 N26 C65 O12 -1.8(12)
C62 N26 C65 N25 179.9(7)
C62 N26 C66 N23 73.9(13)
C62 N26 C66 C64 -178.4(8)
C63 N23 C61 N20 -103.8(11)
C63 N23 C66 N26 113.9(10)
C63 N23 C66 C64 4.7(10)
C63 N24 C64 N25 -109.4(9)
C63 N24 C64 C66 3.2(9)
C63 N24 C67 N27 103.2(10)
C64 N24 C63 O11 -178.6(9)
C64 N24 C63 N23 -0.4(11)
C64 N24 C67 N27 -86.3(12)
C64 N25 C65 O12 177.9(7)
C64 N25 C65 N26 -3.7(9)
C64 N25 C68 N30 83.9(9)
C65 N25 C64 N24 117.4(8)
C65 N25 C64 C66 2.1(10)
C65 N25 C68 N30 -108.9(9)
C65 N26 C62 N21 102.8(8)
C65 N26 C66 N23 -110.3(10)
C65 N26 C66 C64 -2.5(11)
C66 N23 C61 N20 97.0(12)
C66 N23 C63 O11 174.9(10)
C66 N23 C63 N24 -3.1(12)
C66 N26 C62 N21 -81.6(10)
C66 N26 C65 O12 -177.8(8)
C66 N26 C65 N25 4.0(10)
C67 N24 C63 O11 -6.6(15)
C67 N24 C63 N23 171.6(9)
C67 N24 C64 N25 78.9(11)
C67 N24 C64 C66 -168.5(9)
C67 N27 C69 O13 4.5(14)
C67 N27 C69 N28 -175.5(8)
C67 N27 C72 N30 -76.5(11)
C67 N27 C72 C70 172.9(8)
C68 N25 C64 N24 -73.8(10)
C68 N25 C64 C66 170.9(8)
C68 N25 C65 O12 9.4(12)
C68 N25 C65 N26 -172.1(7)
C68 N30 C71 O14 -11.3(11)
C68 N30 C71 N29 168.5(6)
C68 N30 C72 N27 82.1(10)
C68 N30 C72 C70 -166.6(6)
C69 N27 C67 N24 -110.2(10)
C69 N27 C72 N30 114.0(9)
C69 N27 C72 C70 3.4(9)
C69 N28 C70 N29 -118.7(9)
C69 N28 C70 C72 -3.9(9)
C69 N28 C73 N31 107.6(9)
C70 N28 C69 O13 -173.9(8)
C70 N28 C69 N27 6.1(10)
C70 N28 C73 N31 -80.9(10)
C70 N29 C71 O14 172.9(7)
C70 N29 C71 N30 -6.9(8)
C70 N29 C74 N34 89.5(9)
C71 N29 C70 N28 115.5(9)
C71 N29 C70 C72 2.4(8)
C71 N29 C74 N34 -107.3(8)
C71 N30 C68 N25 110.7(7)
C71 N30 C72 N27 -118.4(9)
C71 N30 C72 C70 -7.1(8)
C72 N27 C67 N24 81.7(10)
C72 N27 C69 O13 174.2(7)
C72 N27 C69 N28 -5.9(9)
C72 N30 C68 N25 -91.8(8)
C72 N30 C71 O14 -170.7(7)
C72 N30 C71 N29 9.1(8)
C73 N28 C69 O13 -1.6(14)
C73 N28 C69 N27 178.4(8)
C73 N28 C70 N29 69.4(11)
C73 N28 C70 C72 -175.8(8)
C73 N31 C75 O15 6.4(12)
C73 N31 C75 N32 -171.2(8)
C73 N31 C78 N34 -79.4(11)
C73 N31 C78 C76 170.4(8)
C74 N29 C70 N28 -79.6(11)
C74 N29 C70 C72 167.3(7)
C74 N29 C71 O14 7.1(11)
C74 N29 C71 N30 -172.7(6)
C74 N34 C77 O16 6.0(12)
C74 N34 C77 N33 -179.4(6)
C74 N34 C78 N31 71.0(11)
C74 N34 C78 C76 -178.1(7)
C75 N31 C73 N28 -107.9(8)
C75 N31 C78 N34 115.1(8)
C75 N31 C78 C76 5.0(8)
C75 N32 C76 N33 -110.9(9)
C75 N32 C76 C78 -0.4(8)
C75 N32 C79 N11 103.1(9)
C76 N32 C75 O15 -174.2(7)
C76 N32 C75 N31 3.5(9)
C76 N32 C79 N11 -86.4(9)
C76 N33 C77 O16 172.8(7)
C76 N33 C77 N34 -1.7(9)
C76 N33 C80 N14 86.9(9)
C77 N33 C76 N32 115.0(8)
C77 N33 C76 C78 4.7(8)
C77 N33 C80 N14 -106.1(8)
C77 N34 C74 N29 98.4(9)
C77 N34 C78 N31 -105.7(9)
C77 N34 C78 C76 5.2(8)
C78 N31 C73 N28 87.9(10)
C78 N31 C75 O15 172.1(7)
C78 N31 C75 N32 -5.5(9)
C78 N34 C74 N29 -78.1(10)
C78 N34 C77 O16 -177.3(7)
C78 N34 C77 N33 -2.7(9)
C79 N11 C45 O5 3.1(13)
C79 N11 C45 N12 -171.4(7)
C79 N11 C48 N14 -75.4(10)
C79 N11 C48 C46 172.5(7)
C79 N32 C75 O15 -2.6(12)
C79 N32 C75 N31 175.1(6)
C79 N32 C76 N33 77.7(10)
C79 N32 C76 C78 -171.8(7)
C80 N14 C47 O6 0.4(13)
C80 N14 C47 N13 178.6(7)
C80 N14 C48 N11 73.5(10)
C80 N14 C48 C46 -175.2(8)
C80 N33 C76 N32 -77.2(10)
C80 N33 C76 C78 172.5(6)
C80 N33 C77 O16 4.4(12)
C80 N33 C77 N34 -170.1(6)
O1 C3 C4 C5 -179.0(7)
O2 C5 C6 C1 179.3(6)
O3 C39 C40 C41 -177.3(7)
O4 C41 C42 C37 178.2(5)
N1 C9 N1A C10A 24.8(16)
N1 C10 C11 N2 9.9(18)
N1 C10 C11 C12 -161.7(11)
N1 C10 C11 C10A 22.4(19)
N1 C10 C11 N2A -78.9(16)
N1 C10 C11 C12A 84(3)
N4 C13 C14 N5 -171.9(7)
N4 C13 C14 C13A -48(3)
N4 N3 N2 C11 -4.6(14)
N5 C14 C13A N4 135(3)
N5 C15 C16 C17 0.3(14)
N6 C29 C30 C26 -1.1(18)
N6 C31 C32 N7 -173.5(6)
N7 N8 N9 C34 0.2(9)
N7 C33 C34 N9 1.5(8)
N7 C33 C34 C35 176.9(7)
N8 N7 C32 C31 55.3(9)
N8 N7 C33 C34 -1.4(9)
N8 N9 C34 C33 -1.1(9)
N8 N9 C34 C35 -177.2(7)
N9 C34 C35 N10 9.6(8)
N10 C36 C37 C38 -109.4(7)
N10 C36 C37 C42 76.6(7)
C1 C2 C3 O1 177.9(7)
C1 C2 C3 C4 -1.3(11)
C1 C9 N1A C10A 96(2)
C2 C1 C6 C5 0.3(11)
C2 C1 C9 N1 -92.2(9)
C2 C1 C9 N1A -130.9(14)
C2 C3 C4 C5 0.2(11)
C3 C4 C5 O2 -179.6(6)
C3 C4 C5 C6 1.2(9)
C4 C5 C6 C1 -1.5(10)
C6 C1 C2 C3 1.1(12)
C6 C1 C9 N1 91.1(10)
C6 C1 C9 N1A 52.5(16)
C7 O1 C3 C2 -179.8(8)
C7 O1 C3 C4 -0.6(11)
C8 O2 C5 C4 7.2(9)
C8 O2 C5 C6 -173.6(6)
C9 N1 C10 C11 161.9(9)
C9 C1 C2 C3 -175.5(7)
C9 C1 C6 C5 176.6(7)
C9 N1A C10A C11 164.6(19)
C10 N1 C9 C1 173.7(10)
C10 N1 C9 N1A -61.8(18)
C10 C11 N2 N3 -175.8(11)
C10 C11 C12 N4 -177.6(10)
C10 C11 C10A N1A -64(2)
C10 C11 N2A N3A -156.9(16)
C10 C11 C12A N4 151.1(16)
C11 N2A N3A N4 -4(3)
C13 N4 N3 N2 175.2(9)
C13 N4 C12 C11 -175.0(8)
C13 N4 N3A N2A 170.3(18)
C13 N4 C12A C11 -169.1(16)
C13 N4 C13A C14 -48(3)
C13 C14 C13A N4 50(3)
C14 N5 C15 C16 179.5(9)
C14 N5 C19 C18 -177.5(12)
C15 N5 C14 C13 -97.5(10)
C15 N5 C14 C13A -157(4)
C15 N5 C19 C18 7(2)
C15 C16 C17 C18 2.1(14)
C15 C16 C17 C20 -177.9(9)
C16 C17 C18 C19 -0.1(18)
C16 C17 C20 C21 25(2)
C16 C17 C20 C25 -146(2)
C16 C17 C20 C21A -28.9(15)
C16 C17 C20 C25A 151.0(13)
C17 C18 C19 N5 -4(2)
C17 C20 C21 C22 178(2)
C17 C20 C25 C24 -177(2)
C17 C20 C21A C22A 179.6(14)
C17 C20 C25A C24A -179.7(15)
C18 C17 C20 C21 -154.9(19)
C18 C17 C20 C25 34(2)
C18 C17 C20 C21A 151.1(13)
C18 C17 C20 C25A -29.0(16)
C19 N5 C14 C13 86.8(12)
C19 N5 C14 C13A 27(4)
C19 N5 C15 C16 -4.8(15)
C20 C17 C18 C19 179.9(13)
C20 C21 C22 C23 2(5)
C20 C25A C24A C23 -1(3)
C21 C20 C25 C24 12(4)
C21 C20 C21A C22A 75.8(18)
C21 C20 C25A C24A -45.2(19)
C21 C22 C23 C24 4(4)
C21 C22 C23 C26 -178(2)
C21 C22 C23 C22A 75(3)
C21 C22 C23 C24A -47(4)
C22 C23 C24 C25 -2(4)
C22 C23 C26 C27 -27(3)
C22 C23 C26 C30 156(2)
C22 C23 C22A C21A -75.0(18)
C22 C23 C24A C25A 46(2)
C23 C24 C25 C20 -6(4)
C23 C26 C27 C28 174.4(9)
C23 C26 C30 C29 -176.0(10)
C23 C22A C21A C20 1(2)
C24 C23 C26 C27 149.8(19)
C24 C23 C26 C30 -27(2)
C24 C23 C22A C21A 48(2)
C24 C23 C24A C25A -72.5(19)
C25 C20 C21 C22 -10(4)
C25 C20 C21A C22A -51.7(18)
C25 C20 C25A C24A 74.9(18)
C26 C23 C24 C25 -180(2)
C26 C23 C22A C21A -176.6(13)
C26 C23 C24A C25A 176.5(15)
C26 C27 C28 N6 4.9(15)
C27 C26 C30 C29 7.1(16)
C28 N6 C29 C30 -3.6(16)
C28 N6 C31 C32 -89.4(9)
C29 N6 C28 C27 1.8(14)
C29 N6 C31 C32 90.5(9)
C30 C26 C27 C28 -8.9(15)
C31 N6 C28 C27 -178.4(8)
C31 N6 C29 C30 176.5(9)
C32 N7 N8 N9 175.6(7)
C32 N7 C33 C34 -175.3(7)
C33 N7 N8 N9 0.8(9)
C33 N7 C32 C31 -131.1(8)
C33 C34 C35 N10 -165.5(7)
C35 N10 C36 C37 77.6(7)
C36 N10 C35 C34 169.6(5)
C36 C37 C38 C39 -173.6(6)
C36 C37 C42 C41 175.2(6)
C37 C38 C39 O3 175.2(6)
C37 C38 C39 C40 1.0(10)
C38 C37 C42 C41 1.4(9)
C38 C39 C40 C41 -4.0(11)
C39 C40 C41 O4 -177.2(6)
C39 C40 C41 C42 5.6(10)
C40 C41 C42 C37 -4.4(9)
C42 C37 C38 C39 0.3(9)
C43 O3 C39 C38 -173.6(6)
C43 O3 C39 C40 0.4(11)
C44 O4 C41 C40 7.5(9)
C44 O4 C41 C42 -175.2(5)
O29 C119 C118 C117 -178.8(13)
O29 C119 C120 C121 178.8(13)
O29 C119 C120 C123 1.2(19)
O30 C122 C121 C120 -174.4(16)
O31 C125 C124 C123 17(2)
O31 C125 C124 C129 -173.7(12)
O33 C133 C132 C131 178.9(16)
O33 C133 C134 C135 -178.8(18)
O33 C133 C134 C137 5.8(19)
O34 C136 C135 C134 179.7(10)
O35 C139 C138 C137 5(2)
O35 C139 C138 C143 -172.9(16)
O37 C147 C146 C145 -171.9(12)
O38 C150 C149 C148 176.9(15)
O39 C153 C154 C155 176.3(11)
O40 C156 C157 C152 178.8(13)
C119 C118 C117 C122 0.0
C119 C118 C117 C158 -176.0(15)
C119 C120 C123 C124 102.1(17)
C118 C119 C120 C121 0.0
C118 C119 C120 C123 -177.6(19)
C118 C117 C122 O30 174.0(17)
C118 C117 C122 C121 0.0
C118 C117 C158 C155 -100.9(13)
C117 C122 C121 C120 0.0
C122 C117 C158 C155 83.2(16)
C122 C121 C120 C119 0.0
C122 C121 C120 C123 178(2)
C121 C120 C123 C124 -75(3)
C120 C119 C118 C117 0.0
C120 C123 C124 C125 -90(2)
C120 C123 C124 C129 100.7(17)
C123 C124 C129 C128 168.8(19)
C127 C126 C125 O31 174.8(10)
C127 C126 C125 C124 0.0
C127 C130 C131 C132 -100.5(18)
C127 C130 C131 C136 86.2(14)
C126 C127 C128 O32 177.0(16)
C126 C127 C128 C129 0.0
C126 C127 C130 C131 84.1(15)
C126 C125 C124 C123 -169.0(18)
C126 C125 C124 C129 0.0
C125 C124 C129 C128 0.0
C124 C129 C128 O32 -177.6(12)
C124 C129 C128 C127 0.0
C128 C127 C126 C125 0.0
C128 C127 C130 C131 -98.3(18)
C130 C127 C126 C125 177.7(15)
C130 C127 C128 O32 -1(2)
C130 C127 C128 C129 -177.6(15)
C130 C131 C136 O34 -6.2(14)
C130 C131 C136 C135 173.5(14)
C133 C132 C131 C130 -173.1(14)
C133 C132 C131 C136 0.0
C133 C134 C137 C138 81(2)
C132 C133 C134 C135 0.0
C132 C133 C134 C137 -175.3(14)
C132 C131 C136 O34 -179.7(10)
C132 C131 C136 C135 0.0
C131 C136 C135 C134 0.0
C136 C135 C134 C133 0.0
C136 C135 C134 C137 175.3(14)
C135 C134 C137 C138 -94.3(16)
C134 C133 C132 C131 0.0
C134 C137 C138 C139 -82(2)
C134 C137 C138 C143 96.2(16)
C137 C138 C143 C142 -178.5(18)
C141 C140 C139 O35 172.0(18)
C141 C140 C139 C138 0.0
C141 C144 C145 C146 -95.8(16)
C141 C144 C145 C150 84(2)
C140 C141 C142 O36 173.4(11)
C140 C141 C142 C143 0.0
C140 C141 C144 C145 102.6(18)
C140 C139 C138 C137 178.3(19)
C140 C139 C138 C143 0.0
C139 C138 C143 C142 0.0
C138 C143 C142 O36 -173.3(12)
C138 C143 C142 C141 0.0
C142 C141 C140 C139 0.0
C142 C141 C144 C145 -79.6(18)
C144 C141 C140 C139 177.9(15)
C144 C141 C142 O36 -4.3(16)
C144 C141 C142 C143 -177.7(16)
C144 C145 C150 O38 3(2)
C144 C145 C150 C149 179.9(16)
C148 C147 C146 C145 0.0
C148 C151 C152 C153 -96.4(15)
C148 C151 C152 C157 84(2)
C147 C148 C149 C150 0.0
C147 C148 C151 C152 89.3(19)
C147 C146 C145 C144 -179.9(14)
C147 C146 C145 C150 0.0
C146 C145 C150 O38 -176.8(16)
C146 C145 C150 C149 0.0
C145 C150 C149 C148 0.0
C149 C148 C147 O37 170.1(14)
C149 C148 C147 C146 0.0
C149 C148 C151 C152 -93.2(16)
C151 C148 C147 O37 -12.4(18)
C151 C148 C147 C146 177.5(14)
C151 C148 C149 C150 -177.6(13)
C151 C152 C153 O39 4.2(13)
C151 C152 C153 C154 -179.1(14)
C151 C152 C157 C156 179.1(13)
C152 C153 C154 C155 0.0
C153 C152 C157 C156 0.0
C153 C154 C155 C156 0.0
C153 C154 C155 C158 178.0(12)
C154 C155 C156 O40 -178.9(12)
C154 C155 C156 C157 0.0
C154 C155 C158 C117 94.4(13)
C155 C156 C157 C152 0.0
C156 C155 C158 C117 -87.7(15)
C157 C152 C153 O39 -176.8(9)
C157 C152 C153 C154 0.0
C158 C117 C122 O30 -10.1(19)
C158 C117 C122 C121 175.9(15)
C158 C155 C156 O40 3.3(14)
C158 C155 C156 C157 -177.9(13)
C22A C23 C24 C25 -45(3)
C22A C23 C26 C27 26.2(18)
C22A C23 C26 C30 -150.4(15)
C22A C23 C24A C25A 1(3)
C21A C20 C21 C22 -77(3)
C21A C20 C25 C24 53(3)
C21A C20 C25A C24A 0.2(18)
C25A C20 C21 C22 44(3)
C25A C20 C25 C24 -69(3)
C25A C20 C21A C22A -0.3(16)
C24A C23 C24 C25 77(3)
C24A C23 C26 C27 -149.2(16)
C24A C23 C26 C30 34.2(19)
C24A C23 C22A C21A -1(3)
N3 N4 C13 C14 75.8(12)
N3 N4 C12 C11 -12.6(13)
N3 N4 N3A N2A -73.3(19)
N3 N4 C12A C11 110.3(19)
N3 N4 C13A C14 159(6)
N2 C11 C12 N4 8.9(12)
N2 C11 C10A N1A 107(2)
N2 C11 N2A N3A 72.9(18)
N2 C11 C12A N4 -107.3(19)
C12 N4 C13 C14 -122.5(11)
C12 N4 N3 N2 11.1(14)
C12 N4 N3A N2A 45.4(19)
C12 N4 C12A C11 -25.5(14)
C12 C11 N2 N3 -3.1(13)
C12 C11 C10A N1A -73(4)
C12 C11 N2A N3A -36.4(17)
C12 C11 C12A N4 24.1(13)
C10A C11 N2 N3 177.2(14)
C10A C11 C12 N4 -172(3)
C10A C11 N2A N3A 167(2)
C10A C11 C12A N4 -171.6(18)
N2A C11 N2 N3 -73.3(13)
N2A C11 C12 N4 81.3(12)
N2A C11 C10A N1A 27(3)
N2A C11 C12A N4 -46(2)
N3A N4 C13 C14 159.8(14)
N3A N4 N3 N2 76.3(12)
N3A N4 C12 C11 -81.7(12)
N3A N4 C12A C11 43(2)
N3A N4 C13A C14 -133(4)
C12A N4 C13 C14 12(3)
C12A N4 N3 N2 -35.7(10)
C12A N4 C12 C11 24.9(13)
C12A N4 N3A N2A -24(2)
C12A N4 C13A C14 116(5)
C12A C11 N2 N3 44.6(11)
C12A C11 C12 N4 -25.7(13)
C12A C11 C10A N1A 148(2)
C12A C11 N2A N3A 32(2)
C13A N4 C13 C14 46(3)
C13A N4 N3 N2 -162(4)
C13A N4 N3A N2A -139(3)
C13A N4 C12A C11 164(2)

loop_
_smtbx_masks_void_nr
_smtbx_masks_void_average_x
_smtbx_masks_void_average_y
_smtbx_masks_void_average_z
_smtbx_masks_void_volume
_smtbx_masks_void_count_electrons
1 -0.506 -0.308 -0.958 3969.9 1122.9
2 0.228 0.568 0.507 22.1 3.6
3 0.772 0.432 0.493 22.1 3.6
